data_7004434
loop_
_publ_author_name
'Tu, Xiaoyan'
'Nichol, Gary S.'
'Wang, Ruiyao'
'Zheng, Zhiping'

_publ_section_title
;
 Complexes of the [Re6(\m3-Se)8]2+ core-containing clusters with the
 water-soluble 1,3,5-triaza-7-phosphaadamantane (PTA) ligand:
 unexpected ligand protonation and related studies
;
_journal_issue 43
_journal_name_full 'Dalton Transactions'
_journal_page_first 6030
_journal_page_last 6038
_journal_paper_doi 10.1039/B806888G
_journal_year 2008
_chemical_formula_moiety '2 C36 H88 N3 P6 Re6 Se8 3+, 3 Sb F6 -, 3 Br -, H Br'
_chemical_formula_sum 'C72 H177 Br4 F18 N6 P12 Re12 Sb3 Se16'
_chemical_formula_weight 6023.49
_chemical_name_systematic
;
?
;
_space_group_IT_number 15
_symmetry_cell_setting monoclinic
_symmetry_space_group_name_Hall '-C 2yc'
_symmetry_space_group_name_H-M 'C 1 2/c 1'
_atom_sites_solution_hydrogens geom
_atom_sites_solution_primary direct
_atom_sites_solution_secondary difmap
_audit_creation_method SHELXL-97
_cell_angle_alpha 90.00
_cell_angle_beta 106.451(2)
_cell_angle_gamma 90.00
_cell_formula_units_Z 8
_cell_length_a 47.752(5)
_cell_length_b 28.000(3)
_cell_length_c 24.028(3)
_cell_measurement_reflns_used 5938
_cell_measurement_temperature 150(2)
_cell_measurement_theta_max 25.00
_cell_measurement_theta_min 2.15
_cell_volume 30812(6)
_computing_cell_refinement 'SAINT (Bruker, 2001)'
_computing_data_collection 'SMART (Bruker, 2001)'
_computing_data_reduction SAINT
_computing_molecular_graphics 'DIAMOND 3 (Brandenburg & Putz, 2004)'
_computing_publication_material 'SHELXTL and local programs'
_computing_structure_refinement SHELXTL
_computing_structure_solution 'SHELXTL (Sheldrick, 2008)'
_diffrn_ambient_temperature 150(2)
_diffrn_measured_fraction_theta_full 0.989
_diffrn_measured_fraction_theta_max 0.989
_diffrn_measurement_device_type 'Bruker SMART 1000 CCD diffractometer'
_diffrn_measurement_method 'thin-slice \w scans'
_diffrn_radiation_monochromator graphite
_diffrn_radiation_source 'sealed tube'
_diffrn_radiation_type MoK\a
_diffrn_radiation_wavelength 0.71073
_diffrn_reflns_av_R_equivalents 0.0640
_diffrn_reflns_av_sigmaI/netI 0.0589
_diffrn_reflns_limit_h_max 51
_diffrn_reflns_limit_h_min -51
_diffrn_reflns_limit_k_max 30
_diffrn_reflns_limit_k_min -30
_diffrn_reflns_limit_l_max 25
_diffrn_reflns_limit_l_min -25
_diffrn_reflns_number 81358
_diffrn_reflns_theta_full 22.50
_diffrn_reflns_theta_max 22.50
_diffrn_reflns_theta_min 1.32
_diffrn_standards_number 0
_exptl_absorpt_coefficient_mu 14.897
_exptl_absorpt_correction_T_max 0.2119
_exptl_absorpt_correction_T_min 0.0636
_exptl_absorpt_correction_type numerical
_exptl_absorpt_process_details 'SADABS; Sheldrick, 2007'
_exptl_crystal_colour 'dark orange'
_exptl_crystal_density_diffrn 2.597
_exptl_crystal_density_method 'not measured'
_exptl_crystal_description prism
_exptl_crystal_F_000 21840
_exptl_crystal_size_max 0.41
_exptl_crystal_size_mid 0.19
_exptl_crystal_size_min 0.15
_refine_diff_density_max 4.392
_refine_diff_density_min -3.429
_refine_diff_density_rms 0.362
_refine_ls_extinction_method none
_refine_ls_goodness_of_fit_ref 1.044
_refine_ls_hydrogen_treatment constr
_refine_ls_matrix_type full
_refine_ls_number_parameters 1304
_refine_ls_number_reflns 19916
_refine_ls_number_restraints 83
_refine_ls_restrained_S_all 1.059
_refine_ls_R_factor_all 0.1242
_refine_ls_R_factor_gt 0.0596
_refine_ls_shift/su_max 0.001
_refine_ls_shift/su_mean 0.000
_refine_ls_structure_factor_coef Fsqd
_refine_ls_weighting_details 'calc w=1/[\s^2^(Fo^2^)+(0.0565P)^2^+5373.5254P] where P=(Fo^2^+2Fc^2^)/3'
_refine_ls_weighting_scheme calc
_refine_ls_wR_factor_gt 0.1423
_refine_ls_wR_factor_ref 0.1997
_reflns_number_gt 11506
_reflns_number_total 19916
_reflns_threshold_expression I>2\s(I)
_cod_data_source_file B806888G.txt
_cod_data_source_block zz135
_cod_original_cell_volume 30811(6)
_cod_original_sg_symbol_H-M 'C 2/c'
_cod_database_code 7004434

loop_
_symmetry_equiv_pos_as_xyz
'x, y, z'
'-x, y, -z+1/2'
'x+1/2, y+1/2, z'
'-x+1/2, y+1/2, -z+1/2'
'-x, -y, -z'
'x, -y, z-1/2'
'-x+1/2, -y+1/2, -z'
'x+1/2, -y+1/2, z-1/2'

loop_
_atom_site_label
_atom_site_type_symbol
_atom_site_fract_x
_atom_site_fract_y
_atom_site_fract_z
_atom_site_U_iso_or_equiv
_atom_site_adp_type
_atom_site_occupancy
_atom_site_symmetry_multiplicity
_atom_site_calc_flag
_atom_site_refinement_flags
_atom_site_disorder_assembly
_atom_site_disorder_group
Re1 Re 0.13966(2) 0.33413(4) 0.80246(5) 0.0370(3) Uani 1 1 d . . .
Re2 Re 0.14676(2) 0.42724(4) 0.79487(5) 0.0343(3) Uani 1 1 d . . .
Re3 Re 0.15512(2) 0.38663(4) 0.89764(5) 0.0364(3) Uani 1 1 d . . .
Re4 Re 0.09388(2) 0.39001(4) 0.76045(4) 0.0287(3) Uani 1 1 d . . .
Re5 Re 0.10939(2) 0.44212(4) 0.85580(4) 0.0294(3) Uani 1 1 d . . .
Re6 Re 0.10241(2) 0.34928(4) 0.86296(5) 0.0313(3) Uani 1 1 d . . .
Se1 Se 0.18924(6) 0.37210(13) 0.83654(13) 0.0471(8) Uani 1 1 d . . .
Se2 Se 0.16033(6) 0.47544(11) 0.88728(12) 0.0400(7) Uani 1 1 d . . .
Se3 Se 0.08852(6) 0.30144(10) 0.77093(12) 0.0385(7) Uani 1 1 d . . .
Se4 Se 0.11815(6) 0.40071(10) 0.95242(11) 0.0355(7) Uani 1 1 d . . .
Se5 Se 0.13071(6) 0.37536(11) 0.70578(12) 0.0379(7) Uani 1 1 d . . .
Se6 Se 0.14661(7) 0.29786(11) 0.90156(13) 0.0451(8) Uani 1 1 d . . .
P1 P 0.1584(2) 0.2615(4) 0.7660(4) 0.061(3) Uani 1 1 d . . .
P2 P 0.17673(18) 0.4765(3) 0.7477(4) 0.049(2) Uani 1 1 d . . .
P3 P 0.19604(18) 0.3827(4) 0.9884(4) 0.054(2) Uani 1 1 d . . .
P4 P 0.05330(16) 0.3939(3) 0.6700(3) 0.0400(18) Uani 1 1 d . . .
P5 P 0.09056(17) 0.5120(3) 0.8966(3) 0.0390(19) Uani 1 1 d . . .
P6 P 0.07434(17) 0.2986(3) 0.9086(3) 0.0382(18) Uani 1 1 d . . .
N1 N 0.0257(5) 0.2836(9) 0.9450(9) 0.040(6) Uani 1 1 d . . .
N2 N 0.0434(5) 0.2164(9) 0.9005(11) 0.050(7) Uani 1 1 d . . .
H2N H 0.0361 0.1892 0.8789 0.060 Uiso 1 1 calc R . .
N3 N 0.0709(6) 0.2418(11) 0.9971(11) 0.058(8) Uani 1 1 d . . .
C1 C 0.1323(8) 0.2366(14) 0.7005(13) 0.067(11) Uani 1 1 d . . .
H1A H 0.1150 0.2248 0.7114 0.081 Uiso 1 1 calc R . .
H1B H 0.1256 0.2628 0.6723 0.081 Uiso 1 1 calc R . .
C2 C 0.1438(9) 0.1958(15) 0.6701(16) 0.086(13) Uani 1 1 d . . .
H2A H 0.1633 0.2040 0.6673 0.130 Uiso 1 1 calc R . .
H2B H 0.1305 0.1911 0.6311 0.130 Uiso 1 1 calc R . .
H2C H 0.1448 0.1663 0.6926 0.130 Uiso 1 1 calc R . .
C3 C 0.1612(11) 0.2077(13) 0.8138(18) 0.098(16) Uani 1 1 d . . .
H3A H 0.1437 0.2065 0.8281 0.118 Uiso 1 1 calc R . .
H3B H 0.1609 0.1787 0.7901 0.118 Uiso 1 1 calc R . .
C4 C 0.1888(10) 0.2061(17) 0.8669(18) 0.12(2) Uani 1 1 d . . .
H4A H 0.1912 0.2370 0.8869 0.179 Uiso 1 1 calc R . .
H4B H 0.2060 0.1994 0.8537 0.179 Uiso 1 1 calc R . .
H4C H 0.1865 0.1809 0.8937 0.179 Uiso 1 1 calc R . .
C5 C 0.1928(9) 0.2631(19) 0.754(2) 0.12(2) Uani 1 1 d . . .
H5A H 0.2074 0.2753 0.7890 0.143 Uiso 1 1 calc R . .
H5B H 0.1986 0.2306 0.7458 0.143 Uiso 1 1 calc R . .
C6 C 0.1915(9) 0.2954(17) 0.7031(19) 0.095(15) Uani 1 1 d . . .
H6A H 0.1713 0.3058 0.6857 0.143 Uiso 1 1 calc R . .
H6B H 0.1984 0.2779 0.6741 0.143 Uiso 1 1 calc R . .
H6C H 0.2040 0.3233 0.7163 0.143 Uiso 1 1 calc R . .
C7 C 0.2013(6) 0.5192(11) 0.7974(13) 0.046(8) Uani 1 1 d U . .
H7A H 0.2096 0.5035 0.8355 0.055 Uiso 1 1 calc R . .
H7B H 0.2176 0.5274 0.7815 0.055 Uiso 1 1 calc R . .
C8 C 0.1857(7) 0.5655(12) 0.8067(14) 0.060(9) Uani 1 1 d . . .
H8A H 0.1646 0.5608 0.7931 0.091 Uiso 1 1 calc R . .
H8B H 0.1913 0.5915 0.7848 0.091 Uiso 1 1 calc R . .
H8C H 0.1914 0.5735 0.8481 0.091 Uiso 1 1 calc R . .
C9 C 0.1572(8) 0.5141(14) 0.6892(15) 0.074(11) Uani 1 1 d . . .
H9A H 0.1431 0.5335 0.7028 0.089 Uiso 1 1 calc R . .
H9B H 0.1713 0.5364 0.6798 0.089 Uiso 1 1 calc R . .
C10 C 0.1411(9) 0.4893(15) 0.635(2) 0.101(16) Uani 1 1 d . . .
H10A H 0.1547 0.4696 0.6214 0.151 Uiso 1 1 calc R . .
H10B H 0.1321 0.5130 0.6056 0.151 Uiso 1 1 calc R . .
H10C H 0.1259 0.4690 0.6431 0.151 Uiso 1 1 calc R . .
C11 C 0.2007(7) 0.4395(12) 0.7184(16) 0.058(9) Uani 1 1 d . . .
H11A H 0.2133 0.4207 0.7507 0.070 Uiso 1 1 calc R . .
H11B H 0.1884 0.4166 0.6907 0.070 Uiso 1 1 calc R . .
C12 C 0.2208(10) 0.4656(13) 0.687(2) 0.096(16) Uani 1 1 d . . .
H12A H 0.2087 0.4848 0.6549 0.144 Uiso 1 1 calc R . .
H12B H 0.2318 0.4420 0.6716 0.144 Uiso 1 1 calc R . .
H12C H 0.2344 0.4865 0.7145 0.144 Uiso 1 1 calc R . .
C13 C 0.1852(8) 0.3739(15) 1.0542(12) 0.068(11) Uani 1 1 d U . .
H13A H 0.2029 0.3758 1.0878 0.082 Uiso 1 1 calc R . .
H13B H 0.1722 0.4004 1.0578 0.082 Uiso 1 1 calc R . .
C14 C 0.1714(13) 0.332(2) 1.058(2) 0.15(2) Uani 1 1 d U . .
H14A H 0.1558 0.3372 1.0760 0.228 Uiso 1 1 calc R . .
H14B H 0.1854 0.3088 1.0806 0.228 Uiso 1 1 calc R . .
H14C H 0.1629 0.3189 1.0184 0.228 Uiso 1 1 calc R . .
C15 C 0.2183(7) 0.4380(16) 1.0051(14) 0.082(13) Uani 1 1 d . . .
H15A H 0.2051 0.4655 1.0035 0.098 Uiso 1 1 calc R . .
H15B H 0.2313 0.4358 1.0453 0.098 Uiso 1 1 calc R . .
C16 C 0.2372(12) 0.448(2) 0.963(2) 0.15(2) Uani 1 1 d . . .
H16A H 0.2466 0.4178 0.9570 0.218 Uiso 1 1 calc R . .
H16B H 0.2522 0.4714 0.9808 0.218 Uiso 1 1 calc R . .
H16C H 0.2248 0.4596 0.9264 0.218 Uiso 1 1 calc R . .
C17 C 0.2208(7) 0.3341(14) 0.9848(15) 0.078(12) Uani 1 1 d . . .
H17A H 0.2100 0.3036 0.9809 0.094 Uiso 1 1 calc R . .
H17B H 0.2274 0.3382 0.9495 0.094 Uiso 1 1 calc R . .
C18 C 0.2473(8) 0.3309(19) 1.0365(12) 0.102(17) Uani 1 1 d . . .
H18A H 0.2609 0.3566 1.0348 0.153 Uiso 1 1 calc R . .
H18B H 0.2568 0.2999 1.0363 0.153 Uiso 1 1 calc R . .
H18C H 0.2413 0.3339 1.0722 0.153 Uiso 1 1 calc R . .
C19 C 0.0616(6) 0.4305(11) 0.6131(11) 0.0400(18) Uani 1 1 d . . .
H19A H 0.0671 0.4630 0.6286 0.048 Uiso 1 1 calc R . .
H19B H 0.0788 0.4167 0.6035 0.048 Uiso 1 1 calc R . .
C20 C 0.0365(7) 0.4344(15) 0.5576(14) 0.078(12) Uani 1 1 d . . .
H20A H 0.0303 0.4023 0.5430 0.118 Uiso 1 1 calc R . .
H20B H 0.0430 0.4521 0.5284 0.118 Uiso 1 1 calc R . .
H20C H 0.0201 0.4512 0.5658 0.118 Uiso 1 1 calc R . .
C21 C 0.0189(6) 0.4192(12) 0.6759(11) 0.044(8) Uani 1 1 d . . .
H21A H 0.0041 0.4164 0.6378 0.053 Uiso 1 1 calc R . .
H21B H 0.0121 0.4001 0.7042 0.053 Uiso 1 1 calc R . .
C22 C 0.0211(7) 0.4703(14) 0.6945(16) 0.072(11) Uani 1 1 d . . .
H22A H 0.0327 0.4726 0.7352 0.108 Uiso 1 1 calc R . .
H22B H 0.0015 0.4830 0.6902 0.108 Uiso 1 1 calc R . .
H22C H 0.0306 0.4887 0.6702 0.108 Uiso 1 1 calc R . .
C23 C 0.0416(6) 0.3367(12) 0.6352(14) 0.057(9) Uani 1 1 d . . .
H23A H 0.0351 0.3162 0.6629 0.068 Uiso 1 1 calc R . .
H23B H 0.0244 0.3421 0.6013 0.068 Uiso 1 1 calc R . .
C24 C 0.0642(8) 0.3104(12) 0.6154(14) 0.066(11) Uani 1 1 d . . .
H24A H 0.0726 0.3316 0.5918 0.099 Uiso 1 1 calc R . .
H24B H 0.0553 0.2827 0.5922 0.099 Uiso 1 1 calc R . .
H24C H 0.0798 0.2995 0.6493 0.099 Uiso 1 1 calc R . .
C25 C 0.1141(6) 0.5325(9) 0.9641(12) 0.039(7) Uani 1 1 d . . .
H25A H 0.1178 0.5053 0.9916 0.047 Uiso 1 1 calc R . .
H25B H 0.1331 0.5412 0.9578 0.047 Uiso 1 1 calc R . .
C26 C 0.1040(6) 0.5736(11) 0.9923(13) 0.050(8) Uani 1 1 d . . .
H26A H 0.1032 0.6023 0.9686 0.074 Uiso 1 1 calc R . .
H26B H 0.1176 0.5788 1.0308 0.074 Uiso 1 1 calc R . .
H26C H 0.0845 0.5668 0.9961 0.074 Uiso 1 1 calc R . .
C27 C 0.0546(6) 0.5037(13) 0.9116(13) 0.053(9) Uani 1 1 d . . .
H27A H 0.0488 0.5345 0.9255 0.064 Uiso 1 1 calc R . .
H27B H 0.0398 0.4958 0.8747 0.064 Uiso 1 1 calc R . .
C28 C 0.0540(7) 0.4663(11) 0.9548(15) 0.058(10) Uani 1 1 d . . .
H28A H 0.0561 0.4348 0.9386 0.087 Uiso 1 1 calc R . .
H28B H 0.0353 0.4677 0.9643 0.087 Uiso 1 1 calc R . .
H28C H 0.0700 0.4715 0.9900 0.087 Uiso 1 1 calc R . .
C29 C 0.0819(7) 0.5643(10) 0.8502(13) 0.046(8) Uani 1 1 d U . .
H29A H 0.0683 0.5548 0.8125 0.056 Uiso 1 1 calc R . .
H29B H 0.0717 0.5878 0.8683 0.056 Uiso 1 1 calc R . .
C30 C 0.1079(9) 0.5880(15) 0.8391(18) 0.088(13) Uani 1 1 d . . .
H30A H 0.1228 0.5934 0.8760 0.131 Uiso 1 1 calc R . .
H30B H 0.1020 0.6187 0.8197 0.131 Uiso 1 1 calc R . .
H30C H 0.1158 0.5675 0.8142 0.131 Uiso 1 1 calc R . .
C31 C 0.0399(7) 0.3209(10) 0.9182(12) 0.043(8) Uani 1 1 d . . .
H31A H 0.0437 0.3496 0.9434 0.052 Uiso 1 1 calc R . .
H31B H 0.0266 0.3302 0.8801 0.052 Uiso 1 1 calc R . .
C32 C 0.0180(7) 0.2446(12) 0.9090(14) 0.055(9) Uani 1 1 d . . .
H32A H 0.0059 0.2557 0.8706 0.066 Uiso 1 1 calc R . .
H32B H 0.0057 0.2231 0.9250 0.066 Uiso 1 1 calc R . .
C33 C 0.0606(6) 0.2434(9) 0.8693(12) 0.037(7) Uani 1 1 d . . .
H33A H 0.0483 0.2512 0.8298 0.045 Uiso 1 1 calc R . .
H33B H 0.0773 0.2237 0.8657 0.045 Uiso 1 1 calc R . .
C34 C 0.0615(7) 0.2008(11) 0.9592(15) 0.056(9) Uani 1 1 d . . .
H34A H 0.0500 0.1790 0.9765 0.068 Uiso 1 1 calc R . .
H34B H 0.0789 0.1831 0.9554 0.068 Uiso 1 1 calc R . .
C35 C 0.0448(8) 0.2675(14) 1.0023(15) 0.070(11) Uani 1 1 d . . .
H35A H 0.0510 0.2957 1.0277 0.084 Uiso 1 1 calc R . .
H35B H 0.0335 0.2463 1.0209 0.084 Uiso 1 1 calc R . .
C36 C 0.0921(8) 0.2740(12) 0.9795(15) 0.067(10) Uani 1 1 d . . .
H36A H 0.1096 0.2557 0.9782 0.080 Uiso 1 1 calc R . .
H36B H 0.0983 0.3001 1.0082 0.080 Uiso 1 1 calc R . .
Re7 Re 0.09995(3) 0.85546(5) 0.79242(5) 0.0414(3) Uani 1 1 d . . .
Re8 Re 0.14504(3) 0.91108(5) 0.84010(5) 0.0395(3) Uani 1 1 d . . .
Re9 Re 0.10795(2) 0.81015(4) 0.89170(5) 0.0369(3) Uani 1 1 d . . .
Re10 Re 0.15132(2) 0.81753(4) 0.84434(5) 0.0380(3) Uani 1 1 d . . .
Re11 Re 0.15325(2) 0.86526(4) 0.93959(5) 0.0348(3) Uani 1 1 d . . .
Re12 Re 0.10222(2) 0.90359(4) 0.88833(5) 0.0364(3) Uani 1 1 d . . .
Se7 Se 0.10217(6) 0.47874(10) 0.75677(11) 0.0337(7) Uani 1 1 d . . .
Se8 Se 0.05975(5) 0.40363(10) 0.82161(11) 0.0287(6) Uani 1 1 d . . .
Se9 Se 0.14261(7) 0.86282(12) 0.75080(13) 0.0477(8) Uani 1 1 d . . .
Se10 Se 0.05991(6) 0.84922(12) 0.84134(13) 0.0468(8) Uani 1 1 d . . .
Se11 Se 0.10748(7) 0.76633(12) 0.80027(13) 0.0463(8) Uani 1 1 d . . .
Se12 Se 0.11062(6) 0.85798(10) 0.98174(12) 0.0387(7) Uani 1 1 d . . .
Se13 Se 0.19301(6) 0.87207(12) 0.89068(13) 0.0439(8) Uani 1 1 d . . .
Se14 Se 0.14638(6) 0.95455(11) 0.93263(12) 0.0406(7) Uani 1 1 d . . .
Se15 Se 0.09498(7) 0.94474(12) 0.79274(13) 0.0464(8) Uani 1 1 d . . .
Se16 Se 0.15735(6) 0.77576(11) 0.93958(12) 0.0402(7) Uani 1 1 d . . .
P7 P 0.0639(2) 0.8465(4) 0.6957(4) 0.071(3) Uani 1 1 d U . .
P8 P 0.1672(2) 0.9798(4) 0.8044(4) 0.060(2) Uani 1 1 d . . .
P9 P 0.0833(2) 0.7447(3) 0.9282(4) 0.058(2) Uani 1 1 d . . .
P10 P 0.1838(2) 0.7596(4) 0.8150(4) 0.061(3) Uani 1 1 d . . .
P11 P 0.19011(18) 0.8713(3) 1.0354(4) 0.049(2) Uani 1 1 d . . .
P12 P 0.07220(17) 0.9609(3) 0.9200(3) 0.0381(18) Uani 1 1 d . . .
N4 N 0.0650(5) 1.0191(9) 1.0057(11) 0.050(7) Uani 1 1 d . . .
N5 N 0.0214(5) 0.9901(11) 0.9384(13) 0.058(8) Uani 1 1 d . . .
N6 N 0.0495(7) 1.0506(11) 0.9079(12) 0.070(9) Uani 1 1 d . . .
H6 H 0.0470 1.0789 0.8869 0.084 Uiso 1 1 calc R . .
C37 C 0.0767(9) 0.829(3) 0.6398(16) 0.14(3) Uani 1 1 d . . .
H37A H 0.0593 0.8249 0.6061 0.172 Uiso 1 1 calc R . .
H37B H 0.0876 0.8565 0.6309 0.172 Uiso 1 1 calc R . .
C38 C 0.0949(12) 0.788(2) 0.639(2) 0.17(3) Uani 1 1 d . . .
H38A H 0.1108 0.7863 0.6755 0.254 Uiso 1 1 calc R . .
H38B H 0.1031 0.7898 0.6063 0.254 Uiso 1 1 calc R . .
H38C H 0.0831 0.7584 0.6356 0.254 Uiso 1 1 calc R . .
C39 C 0.0391(8) 0.8934(18) 0.6736(19) 0.16(3) Uani 1 1 d DU . .
H39A H 0.0209 0.8809 0.6464 0.191 Uiso 1 1 calc R . .
H39B H 0.0341 0.9064 0.7079 0.191 Uiso 1 1 calc R . .
C40 C 0.0509(10) 0.9339(16) 0.6440(19) 0.105(17) Uani 1 1 d D . .
H40A H 0.0722 0.9309 0.6528 0.158 Uiso 1 1 calc R . .
H40B H 0.0461 0.9647 0.6584 0.158 Uiso 1 1 calc R . .
H40C H 0.0421 0.9320 0.6020 0.158 Uiso 1 1 calc R . .
C41 C 0.0362(12) 0.7960(18) 0.6967(16) 0.13(2) Uani 1 1 d U . .
H41A H 0.0474 0.7681 0.7166 0.156 Uiso 1 1 calc R . .
H41B H 0.0238 0.8070 0.7207 0.156 Uiso 1 1 calc R . .
C42 C 0.0181(15) 0.780(2) 0.644(3) 0.20(3) Uani 1 1 d . . .
H42A H 0.0097 0.7494 0.6496 0.297 Uiso 1 1 calc R . .
H42B H 0.0293 0.7772 0.6160 0.297 Uiso 1 1 calc R . .
H42C H 0.0023 0.8036 0.6298 0.297 Uiso 1 1 calc R . .
C43 C 0.2050(9) 0.9851(14) 0.8312(16) 0.076(11) Uani 1 1 d . . .
H43A H 0.2140 0.9545 0.8246 0.091 Uiso 1 1 calc R . .
H43B H 0.2117 1.0100 0.8087 0.091 Uiso 1 1 calc R . .
C44 C 0.2163(10) 0.9979(15) 0.8970(19) 0.101(15) Uani 1 1 d . . .
H44A H 0.2124 1.0317 0.9025 0.152 Uiso 1 1 calc R . .
H44B H 0.2373 0.9919 0.9109 0.152 Uiso 1 1 calc R . .
H44C H 0.2062 0.9781 0.9189 0.152 Uiso 1 1 calc R . .
C45 C 0.1521(12) 1.0336(14) 0.817(2) 0.108(17) Uani 1 1 d . . .
H45A H 0.1306 1.0303 0.8017 0.129 Uiso 1 1 calc R . .
H45B H 0.1563 1.0367 0.8599 0.129 Uiso 1 1 calc R . .
C46 C 0.1596(10) 1.0780(15) 0.797(2) 0.119(19) Uani 1 1 d . . .
H46A H 0.1801 1.0853 0.8162 0.178 Uiso 1 1 calc R . .
H46B H 0.1471 1.1032 0.8048 0.178 Uiso 1 1 calc R . .
H46C H 0.1568 1.0759 0.7547 0.178 Uiso 1 1 calc R . .
C47 C 0.1649(9) 0.9813(17) 0.7281(17) 0.093(15) Uani 1 1 d . . .
H47A H 0.1743 1.0109 0.7200 0.112 Uiso 1 1 calc R . .
H47B H 0.1761 0.9539 0.7192 0.112 Uiso 1 1 calc R . .
C48 C 0.1333(12) 0.9793(16) 0.6871(19) 0.112(18) Uani 1 1 d . . .
H48A H 0.1213 1.0035 0.6989 0.168 Uiso 1 1 calc R . .
H48B H 0.1250 0.9476 0.6894 0.168 Uiso 1 1 calc R . .
H48C H 0.1336 0.9854 0.6471 0.168 Uiso 1 1 calc R . .
C49 C 0.0533(8) 0.7663(14) 0.9537(16) 0.070(11) Uani 1 1 d . . .
H49A H 0.0614 0.7856 0.9892 0.084 Uiso 1 1 calc R . .
H49B H 0.0410 0.7877 0.9238 0.084 Uiso 1 1 calc R . .
C50 C 0.0336(6) 0.7268(13) 0.9677(13) 0.059(10) Uani 1 1 d . . .
H50A H 0.0154 0.7247 0.9361 0.089 Uiso 1 1 calc R . .
H50B H 0.0290 0.7347 1.0040 0.089 Uiso 1 1 calc R . .
H50C H 0.0438 0.6961 0.9719 0.089 Uiso 1 1 calc R . .
C51 C 0.0678(10) 0.6974(11) 0.876(2) 0.089(15) Uani 1 1 d . . .
H51A H 0.0839 0.6834 0.8628 0.106 Uiso 1 1 calc R . .
H51B H 0.0604 0.6719 0.8968 0.106 Uiso 1 1 calc R . .
C52 C 0.0442(12) 0.7110(16) 0.8245(19) 0.117(19) Uani 1 1 d . . .
H52A H 0.0522 0.7303 0.7986 0.176 Uiso 1 1 calc R . .
H52B H 0.0295 0.7295 0.8364 0.176 Uiso 1 1 calc R . .
H52C H 0.0351 0.6821 0.8040 0.176 Uiso 1 1 calc R . .
C53 C 0.1054(8) 0.7102(14) 0.9893(16) 0.069(11) Uani 1 1 d . . .
H53A H 0.0926 0.6858 0.9995 0.083 Uiso 1 1 calc R . .
H53B H 0.1204 0.6929 0.9760 0.083 Uiso 1 1 calc R . .
C54 C 0.1204(9) 0.7364(15) 1.0428(16) 0.081(12) Uani 1 1 d . . .
H54A H 0.1321 0.7623 1.0334 0.122 Uiso 1 1 calc R . .
H54B H 0.1332 0.7145 1.0704 0.122 Uiso 1 1 calc R . .
H54C H 0.1058 0.7499 1.0601 0.122 Uiso 1 1 calc R . .
C55 C 0.1907(6) 0.7051(10) 0.8552(12) 0.044(8) Uani 1 1 d . . .
H55A H 0.2055 0.6867 0.8424 0.053 Uiso 1 1 calc R . .
H55B H 0.1993 0.7129 0.8967 0.053 Uiso 1 1 calc R . .
C56 C 0.1643(7) 0.6737(13) 0.8494(15) 0.070(11) Uani 1 1 d . . .
H56A H 0.1494 0.6916 0.8614 0.105 Uiso 1 1 calc R . .
H56B H 0.1700 0.6455 0.8740 0.105 Uiso 1 1 calc R . .
H56C H 0.1565 0.6638 0.8088 0.105 Uiso 1 1 calc R . .
C57 C 0.1698(8) 0.7433(14) 0.7408(13) 0.073(12) Uani 1 1 d . . .
H57A H 0.1493 0.7328 0.7340 0.087 Uiso 1 1 calc R . .
H57B H 0.1696 0.7721 0.7168 0.087 Uiso 1 1 calc R . .
C58 C 0.1856(12) 0.7057(18) 0.7204(18) 0.120(19) Uani 1 1 d . . .
H58A H 0.2051 0.7173 0.7213 0.180 Uiso 1 1 calc R . .
H58B H 0.1749 0.6968 0.6807 0.180 Uiso 1 1 calc R . .
H58C H 0.1875 0.6777 0.7457 0.180 Uiso 1 1 calc R . .
C59 C 0.2206(10) 0.7801(15) 0.822(2) 0.102(16) Uani 1 1 d . . .
H59A H 0.2300 0.7880 0.8629 0.122 Uiso 1 1 calc R . .
H59B H 0.2317 0.7532 0.8114 0.122 Uiso 1 1 calc R . .
C60 C 0.2238(11) 0.8217(18) 0.786(2) 0.13(2) Uani 1 1 d . . .
H60A H 0.2368 0.8135 0.7628 0.193 Uiso 1 1 calc R . .
H60B H 0.2320 0.8485 0.8119 0.193 Uiso 1 1 calc R . .
H60C H 0.2046 0.8307 0.7608 0.193 Uiso 1 1 calc R . .
C61 C 0.2101(7) 0.8163(13) 1.0601(12) 0.057(10) Uani 1 1 d . . .
H61A H 0.2217 0.8208 1.1009 0.068 Uiso 1 1 calc R . .
H61B H 0.1957 0.7907 1.0596 0.068 Uiso 1 1 calc R . .
C62 C 0.2295(8) 0.7997(15) 1.0275(14) 0.079(12) Uani 1 1 d . . .
H62A H 0.2180 0.7888 0.9891 0.118 Uiso 1 1 calc R . .
H62B H 0.2413 0.7731 1.0483 0.118 Uiso 1 1 calc R . .
H62C H 0.2424 0.8258 1.0232 0.118 Uiso 1 1 calc R . .
C63 C 0.2178(7) 0.9159(13) 1.0348(15) 0.066(10) Uani 1 1 d . . .
H63A H 0.2275 0.9065 1.0050 0.079 Uiso 1 1 calc R . .
H63B H 0.2079 0.9468 1.0224 0.079 Uiso 1 1 calc R . .
C64 C 0.2412(9) 0.9238(15) 1.091(2) 0.099(15) Uani 1 1 d . . .
H64A H 0.2324 0.9374 1.1201 0.149 Uiso 1 1 calc R . .
H64B H 0.2560 0.9460 1.0853 0.149 Uiso 1 1 calc R . .
H64C H 0.2505 0.8933 1.1058 0.149 Uiso 1 1 calc R . .
C65 C 0.1757(7) 0.8844(11) 1.0983(13) 0.050(8) Uani 1 1 d U . .
H65A H 0.1613 0.8596 1.1001 0.060 Uiso 1 1 calc R . .
H65B H 0.1920 0.8822 1.1344 0.060 Uiso 1 1 calc R . .
C66 C 0.1617(9) 0.9323(13) 1.0962(16) 0.081(12) Uani 1 1 d . . .
H66A H 0.1769 0.9571 1.1054 0.121 Uiso 1 1 calc R . .
H66B H 0.1505 0.9335 1.1245 0.121 Uiso 1 1 calc R . .
H66C H 0.1487 0.9379 1.0572 0.121 Uiso 1 1 calc R . .
C67 C 0.0859(6) 0.9824(14) 0.9954(15) 0.067(11) Uani 1 1 d . . .
H67A H 0.0875 0.9554 1.0228 0.080 Uiso 1 1 calc R . .
H67B H 0.1055 0.9967 1.0019 0.080 Uiso 1 1 calc R . .
C68 C 0.0370(9) 0.9997(13) 1.0006(18) 0.080(13) Uani 1 1 d . . .
H68A H 0.0256 1.0224 1.0169 0.096 Uiso 1 1 calc R . .
H68B H 0.0391 0.9696 1.0230 0.096 Uiso 1 1 calc R . .
C69 C 0.0339(7) 0.9500(11) 0.9141(14) 0.051(9) Uani 1 1 d . . .
H69A H 0.0229 0.9456 0.8728 0.061 Uiso 1 1 calc R . .
H69B H 0.0321 0.9203 0.9352 0.061 Uiso 1 1 calc R . .
C70 C 0.0657(9) 1.0180(10) 0.8830(16) 0.074(12) Uani 1 1 d . . .
H70A H 0.0847 1.0327 0.8841 0.089 Uiso 1 1 calc R . .
H70B H 0.0549 1.0127 0.8417 0.089 Uiso 1 1 calc R . .
C71 C 0.0202(9) 1.0295(15) 0.9022(15) 0.080(13) Uani 1 1 d . . .
H71A H 0.0074 1.0542 0.9117 0.096 Uiso 1 1 calc R . .
H71B H 0.0114 1.0197 0.8614 0.096 Uiso 1 1 calc R . .
C72 C 0.0647(8) 1.0617(12) 0.970(2) 0.085(15) Uani 1 1 d . . .
H72A H 0.0850 1.0721 0.9741 0.102 Uiso 1 1 calc R . .
H72B H 0.0545 1.0881 0.9838 0.102 Uiso 1 1 calc R . .
Sb1 Sb 0.25645(4) 0.62160(7) 0.72550(8) 0.0422(5) Uani 1 1 d . . .
F1 F 0.2461(4) 0.6796(6) 0.6845(8) 0.061(5) Uani 1 1 d . . .
F2 F 0.2621(4) 0.5935(7) 0.6598(8) 0.070(6) Uani 1 1 d . . .
F3 F 0.2951(4) 0.6411(7) 0.7476(9) 0.075(6) Uani 1 1 d . . .
F4 F 0.2676(4) 0.5635(6) 0.7654(7) 0.060(5) Uani 1 1 d . . .
F5 F 0.2509(5) 0.6498(7) 0.7916(8) 0.077(6) Uani 1 1 d . . .
F6 F 0.2174(4) 0.6031(7) 0.7053(8) 0.069(5) Uani 1 1 d . . .
Sb2 Sb 0.19629(6) 0.62264(11) 1.03442(12) 0.0754(8) Uani 1 1 d . . .
F7 F 0.2308(7) 0.6162(16) 1.0891(18) 0.22(2) Uani 1 1 d . . .
F8 F 0.1782(8) 0.6243(13) 1.0919(13) 0.158(13) Uani 1 1 d . . .
F9 F 0.2137(7) 0.621(2) 0.9780(16) 0.24(3) Uani 1 1 d . . .
F10 F 0.1611(5) 0.6301(11) 0.9795(11) 0.115(9) Uani 1 1 d . . .
F11 F 0.1895(7) 0.5582(11) 1.0359(16) 0.157(13) Uani 1 1 d . . .
F12 F 0.2005(11) 0.6866(10) 1.0352(17) 0.22(2) Uani 1 1 d . . .
Sb3 Sb 0.0981(3) 0.6290(4) 0.6304(4) 0.335(6) Uani 1 1 d DU . .
F13 F 0.1241(8) 0.6321(15) 0.7123(9) 0.35(3) Uani 1 1 d DU . .
F14 F 0.0792(10) 0.5688(12) 0.6496(19) 0.45(5) Uani 1 1 d DU . .
F15 F 0.0678(8) 0.6686(15) 0.6523(17) 0.41(4) Uani 1 1 d DU . .
F16 F 0.1170(9) 0.6887(12) 0.6106(17) 0.36(4) Uani 1 1 d DU . .
F17 F 0.0722(8) 0.6257(15) 0.5476(10) 0.290(12) Uani 1 1 d DU . .
F18 F 0.1284(9) 0.5888(16) 0.6074(19) 0.54(6) Uani 1 1 d DU . .
Br1 Br 0.1019(2) 0.1321(2) 0.8831(5) 0.202(5) Uani 1 1 d . . .
Br2 Br 0.00102(9) 0.86392(13) 0.49806(18) 0.0706(11) Uani 1 1 d . . .
Br3 Br 0.0157(3) 0.6034(3) 0.6197(7) 0.355(10) Uani 1 1 d . . .
Br4 Br 0.0000 0.9825(4) 0.7500 0.140(3) Uani 1 2 d S . .
Br5 Br 0.0000 0.29652(19) 0.7500 0.0581(13) Uani 1 2 d S . .

loop_
_atom_site_aniso_label
_atom_site_aniso_U_11
_atom_site_aniso_U_22
_atom_site_aniso_U_33
_atom_site_aniso_U_23
_atom_site_aniso_U_13
_atom_site_aniso_U_12
Re1 0.0303(6) 0.0452(7) 0.0353(7) -0.0089(5) 0.0089(5) 0.0052(5)
Re2 0.0279(6) 0.0457(7) 0.0310(6) -0.0090(5) 0.0111(5) -0.0057(5)
Re3 0.0290(6) 0.0502(8) 0.0288(6) -0.0054(5) 0.0061(5) 0.0024(5)
Re4 0.0267(6) 0.0373(7) 0.0231(6) -0.0037(5) 0.0088(5) -0.0011(5)
Re5 0.0287(6) 0.0347(7) 0.0261(6) -0.0044(5) 0.0101(5) -0.0017(5)
Re6 0.0317(6) 0.0337(7) 0.0284(6) -0.0001(5) 0.0082(5) 0.0019(5)
Se1 0.0273(16) 0.076(2) 0.0386(17) -0.0156(16) 0.0094(13) 0.0034(15)
Se2 0.0366(16) 0.0495(19) 0.0347(16) -0.0124(14) 0.0116(13) -0.0126(14)
Se3 0.0380(16) 0.0371(17) 0.0402(17) -0.0074(13) 0.0106(13) -0.0014(13)
Se4 0.0377(16) 0.0439(18) 0.0251(15) -0.0031(13) 0.0090(12) 0.0031(13)
Se5 0.0309(15) 0.0525(19) 0.0338(16) -0.0121(14) 0.0150(13) -0.0038(13)
Se6 0.0449(18) 0.0465(19) 0.0406(17) 0.0023(14) 0.0067(14) 0.0138(15)
P1 0.056(6) 0.065(6) 0.059(6) -0.016(5) 0.011(5) 0.018(5)
P2 0.042(5) 0.069(6) 0.043(5) -0.015(4) 0.025(4) -0.017(4)
P3 0.041(5) 0.075(7) 0.044(5) -0.004(5) 0.006(4) 0.006(4)
P4 0.030(4) 0.057(5) 0.035(4) 0.000(4) 0.012(3) -0.002(4)
P5 0.046(5) 0.032(4) 0.042(5) -0.011(4) 0.017(4) -0.001(4)
P6 0.045(5) 0.040(5) 0.029(4) 0.005(3) 0.010(4) -0.003(4)
N1 0.054(16) 0.047(16) 0.023(12) 0.001(12) 0.020(12) -0.008(13)
N2 0.058(17) 0.044(16) 0.052(16) 0.007(13) 0.022(14) -0.010(13)
N3 0.048(17) 0.08(2) 0.042(16) 0.015(15) 0.008(13) 0.009(16)
C1 0.07(2) 0.11(3) 0.027(17) -0.037(19) 0.021(17) -0.02(2)
C2 0.09(3) 0.11(4) 0.06(3) -0.01(2) 0.03(2) -0.01(3)
C3 0.16(5) 0.05(2) 0.09(3) 0.01(2) 0.04(3) 0.04(3)
C4 0.12(4) 0.12(4) 0.07(3) -0.02(3) -0.04(3) 0.06(3)
C5 0.05(3) 0.13(4) 0.16(5) -0.05(4) 0.00(3) 0.02(3)
C6 0.07(3) 0.12(4) 0.10(3) 0.04(3) 0.05(3) 0.01(3)
C7 0.037(11) 0.050(11) 0.052(11) -0.002(9) 0.013(8) -0.008(8)
C8 0.06(2) 0.07(2) 0.06(2) -0.006(18) 0.018(18) 0.002(18)
C9 0.05(2) 0.09(3) 0.06(2) 0.00(2) -0.010(19) -0.01(2)
C10 0.08(3) 0.09(3) 0.13(4) 0.02(3) 0.03(3) -0.05(3)
C11 0.05(2) 0.05(2) 0.08(3) -0.004(19) 0.035(19) -0.014(17)
C12 0.13(4) 0.05(2) 0.14(4) -0.04(3) 0.10(3) -0.03(2)
C13 0.06(2) 0.13(3) 0.006(14) 0.013(18) 0.001(14) 0.02(2)
C14 0.16(5) 0.19(5) 0.08(3) 0.04(4) -0.01(3) -0.05(4)
C15 0.04(2) 0.14(4) 0.04(2) 0.00(2) -0.023(17) -0.02(2)
C16 0.14(5) 0.18(6) 0.12(5) 0.03(4) 0.04(4) -0.05(4)
C17 0.05(2) 0.09(3) 0.07(2) 0.02(2) -0.040(19) 0.01(2)
C18 0.08(3) 0.21(5) 0.007(16) -0.01(2) -0.011(17) 0.04(3)
C19 0.030(4) 0.057(5) 0.035(4) 0.000(4) 0.012(3) -0.002(4)
C20 0.06(2) 0.12(4) 0.06(2) 0.04(2) 0.019(19) 0.02(2)
C21 0.038(17) 0.09(3) 0.006(13) -0.002(15) 0.013(12) -0.004(17)
C22 0.04(2) 0.10(3) 0.08(3) 0.00(2) 0.019(18) 0.01(2)
C23 0.034(18) 0.07(2) 0.06(2) -0.025(18) 0.008(16) -0.014(17)
C24 0.10(3) 0.07(2) 0.05(2) -0.039(19) 0.06(2) -0.02(2)
C25 0.048(18) 0.026(16) 0.041(17) -0.022(13) 0.008(14) -0.008(13)
C26 0.037(18) 0.06(2) 0.06(2) -0.013(17) 0.022(16) -0.009(15)
C27 0.036(18) 0.09(3) 0.041(18) -0.006(18) 0.018(15) 0.001(17)
C28 0.05(2) 0.05(2) 0.09(3) -0.04(2) 0.050(19) -0.015(16)
C29 0.050(11) 0.043(11) 0.049(11) -0.012(8) 0.020(9) 0.007(9)
C30 0.08(3) 0.10(3) 0.09(3) -0.02(3) 0.04(2) 0.01(3)
C31 0.07(2) 0.025(16) 0.042(17) 0.008(13) 0.033(16) 0.016(15)
C32 0.038(19) 0.06(2) 0.06(2) 0.019(19) 0.005(16) 0.001(17)
C33 0.039(17) 0.036(17) 0.040(17) 0.004(13) 0.017(14) 0.017(14)
C34 0.07(2) 0.032(19) 0.07(2) 0.027(18) 0.03(2) -0.002(17)
C35 0.07(3) 0.08(3) 0.06(2) 0.02(2) 0.02(2) -0.03(2)
C36 0.07(2) 0.04(2) 0.08(3) 0.015(18) 0.00(2) 0.011(18)
Re7 0.0326(7) 0.0566(8) 0.0335(7) -0.0052(6) 0.0071(5) 0.0097(6)
Re8 0.0360(7) 0.0497(8) 0.0338(7) 0.0069(6) 0.0117(5) 0.0066(6)
Re9 0.0341(7) 0.0411(7) 0.0384(7) -0.0091(5) 0.0148(5) 0.0001(5)
Re10 0.0324(7) 0.0489(8) 0.0343(7) 0.0010(6) 0.0121(5) 0.0089(6)
Re11 0.0323(6) 0.0417(7) 0.0296(6) 0.0013(5) 0.0075(5) 0.0009(5)
Re12 0.0337(7) 0.0421(7) 0.0341(7) -0.0028(5) 0.0108(5) 0.0048(5)
Se7 0.0379(16) 0.0371(16) 0.0292(15) 0.0012(12) 0.0145(13) -0.0041(13)
Se8 0.0258(14) 0.0387(16) 0.0235(14) 0.0007(12) 0.0100(11) -0.0004(12)
Se9 0.0449(18) 0.066(2) 0.0350(17) 0.0019(15) 0.0166(14) 0.0122(16)
Se10 0.0315(16) 0.063(2) 0.0459(18) -0.0168(16) 0.0106(14) 0.0020(15)
Se11 0.0431(18) 0.054(2) 0.0442(18) -0.0166(15) 0.0167(15) 0.0027(15)
Se12 0.0459(17) 0.0411(17) 0.0335(16) -0.0079(13) 0.0183(14) -0.0051(14)
Se13 0.0303(16) 0.060(2) 0.0400(17) 0.0095(15) 0.0084(13) 0.0038(14)
Se14 0.0438(18) 0.0393(18) 0.0398(17) 0.0016(14) 0.0133(14) -0.0027(14)
Se15 0.0411(18) 0.058(2) 0.0383(17) 0.0088(15) 0.0084(14) 0.0190(15)
Se16 0.0409(17) 0.0409(18) 0.0403(17) 0.0036(14) 0.0137(14) 0.0088(14)
P7 0.071(7) 0.094(8) 0.037(5) -0.015(5) -0.001(5) 0.017(6)
P8 0.064(6) 0.065(6) 0.057(6) 0.015(5) 0.027(5) 0.006(5)
P9 0.068(6) 0.048(6) 0.069(6) -0.020(5) 0.037(5) -0.016(5)
P10 0.051(6) 0.075(7) 0.063(6) 0.011(5) 0.026(5) 0.022(5)
P11 0.046(5) 0.058(6) 0.042(5) 0.003(4) 0.010(4) -0.010(4)
P12 0.045(5) 0.036(4) 0.041(4) -0.001(4) 0.023(4) 0.004(4)
N4 0.044(16) 0.045(17) 0.065(18) -0.017(14) 0.021(14) 0.006(13)
N5 0.029(14) 0.09(2) 0.062(19) -0.019(17) 0.019(13) 0.010(14)
N6 0.10(3) 0.07(2) 0.049(18) -0.009(16) 0.036(18) 0.011(19)
C37 0.07(3) 0.32(9) 0.03(2) 0.01(3) -0.01(2) 0.06(4)
C38 0.16(5) 0.21(7) 0.09(4) -0.05(4) -0.03(4) 0.14(5)
C39 0.10(4) 0.27(7) 0.07(3) -0.01(4) -0.03(3) 0.13(5)
C40 0.12(4) 0.10(4) 0.08(3) 0.06(3) 0.02(3) 0.05(3)
C41 0.18(5) 0.14(4) 0.04(2) -0.04(3) -0.03(3) -0.07(3)
C42 0.20(7) 0.13(6) 0.25(9) -0.01(6) 0.02(7) -0.07(5)
C43 0.11(3) 0.06(2) 0.07(3) 0.01(2) 0.03(2) 0.01(2)
C44 0.11(4) 0.08(3) 0.13(4) 0.01(3) 0.05(3) -0.05(3)
C45 0.17(5) 0.05(3) 0.11(4) 0.05(3) 0.06(3) 0.00(3)
C46 0.09(3) 0.08(3) 0.21(6) 0.01(4) 0.08(4) -0.02(3)
C47 0.07(3) 0.13(4) 0.08(3) 0.06(3) 0.04(2) 0.02(3)
C48 0.18(6) 0.08(3) 0.09(3) 0.01(3) 0.05(4) -0.01(3)
C49 0.07(2) 0.09(3) 0.07(2) -0.02(2) 0.05(2) 0.01(2)
C50 0.018(16) 0.11(3) 0.05(2) -0.016(19) 0.001(14) -0.015(17)
C51 0.16(4) 0.011(17) 0.14(4) -0.02(2) 0.11(4) 0.00(2)
C52 0.17(5) 0.08(3) 0.08(3) 0.01(3) 0.00(3) -0.05(3)
C53 0.06(2) 0.08(3) 0.07(3) 0.02(2) 0.04(2) 0.00(2)
C54 0.08(3) 0.09(3) 0.07(3) 0.04(2) 0.03(2) 0.00(2)
C55 0.042(18) 0.05(2) 0.032(16) -0.018(14) 0.000(14) 0.023(15)
C56 0.05(2) 0.08(3) 0.07(2) -0.02(2) 0.003(19) 0.03(2)
C57 0.09(3) 0.10(3) 0.040(19) -0.017(19) 0.035(19) 0.05(2)
C58 0.18(5) 0.13(4) 0.06(3) 0.02(3) 0.05(3) 0.05(4)
C59 0.10(3) 0.06(3) 0.17(5) -0.01(3) 0.08(3) 0.00(2)
C60 0.14(5) 0.10(4) 0.20(6) -0.01(4) 0.14(5) 0.02(3)
C61 0.05(2) 0.09(3) 0.018(15) 0.006(16) -0.008(14) 0.040(19)
C62 0.07(3) 0.12(4) 0.04(2) 0.01(2) 0.003(19) 0.01(2)
C63 0.035(19) 0.08(3) 0.06(2) 0.00(2) -0.012(17) -0.012(18)
C64 0.08(3) 0.08(3) 0.13(4) 0.02(3) 0.03(3) -0.03(2)
C65 0.054(11) 0.058(12) 0.039(11) 0.004(9) 0.015(9) -0.003(9)
C66 0.09(3) 0.07(3) 0.07(3) -0.01(2) 0.01(2) -0.02(2)
C67 0.024(17) 0.10(3) 0.07(2) -0.02(2) 0.006(17) -0.001(18)
C68 0.11(4) 0.06(2) 0.10(3) 0.02(2) 0.08(3) 0.02(2)
C69 0.06(2) 0.05(2) 0.07(2) -0.010(17) 0.053(18) 0.007(16)
C70 0.14(4) 0.021(17) 0.09(3) 0.002(17) 0.09(3) 0.02(2)
C71 0.10(3) 0.10(3) 0.05(2) 0.01(2) 0.05(2) 0.06(3)
C72 0.08(3) 0.04(2) 0.17(5) -0.04(3) 0.08(3) -0.015(19)
Sb1 0.0422(12) 0.0472(13) 0.0375(11) 0.0034(9) 0.0117(9) -0.0030(10)
F1 0.067(12) 0.046(11) 0.077(13) 0.027(10) 0.031(10) 0.006(9)
F2 0.089(15) 0.068(13) 0.057(12) 0.000(10) 0.024(11) 0.016(11)
F3 0.026(10) 0.079(14) 0.108(16) 0.016(12) 0.003(10) -0.015(9)
F4 0.098(15) 0.029(10) 0.057(11) 0.006(8) 0.026(11) -0.002(9)
F5 0.091(16) 0.074(14) 0.054(12) 0.000(10) 0.005(11) 0.017(12)
F6 0.043(11) 0.094(15) 0.068(13) -0.010(11) 0.013(9) -0.010(10)
Sb2 0.0555(15) 0.090(2) 0.0782(18) 0.0203(15) 0.0152(14) -0.0176(14)
F7 0.09(2) 0.28(5) 0.22(4) 0.09(4) -0.05(2) -0.08(3)
F8 0.17(3) 0.20(4) 0.12(2) 0.03(2) 0.06(2) 0.02(3)
F9 0.11(3) 0.48(8) 0.17(3) 0.10(4) 0.10(2) 0.08(4)
F10 0.062(15) 0.18(3) 0.107(19) 0.022(18) 0.033(14) -0.005(16)
F11 0.14(3) 0.12(2) 0.19(3) 0.04(2) 0.02(2) -0.01(2)
F12 0.33(5) 0.060(19) 0.20(4) 0.04(2) -0.03(4) -0.03(3)
Sb3 0.455(15) 0.358(13) 0.202(7) 0.109(8) 0.111(9) 0.206(12)
F13 0.41(7) 0.49(8) 0.13(3) 0.05(4) 0.06(4) 0.06(6)
F14 0.59(9) 0.27(6) 0.47(8) 0.26(6) 0.11(7) -0.04(6)
F15 0.50(8) 0.50(8) 0.38(6) 0.11(6) 0.36(6) 0.18(6)
F16 0.46(8) 0.28(5) 0.32(6) 0.22(5) 0.10(5) -0.02(5)
F17 0.293(15) 0.289(16) 0.282(11) 0.003(10) 0.073(8) 0.003(10)
F18 0.53(9) 0.56(10) 0.61(10) -0.06(8) 0.29(8) 0.24(8)
Br1 0.252(9) 0.074(4) 0.379(12) 0.048(5) 0.251(10) 0.034(5)
Br2 0.086(3) 0.056(2) 0.087(3) -0.009(2) 0.054(2) -0.006(2)
Br3 0.404(19) 0.098(6) 0.43(2) 0.054(9) -0.101(16) -0.015(9)
Br4 0.173(9) 0.180(9) 0.061(4) 0.000 0.024(5) 0.000
Br5 0.056(3) 0.084(4) 0.034(2) 0.000 0.013(2) 0.000

loop_
_atom_type_symbol
_atom_type_description
_atom_type_scat_dispersion_real
_atom_type_scat_dispersion_imag
_atom_type_scat_source
C C 0.0033 0.0016 'International Tables Vol C Tables 4.2.6.8 and 6.1.1.4'
H H 0.0000 0.0000 'International Tables Vol C Tables 4.2.6.8 and 6.1.1.4'
N N 0.0061 0.0033 'International Tables Vol C Tables 4.2.6.8 and 6.1.1.4'
F F 0.0171 0.0103 'International Tables Vol C Tables 4.2.6.8 and 6.1.1.4'
P P 0.1023 0.0942 'International Tables Vol C Tables 4.2.6.8 and 6.1.1.4'
Br Br -0.2901 2.4595 'International Tables Vol C Tables 4.2.6.8 and 6.1.1.4'
Se Se -0.0929 2.2259 'International Tables Vol C Tables 4.2.6.8 and 6.1.1.4'
Sb Sb -0.5866 1.5461 'International Tables Vol C Tables 4.2.6.8 and 6.1.1.4'
Re Re -1.0185 7.2310 'International Tables Vol C Tables 4.2.6.8 and 6.1.1.4'

loop_
_geom_angle_atom_site_label_1
_geom_angle_atom_site_label_2
_geom_angle_atom_site_label_3
_geom_angle
_geom_angle_site_symmetry_1
_geom_angle_site_symmetry_3
_geom_angle_publ_flag
P1 Re1 Se1 93.5(2) . . ?
P1 Re1 Se3 90.7(2) . . ?
Se1 Re1 Se3 175.82(11) . . ?
P1 Re1 Se5 91.9(2) . . ?
Se1 Re1 Se5 90.27(10) . . ?
Se3 Re1 Se5 89.56(10) . . ?
P1 Re1 Se6 92.2(2) . . ?
Se1 Re1 Se6 90.16(11) . . ?
Se3 Re1 Se6 89.71(11) . . ?
Se5 Re1 Se6 175.76(11) . . ?
P1 Re1 Re6 134.1(3) . . ?
Se1 Re1 Re6 118.30(8) . . ?
Se3 Re1 Re6 58.30(7) . . ?
Se5 Re1 Re6 118.09(8) . . ?
Se6 Re1 Re6 58.14(8) . . ?
P1 Re1 Re3 136.2(2) . . ?
Se1 Re1 Re3 58.38(7) . . ?
Se3 Re1 Re3 118.21(8) . . ?
Se5 Re1 Re3 118.42(9) . . ?
Se6 Re1 Re3 58.47(8) . . ?
Re6 Re1 Re3 59.93(4) . . ?
P1 Re1 Re2 136.0(3) . . ?
Se1 Re1 Re2 58.48(9) . . ?
Se3 Re1 Re2 118.10(8) . . ?
Se5 Re1 Re2 58.39(7) . . ?
Se6 Re1 Re2 118.51(9) . . ?
Re6 Re1 Re2 89.95(5) . . ?
Re3 Re1 Re2 60.05(4) . . ?
P1 Re1 Re4 133.8(2) . . ?
Se1 Re1 Re4 118.35(9) . . ?
Se3 Re1 Re4 58.23(7) . . ?
Se5 Re1 Re4 58.07(7) . . ?
Se6 Re1 Re4 118.17(8) . . ?
Re6 Re1 Re4 60.03(4) . . ?
Re3 Re1 Re4 89.96(5) . . ?
Re2 Re1 Re4 59.89(4) . . ?
P2 Re2 Se7 93.1(2) . . ?
P2 Re2 Se1 91.1(2) . . ?
Se7 Re2 Se1 175.88(11) . . ?
P2 Re2 Se5 90.5(2) . . ?
Se7 Re2 Se5 89.94(10) . . ?
Se1 Re2 Se5 90.07(10) . . ?
P2 Re2 Se2 93.9(2) . . ?
Se7 Re2 Se2 89.64(10) . . ?
Se1 Re2 Se2 90.05(10) . . ?
Se5 Re2 Se2 175.67(10) . . ?
P2 Re2 Re4 134.5(2) . . ?
Se7 Re2 Re4 58.46(7) . . ?
Se1 Re2 Re4 118.27(9) . . ?
Se5 Re2 Re4 58.15(7) . . ?
Se2 Re2 Re4 118.16(8) . . ?
P2 Re2 Re1 133.0(2) . . ?
Se7 Re2 Re1 118.56(8) . . ?
Se1 Re2 Re1 58.17(8) . . ?
Se5 Re2 Re1 58.38(8) . . ?
Se2 Re2 Re1 118.26(9) . . ?
Re4 Re2 Re1 60.11(4) . . ?
P2 Re2 Re5 137.2(2) . . ?
Se7 Re2 Re5 58.48(7) . . ?
Se1 Re2 Re5 118.06(8) . . ?
Se5 Re2 Re5 118.10(8) . . ?
Se2 Re2 Re5 58.20(7) . . ?
Re4 Re2 Re5 59.97(4) . . ?
Re1 Re2 Re5 89.85(5) . . ?
P2 Re2 Re3 135.4(2) . . ?
Se7 Re2 Re3 118.29(7) . . ?
Se1 Re2 Re3 58.26(8) . . ?
Se5 Re2 Re3 118.33(9) . . ?
Se2 Re2 Re3 58.30(8) . . ?
Re4 Re2 Re3 90.04(5) . . ?
Re1 Re2 Re3 59.97(4) . . ?
Re5 Re2 Re3 59.82(4) . . ?
P3 Re3 Se4 92.4(2) . . ?
P3 Re3 Se1 91.5(2) . . ?
Se4 Re3 Se1 176.05(10) . . ?
P3 Re3 Se2 93.2(2) . . ?
Se4 Re3 Se2 90.04(10) . . ?
Se1 Re3 Se2 90.20(11) . . ?
P3 Re3 Se6 91.1(2) . . ?
Se4 Re3 Se6 89.46(10) . . ?
Se1 Re3 Se6 90.01(11) . . ?
Se2 Re3 Se6 175.76(11) . . ?
P3 Re3 Re6 134.7(2) . . ?
Se4 Re3 Re6 58.54(7) . . ?
Se1 Re3 Re6 118.02(8) . . ?
Se2 Re3 Re6 118.25(8) . . ?
Se6 Re3 Re6 58.08(8) . . ?
P3 Re3 Re5 136.2(2) . . ?
Se4 Re3 Re5 58.58(7) . . ?
Se1 Re3 Re5 118.43(9) . . ?
Se2 Re3 Re5 58.31(8) . . ?
Se6 Re3 Re5 118.03(8) . . ?
Re6 Re3 Re5 59.95(4) . . ?
P3 Re3 Re1 133.8(2) . . ?
Se4 Re3 Re1 118.36(8) . . ?
Se1 Re3 Re1 58.21(8) . . ?
Se2 Re3 Re1 118.36(8) . . ?
Se6 Re3 Re1 58.40(8) . . ?
Re6 Re3 Re1 59.82(4) . . ?
Re5 Re3 Re1 89.98(5) . . ?
P3 Re3 Re2 135.4(2) . . ?
Se4 Re3 Re2 118.61(8) . . ?
Se1 Re3 Re2 58.40(8) . . ?
Se2 Re3 Re2 58.40(7) . . ?
Se6 Re3 Re2 118.35(8) . . ?
Re6 Re3 Re2 89.85(5) . . ?
Re5 Re3 Re2 60.05(4) . . ?
Re1 Re3 Re2 59.97(4) . . ?
P4 Re4 Se5 92.17(18) . . ?
P4 Re4 Se3 93.1(2) . . ?
Se5 Re4 Se3 89.85(10) . . ?
P4 Re4 Se8 91.77(18) . . ?
Se5 Re4 Se8 176.02(10) . . ?
Se3 Re4 Se8 89.42(9) . . ?
P4 Re4 Se7 91.0(2) . . ?
Se5 Re4 Se7 90.15(10) . . ?
Se3 Re4 Se7 175.85(10) . . ?
Se8 Re4 Se7 90.30(9) . . ?
P4 Re4 Re2 134.48(18) . . ?
Se5 Re4 Re2 58.55(7) . . ?
Se3 Re4 Re2 118.30(8) . . ?
Se8 Re4 Re2 118.57(7) . . ?
Se7 Re4 Re2 58.40(7) . . ?
P4 Re4 Re6 135.67(18) . . ?
Se5 Re4 Re6 118.17(8) . . ?
Se3 Re4 Re6 58.21(7) . . ?
Se8 Re4 Re6 58.28(7) . . ?
Se7 Re4 Re6 118.32(7) . . ?
Re2 Re4 Re6 89.84(5) . . ?
P4 Re4 Re5 134.17(19) . . ?
Se5 Re4 Re5 118.61(8) . . ?
Se3 Re4 Re5 118.04(8) . . ?
Se8 Re4 Re5 58.51(7) . . ?
Se7 Re4 Re5 58.50(7) . . ?
Re2 Re4 Re5 60.08(4) . . ?
Re6 Re4 Re5 59.84(4) . . ?
P4 Re4 Re1 135.99(19) . . ?
Se5 Re4 Re1 58.46(8) . . ?
Se3 Re4 Re1 58.31(7) . . ?
Se8 Re4 Re1 117.99(7) . . ?
Se7 Re4 Re1 118.38(8) . . ?
Re2 Re4 Re1 60.00(4) . . ?
Re6 Re4 Re1 59.72(4) . . ?
Re5 Re4 Re1 89.84(5) . . ?
P5 Re5 Se2 91.0(2) . . ?
P5 Re5 Se8 93.07(19) . . ?
Se2 Re5 Se8 175.97(10) . . ?
P5 Re5 Se4 89.0(2) . . ?
Se2 Re5 Se4 89.98(10) . . ?
Se8 Re5 Se4 89.94(9) . . ?
P5 Re5 Se7 94.8(2) . . ?
Se2 Re5 Se7 89.72(10) . . ?
Se8 Re5 Se7 90.09(9) . . ?
Se4 Re5 Se7 176.13(10) . . ?
P5 Re5 Re6 133.60(19) . . ?
Se2 Re5 Re6 118.46(9) . . ?
Se8 Re5 Re6 58.28(7) . . ?
Se4 Re5 Re6 58.46(7) . . ?
Se7 Re5 Re6 118.48(8) . . ?
P5 Re5 Re3 132.16(19) . . ?
Se2 Re5 Re3 58.50(8) . . ?
Se8 Re5 Re3 118.25(8) . . ?
Se4 Re5 Re3 58.29(7) . . ?
Se7 Re5 Re3 118.45(8) . . ?
Re6 Re5 Re3 59.98(4) . . ?
P5 Re5 Re4 137.59(19) . . ?
Se2 Re5 Re4 118.44(8) . . ?
Se8 Re5 Re4 58.25(6) . . ?
Se4 Re5 Re4 118.53(8) . . ?
Se7 Re5 Re4 58.41(7) . . ?
Re6 Re5 Re4 60.08(4) . . ?
Re3 Re5 Re4 90.22(5) . . ?
P5 Re5 Re2 136.37(19) . . ?
Se2 Re5 Re2 58.49(7) . . ?
Se8 Re5 Re2 118.19(7) . . ?
Se4 Re5 Re2 118.41(8) . . ?
Se7 Re5 Re2 58.33(7) . . ?
Re6 Re5 Re2 89.91(5) . . ?
Re3 Re5 Re2 60.13(4) . . ?
Re4 Re5 Re2 59.96(4) . . ?
P6 Re6 Se6 90.7(2) . . ?
P6 Re6 Se3 92.55(19) . . ?
Se6 Re6 Se3 90.25(10) . . ?
P6 Re6 Se8 92.5(2) . . ?
Se6 Re6 Se8 176.83(11) . . ?
Se3 Re6 Se8 89.57(9) . . ?
P6 Re6 Se4 91.03(19) . . ?
Se6 Re6 Se4 89.78(10) . . ?
Se3 Re6 Se4 176.42(11) . . ?
Se8 Re6 Se4 90.21(9) . . ?
P6 Re6 Re1 134.80(19) . . ?
Se6 Re6 Re1 58.77(8) . . ?
Se3 Re6 Re1 58.55(7) . . ?
Se8 Re6 Re1 118.60(7) . . ?
Se4 Re6 Re1 118.60(8) . . ?
P6 Re6 Re5 134.88(19) . . ?
Se6 Re6 Re5 118.85(9) . . ?
Se3 Re6 Re5 118.45(8) . . ?
Se8 Re6 Re5 58.62(7) . . ?
Se4 Re6 Re5 58.56(7) . . ?
Re1 Re6 Re5 90.30(5) . . ?
P6 Re6 Re3 133.83(18) . . ?
Se6 Re6 Re3 58.78(8) . . ?
Se3 Re6 Re3 118.78(8) . . ?
Se8 Re6 Re3 118.68(8) . . ?
Se4 Re6 Re3 58.36(7) . . ?
Re1 Re6 Re3 60.25(4) . . ?
Re5 Re6 Re3 60.07(4) . . ?
P6 Re6 Re4 135.90(18) . . ?
Se6 Re6 Re4 119.01(8) . . ?
Se3 Re6 Re4 58.38(8) . . ?
Se8 Re6 Re4 58.36(6) . . ?
Se4 Re6 Re4 118.63(8) . . ?
Re1 Re6 Re4 60.25(4) . . ?
Re5 Re6 Re4 60.08(4) . . ?
Re3 Re6 Re4 90.27(5) . . ?
Re1 Se1 Re3 63.40(8) . . ?
Re1 Se1 Re2 63.35(8) . . ?
Re3 Se1 Re2 63.34(8) . . ?
Re5 Se2 Re3 63.18(8) . . ?
Re5 Se2 Re2 63.31(7) . . ?
Re3 Se2 Re2 63.29(8) . . ?
Re6 Se3 Re4 63.41(8) . . ?
Re6 Se3 Re1 63.15(8) . . ?
Re4 Se3 Re1 63.47(8) . . ?
Re3 Se4 Re6 63.10(7) . . ?
Re3 Se4 Re5 63.13(7) . . ?
Re6 Se4 Re5 62.98(7) . . ?
Re4 Se5 Re1 63.46(7) . . ?
Re4 Se5 Re2 63.30(7) . . ?
Re1 Se5 Re2 63.23(7) . . ?
Re6 Se6 Re1 63.09(8) . . ?
Re6 Se6 Re3 63.13(8) . . ?
Re1 Se6 Re3 63.13(8) . . ?
C5 P1 C1 108(2) . . ?
C5 P1 C3 103(2) . . ?
C1 P1 C3 98(2) . . ?
C5 P1 Re1 119.1(17) . . ?
C1 P1 Re1 112.7(12) . . ?
C3 P1 Re1 114.3(13) . . ?
C9 P2 C11 105.9(18) . . ?
C9 P2 C7 102.8(16) . . ?
C11 P2 C7 105.2(14) . . ?
C9 P2 Re2 116.5(13) . . ?
C11 P2 Re2 111.5(11) . . ?
C7 P2 Re2 113.9(10) . . ?
C13 P3 C17 106.7(18) . . ?
C13 P3 C15 102.2(18) . . ?
C17 P3 C15 107.1(18) . . ?
C13 P3 Re3 115.1(12) . . ?
C17 P3 Re3 110.6(11) . . ?
C15 P3 Re3 114.4(11) . . ?
C23 P4 C21 102.1(14) . . ?
C23 P4 C19 104.7(15) . . ?
C21 P4 C19 103.3(13) . . ?
C23 P4 Re4 115.3(12) . . ?
C21 P4 Re4 116.5(9) . . ?
C19 P4 Re4 113.4(9) . . ?
C25 P5 C29 106.0(14) . . ?
C25 P5 C27 104.0(14) . . ?
C29 P5 C27 99.0(15) . . ?
C25 P5 Re5 114.0(9) . . ?
C29 P5 Re5 116.1(10) . . ?
C27 P5 Re5 115.9(11) . . ?
C36 P6 C33 99.6(15) . . ?
C36 P6 C31 102.0(15) . . ?
C33 P6 C31 98.6(13) . . ?
C36 P6 Re6 118.6(12) . . ?
C33 P6 Re6 115.1(9) . . ?
C31 P6 Re6 119.3(9) . . ?
C32 N1 C35 109(3) . . ?
C32 N1 C31 111(2) . . ?
C35 N1 C31 112(2) . . ?
C33 N2 C34 112(2) . . ?
C33 N2 C32 113(2) . . ?
C34 N2 C32 107(2) . . ?
C33 N2 H2N 108.2 . . ?
C34 N2 H2N 108.2 . . ?
C32 N2 H2N 108.2 . . ?
C34 N3 C35 109(3) . . ?
C34 N3 C36 114(3) . . ?
C35 N3 C36 113(3) . . ?
C2 C1 P1 116(3) . . ?
C2 C1 H1A 108.3 . . ?
P1 C1 H1A 108.3 . . ?
C2 C1 H1B 108.3 . . ?
P1 C1 H1B 108.3 . . ?
H1A C1 H1B 107.4 . . ?
C1 C2 H2A 109.5 . . ?
C1 C2 H2B 109.5 . . ?
H2A C2 H2B 109.5 . . ?
C1 C2 H2C 109.5 . . ?
H2A C2 H2C 109.5 . . ?
H2B C2 H2C 109.5 . . ?
C4 C3 P1 115(3) . . ?
C4 C3 H3A 108.5 . . ?
P1 C3 H3A 108.5 . . ?
C4 C3 H3B 108.5 . . ?
P1 C3 H3B 108.5 . . ?
H3A C3 H3B 107.5 . . ?
C3 C4 H4A 109.5 . . ?
C3 C4 H4B 109.5 . . ?
H4A C4 H4B 109.5 . . ?
C3 C4 H4C 109.5 . . ?
H4A C4 H4C 109.5 . . ?
H4B C4 H4C 109.5 . . ?
C6 C5 P1 109(3) . . ?
C6 C5 H5A 109.9 . . ?
P1 C5 H5A 109.9 . . ?
C6 C5 H5B 109.9 . . ?
P1 C5 H5B 109.9 . . ?
H5A C5 H5B 108.3 . . ?
C5 C6 H6A 109.5 . . ?
C5 C6 H6B 109.5 . . ?
H6A C6 H6B 109.5 . . ?
C5 C6 H6C 109.5 . . ?
H6A C6 H6C 109.5 . . ?
H6B C6 H6C 109.5 . . ?
C8 C7 P2 113(2) . . ?
C8 C7 H7A 109.0 . . ?
P2 C7 H7A 109.0 . . ?
C8 C7 H7B 109.0 . . ?
P2 C7 H7B 109.0 . . ?
H7A C7 H7B 107.8 . . ?
C7 C8 H8A 109.5 . . ?
C7 C8 H8B 109.5 . . ?
H8A C8 H8B 109.5 . . ?
C7 C8 H8C 109.5 . . ?
H8A C8 H8C 109.5 . . ?
H8B C8 H8C 109.5 . . ?
C10 C9 P2 116(3) . . ?
C10 C9 H9A 108.3 . . ?
P2 C9 H9A 108.3 . . ?
C10 C9 H9B 108.3 . . ?
P2 C9 H9B 108.3 . . ?
H9A C9 H9B 107.4 . . ?
C9 C10 H10A 109.5 . . ?
C9 C10 H10B 109.5 . . ?
H10A C10 H10B 109.5 . . ?
C9 C10 H10C 109.5 . . ?
H10A C10 H10C 109.5 . . ?
H10B C10 H10C 109.5 . . ?
C12 C11 P2 117(2) . . ?
C12 C11 H11A 108.0 . . ?
P2 C11 H11A 108.0 . . ?
C12 C11 H11B 108.0 . . ?
P2 C11 H11B 108.0 . . ?
H11A C11 H11B 107.2 . . ?
C11 C12 H12A 109.5 . . ?
C11 C12 H12B 109.5 . . ?
H12A C12 H12B 109.5 . . ?
C11 C12 H12C 109.5 . . ?
H12A C12 H12C 109.5 . . ?
H12B C12 H12C 109.5 . . ?
C14 C13 P3 116(3) . . ?
C14 C13 H13A 108.4 . . ?
P3 C13 H13A 108.4 . . ?
C14 C13 H13B 108.4 . . ?
P3 C13 H13B 108.4 . . ?
H13A C13 H13B 107.5 . . ?
C13 C14 H14A 109.5 . . ?
C13 C14 H14B 109.5 . . ?
H14A C14 H14B 109.5 . . ?
C13 C14 H14C 109.5 . . ?
H14A C14 H14C 109.5 . . ?
H14B C14 H14C 109.5 . . ?
C16 C15 P3 114(3) . . ?
C16 C15 H15A 108.7 . . ?
P3 C15 H15A 108.7 . . ?
C16 C15 H15B 108.7 . . ?
P3 C15 H15B 108.7 . . ?
H15A C15 H15B 107.6 . . ?
C15 C16 H16A 109.5 . . ?
C15 C16 H16B 109.5 . . ?
H16A C16 H16B 109.5 . . ?
C15 C16 H16C 109.5 . . ?
H16A C16 H16C 109.5 . . ?
H16B C16 H16C 109.5 . . ?
C18 C17 P3 114(3) . . ?
C18 C17 H17A 108.7 . . ?
P3 C17 H17A 108.7 . . ?
C18 C17 H17B 108.7 . . ?
P3 C17 H17B 108.7 . . ?
H17A C17 H17B 107.6 . . ?
C17 C18 H18A 109.5 . . ?
C17 C18 H18B 109.5 . . ?
H18A C18 H18B 109.5 . . ?
C17 C18 H18C 109.5 . . ?
H18A C18 H18C 109.5 . . ?
H18B C18 H18C 109.5 . . ?
C20 C19 P4 114(2) . . ?
C20 C19 H19A 108.7 . . ?
P4 C19 H19A 108.7 . . ?
C20 C19 H19B 108.7 . . ?
P4 C19 H19B 108.7 . . ?
H19A C19 H19B 107.6 . . ?
C19 C20 H20A 109.5 . . ?
C19 C20 H20B 109.5 . . ?
H20A C20 H20B 109.5 . . ?
C19 C20 H20C 109.5 . . ?
H20A C20 H20C 109.5 . . ?
H20B C20 H20C 109.5 . . ?
C22 C21 P4 114(2) . . ?
C22 C21 H21A 108.8 . . ?
P4 C21 H21A 108.8 . . ?
C22 C21 H21B 108.8 . . ?
P4 C21 H21B 108.8 . . ?
H21A C21 H21B 107.7 . . ?
C21 C22 H22A 109.5 . . ?
C21 C22 H22B 109.5 . . ?
H22A C22 H22B 109.5 . . ?
C21 C22 H22C 109.5 . . ?
H22A C22 H22C 109.5 . . ?
H22B C22 H22C 109.5 . . ?
C24 C23 P4 115(2) . . ?
C24 C23 H23A 108.5 . . ?
P4 C23 H23A 108.5 . . ?
C24 C23 H23B 108.5 . . ?
P4 C23 H23B 108.5 . . ?
H23A C23 H23B 107.5 . . ?
C23 C24 H24A 109.5 . . ?
C23 C24 H24B 109.5 . . ?
H24A C24 H24B 109.5 . . ?
C23 C24 H24C 109.5 . . ?
H24A C24 H24C 109.5 . . ?
H24B C24 H24C 109.5 . . ?
C26 C25 P5 117(2) . . ?
C26 C25 H25A 107.9 . . ?
P5 C25 H25A 107.9 . . ?
C26 C25 H25B 107.9 . . ?
P5 C25 H25B 107.9 . . ?
H25A C25 H25B 107.2 . . ?
C25 C26 H26A 109.5 . . ?
C25 C26 H26B 109.5 . . ?
H26A C26 H26B 109.5 . . ?
C25 C26 H26C 109.5 . . ?
H26A C26 H26C 109.5 . . ?
H26B C26 H26C 109.5 . . ?
C28 C27 P5 115(2) . . ?
C28 C27 H27A 108.5 . . ?
P5 C27 H27A 108.5 . . ?
C28 C27 H27B 108.5 . . ?
P5 C27 H27B 108.5 . . ?
H27A C27 H27B 107.5 . . ?
C27 C28 H28A 109.5 . . ?
C27 C28 H28B 109.5 . . ?
H28A C28 H28B 109.5 . . ?
C27 C28 H28C 109.5 . . ?
H28A C28 H28C 109.5 . . ?
H28B C28 H28C 109.5 . . ?
C30 C29 P5 114(2) . . ?
C30 C29 H29A 108.7 . . ?
P5 C29 H29A 108.7 . . ?
C30 C29 H29B 108.7 . . ?
P5 C29 H29B 108.7 . . ?
H29A C29 H29B 107.6 . . ?
C29 C30 H30A 109.5 . . ?
C29 C30 H30B 109.5 . . ?
H30A C30 H30B 109.5 . . ?
C29 C30 H30C 109.5 . . ?
H30A C30 H30C 109.5 . . ?
H30B C30 H30C 109.5 . . ?
N1 C31 P6 110.5(18) . . ?
N1 C31 H31A 109.5 . . ?
P6 C31 H31A 109.5 . . ?
N1 C31 H31B 109.5 . . ?
P6 C31 H31B 109.5 . . ?
H31A C31 H31B 108.1 . . ?
N1 C32 N2 115(3) . . ?
N1 C32 H32A 108.6 . . ?
N2 C32 H32A 108.6 . . ?
N1 C32 H32B 108.6 . . ?
N2 C32 H32B 108.6 . . ?
H32A C32 H32B 107.6 . . ?
N2 C33 P6 110.0(19) . . ?
N2 C33 H33A 109.7 . . ?
P6 C33 H33A 109.7 . . ?
N2 C33 H33B 109.7 . . ?
P6 C33 H33B 109.7 . . ?
H33A C33 H33B 108.2 . . ?
N3 C34 N2 111(2) . . ?
N3 C34 H34A 109.5 . . ?
N2 C34 H34A 109.5 . . ?
N3 C34 H34B 109.5 . . ?
N2 C34 H34B 109.5 . . ?
H34A C34 H34B 108.1 . . ?
N3 C35 N1 112(3) . . ?
N3 C35 H35A 109.1 . . ?
N1 C35 H35A 109.1 . . ?
N3 C35 H35B 109.1 . . ?
N1 C35 H35B 109.1 . . ?
H35A C35 H35B 107.9 . . ?
N3 C36 P6 109(2) . . ?
N3 C36 H36A 109.9 . . ?
P6 C36 H36A 109.9 . . ?
N3 C36 H36B 109.9 . . ?
P6 C36 H36B 109.9 . . ?
H36A C36 H36B 108.3 . . ?
P7 Re7 Se15 93.6(3) . . ?
P7 Re7 Se10 90.7(3) . . ?
Se15 Re7 Se10 89.01(11) . . ?
P7 Re7 Se9 93.5(3) . . ?
Se15 Re7 Se9 90.43(11) . . ?
Se10 Re7 Se9 175.74(11) . . ?
P7 Re7 Se11 90.9(3) . . ?
Se15 Re7 Se11 175.45(11) . . ?
Se10 Re7 Se11 90.42(11) . . ?
Se9 Re7 Se11 89.80(11) . . ?
P7 Re7 Re9 133.1(3) . . ?
Se15 Re7 Re9 117.81(8) . . ?
Se10 Re7 Re9 58.54(8) . . ?
Se9 Re7 Re9 118.23(9) . . ?
Se11 Re7 Re9 58.26(8) . . ?
P7 Re7 Re10 135.0(2) . . ?
Se15 Re7 Re10 118.35(9) . . ?
Se10 Re7 Re10 118.58(9) . . ?
Se9 Re7 Re10 58.18(8) . . ?
Se11 Re7 Re10 58.17(8) . . ?
Re9 Re7 Re10 60.06(4) . . ?
P7 Re7 Re8 136.9(3) . . ?
Se15 Re7 Re8 58.52(8) . . ?
Se10 Re7 Re8 118.16(9) . . ?
Se9 Re7 Re8 58.16(8) . . ?
Se11 Re7 Re8 118.02(9) . . ?
Re9 Re7 Re8 89.99(5) . . ?
Re10 Re7 Re8 59.86(5) . . ?
P7 Re7 Re12 135.5(2) . . ?
Se15 Re7 Re12 58.05(8) . . ?
Se10 Re7 Re12 58.52(8) . . ?
Se9 Re7 Re12 117.77(9) . . ?
Se11 Re7 Re12 117.99(9) . . ?
Re9 Re7 Re12 59.77(4) . . ?
Re10 Re7 Re12 89.42(5) . . ?
Re8 Re7 Re12 59.64(4) . . ?
P8 Re8 Se9 92.5(2) . . ?
P8 Re8 Se13 94.9(2) . . ?
Se9 Re8 Se13 89.69(11) . . ?
P8 Re8 Se14 91.4(2) . . ?
Se9 Re8 Se14 176.12(12) . . ?
Se13 Re8 Se14 89.51(11) . . ?
P8 Re8 Se15 89.8(2) . . ?
Se9 Re8 Se15 90.40(11) . . ?
Se13 Re8 Se15 175.31(12) . . ?
Se14 Re8 Se15 90.09(10) . . ?
P8 Re8 Re12 132.9(2) . . ?
Se9 Re8 Re12 118.72(9) . . ?
Se13 Re8 Re12 117.88(8) . . ?
Se14 Re8 Re12 58.53(8) . . ?
Se15 Re8 Re12 58.16(8) . . ?
P8 Re8 Re10 137.2(2) . . ?
Se9 Re8 Re10 58.35(8) . . ?
Se13 Re8 Re10 58.14(8) . . ?
Se14 Re8 Re10 118.16(8) . . ?
Se15 Re8 Re10 118.17(9) . . ?
Re12 Re8 Re10 89.89(5) . . ?
P8 Re8 Re7 133.4(2) . . ?
Se9 Re8 Re7 58.48(8) . . ?
Se13 Re8 Re7 118.17(9) . . ?
Se14 Re8 Re7 118.78(8) . . ?
Se15 Re8 Re7 58.16(9) . . ?
Re12 Re8 Re7 60.26(4) . . ?
Re10 Re8 Re7 60.04(5) . . ?
P8 Re8 Re11 136.5(2) . . ?
Se9 Re8 Re11 118.10(9) . . ?
Se13 Re8 Re11 58.07(8) . . ?
Se14 Re8 Re11 58.41(8) . . ?
Se15 Re8 Re11 117.95(9) . . ?
Re12 Re8 Re11 59.81(4) . . ?
Re10 Re8 Re11 59.76(4) . . ?
Re7 Re8 Re11 90.00(5) . . ?
P9 Re9 Se16 91.9(3) . . ?
P9 Re9 Se11 93.5(2) . . ?
Se16 Re9 Se11 89.31(10) . . ?
P9 Re9 Se12 90.2(2) . . ?
Se16 Re9 Se12 89.88(10) . . ?
Se11 Re9 Se12 176.28(11) . . ?
P9 Re9 Se10 91.8(3) . . ?
Se16 Re9 Se10 176.26(12) . . ?
Se11 Re9 Se10 90.61(10) . . ?
Se12 Re9 Se10 89.96(10) . . ?
P9 Re9 Re12 133.9(2) . . ?
Se16 Re9 Re12 118.22(9) . . ?
Se11 Re9 Re12 118.96(9) . . ?
Se12 Re9 Re12 58.43(8) . . ?
Se10 Re9 Re12 58.71(8) . . ?
P9 Re9 Re7 135.9(2) . . ?
Se16 Re9 Re7 118.52(8) . . ?
Se11 Re9 Re7 58.64(9) . . ?
Se12 Re9 Re7 118.79(9) . . ?
Se10 Re9 Re7 58.46(8) . . ?
Re12 Re9 Re7 60.36(5) . . ?
P9 Re9 Re10 136.3(2) . . ?
Se16 Re9 Re10 58.42(7) . . ?
Se11 Re9 Re10 58.31(8) . . ?
Se12 Re9 Re10 118.31(8) . . ?
Se10 Re9 Re10 118.55(9) . . ?
Re12 Re9 Re10 89.80(5) . . ?
Re7 Re9 Re10 60.11(4) . . ?
P9 Re9 Re11 133.9(2) . . ?
Se16 Re9 Re11 58.40(8) . . ?
Se11 Re9 Re11 118.04(9) . . ?
Se12 Re9 Re11 58.59(7) . . ?
Se10 Re9 Re11 118.52(9) . . ?
Re12 Re9 Re11 59.83(4) . . ?
Re7 Re9 Re11 90.23(5) . . ?
Re10 Re9 Re11 59.74(4) . . ?
P10 Re10 Se13 92.5(3) . . ?
P10 Re10 Se9 92.0(2) . . ?
Se13 Re10 Se9 89.96(11) . . ?
P10 Re10 Se11 91.2(3) . . ?
Se13 Re10 Se11 176.35(11) . . ?
Se9 Re10 Se11 90.22(11) . . ?
P10 Re10 Se16 92.0(2) . . ?
Se13 Re10 Se16 90.43(10) . . ?
Se9 Re10 Se16 176.00(11) . . ?
Se11 Re10 Se16 89.14(11) . . ?
P10 Re10 Re11 135.2(2) . . ?
Se13 Re10 Re11 58.40(8) . . ?
Se9 Re10 Re11 118.60(9) . . ?
Se11 Re10 Re11 118.47(8) . . ?
Se16 Re10 Re11 58.48(8) . . ?
P10 Re10 Re8 135.5(2) . . ?
Se13 Re10 Re8 58.59(8) . . ?
Se9 Re10 Re8 58.34(8) . . ?
Se11 Re10 Re8 118.62(9) . . ?
Se16 Re10 Re8 118.71(8) . . ?
Re11 Re10 Re8 60.26(4) . . ?
P10 Re10 Re9 134.5(2) . . ?
Se13 Re10 Re9 118.56(9) . . ?
Se9 Re10 Re9 118.32(8) . . ?
Se11 Re10 Re9 58.30(7) . . ?
Se16 Re10 Re9 58.15(7) . . ?
Re11 Re10 Re9 60.18(4) . . ?
Re8 Re10 Re9 89.99(5) . . ?
P10 Re10 Re7 134.5(2) . . ?
Se13 Re10 Re7 118.67(9) . . ?
Se9 Re10 Re7 58.50(8) . . ?
Se11 Re10 Re7 58.54(8) . . ?
Se16 Re10 Re7 117.97(8) . . ?
Re11 Re10 Re7 90.33(5) . . ?
Re8 Re10 Re7 60.09(5) . . ?
Re9 Re10 Re7 59.83(4) . . ?
P11 Re11 Se13 89.9(2) . . ?
P11 Re11 Se16 91.9(2) . . ?
Se13 Re11 Se16 90.38(11) . . ?
P11 Re11 Se14 92.2(2) . . ?
Se13 Re11 Se14 89.72(11) . . ?
Se16 Re11 Se14 175.86(11) . . ?
P11 Re11 Se12 94.3(2) . . ?
Se13 Re11 Se12 175.89(11) . . ?
Se16 Re11 Se12 89.49(10) . . ?
Se14 Re11 Se12 90.11(10) . . ?
P11 Re11 Re12 136.7(2) . . ?
Se13 Re11 Re12 118.30(8) . . ?
Se16 Re11 Re12 117.97(8) . . ?
Se14 Re11 Re12 58.52(8) . . ?
Se12 Re11 Re12 58.34(8) . . ?
P11 Re11 Re10 133.2(2) . . ?
Se13 Re11 Re10 58.34(8) . . ?
Se16 Re11 Re10 58.45(7) . . ?
Se14 Re11 Re10 118.33(8) . . ?
Se12 Re11 Re10 118.32(8) . . ?
Re12 Re11 Re10 90.02(5) . . ?
P11 Re11 Re9 136.4(2) . . ?
Se13 Re11 Re9 118.41(9) . . ?
Se16 Re11 Re9 58.10(8) . . ?
Se14 Re11 Re9 118.38(8) . . ?
Se12 Re11 Re9 58.25(7) . . ?
Re12 Re11 Re9 59.87(4) . . ?
Re10 Re11 Re9 60.09(4) . . ?
P11 Re11 Re8 133.8(2) . . ?
Se13 Re11 Re8 58.47(7) . . ?
Se16 Re11 Re8 118.39(8) . . ?
Se14 Re11 Re8 58.36(7) . . ?
Se12 Re11 Re8 118.15(8) . . ?
Re12 Re11 Re8 59.83(4) . . ?
Re10 Re11 Re8 59.98(5) . . ?
Re9 Re11 Re8 89.77(5) . . ?
P12 Re12 Se15 92.49(19) . . ?
P12 Re12 Se12 90.87(19) . . ?
Se15 Re12 Se12 176.53(11) . . ?
P12 Re12 Se14 89.5(2) . . ?
Se15 Re12 Se14 90.49(11) . . ?
Se12 Re12 Se14 90.44(10) . . ?
P12 Re12 Se10 94.0(2) . . ?
Se15 Re12 Se10 88.98(11) . . ?
Se12 Re12 Se10 89.89(11) . . ?
Se14 Re12 Se10 176.46(11) . . ?
P12 Re12 Re11 132.7(2) . . ?
Se15 Re12 Re11 119.10(8) . . ?
Se12 Re12 Re11 58.79(7) . . ?
Se14 Re12 Re11 58.61(8) . . ?
Se10 Re12 Re11 118.78(9) . . ?
P12 Re12 Re8 133.75(19) . . ?
Se15 Re12 Re8 58.77(8) . . ?
Se12 Re12 Re8 119.13(8) . . ?
Se14 Re12 Re8 58.57(8) . . ?
Se10 Re12 Re8 118.32(8) . . ?
Re11 Re12 Re8 60.35(4) . . ?
P12 Re12 Re9 135.87(19) . . ?
Se15 Re12 Re9 118.16(9) . . ?
Se12 Re12 Re9 58.54(7) . . ?
Se14 Re12 Re9 118.89(8) . . ?
Se10 Re12 Re9 58.49(8) . . ?
Re11 Re12 Re9 60.30(4) . . ?
Re8 Re12 Re9 90.32(5) . . ?
P12 Re12 Re7 137.05(19) . . ?
Se15 Re12 Re7 58.29(8) . . ?
Se12 Re12 Re7 118.41(8) . . ?
Se14 Re12 Re7 118.65(8) . . ?
Se10 Re12 Re7 58.22(8) . . ?
Re11 Re12 Re7 90.22(5) . . ?
Re8 Re12 Re7 60.10(5) . . ?
Re9 Re12 Re7 59.87(5) . . ?
Re2 Se7 Re4 63.14(8) . . ?
Re2 Se7 Re5 63.19(7) . . ?
Re4 Se7 Re5 63.09(7) . . ?
Re6 Se8 Re4 63.37(7) . . ?
Re6 Se8 Re5 63.10(7) . . ?
Re4 Se8 Re5 63.24(7) . . ?
Re8 Se9 Re10 63.31(8) . . ?
Re8 Se9 Re7 63.36(8) . . ?
Re10 Se9 Re7 63.32(8) . . ?
Re7 Se10 Re9 62.99(8) . . ?
Re7 Se10 Re12 63.26(8) . . ?
Re9 Se10 Re12 62.81(8) . . ?
Re9 Se11 Re10 63.40(8) . . ?
Re9 Se11 Re7 63.10(8) . . ?
Re10 Se11 Re7 63.29(9) . . ?
Re12 Se12 Re9 63.03(7) . . ?
Re12 Se12 Re11 62.87(7) . . ?
Re9 Se12 Re11 63.17(7) . . ?
Re10 Se13 Re11 63.26(8) . . ?
Re10 Se13 Re8 63.27(8) . . ?
Re11 Se13 Re8 63.45(8) . . ?
Re12 Se14 Re8 62.90(8) . . ?
Re12 Se14 Re11 62.87(8) . . ?
Re8 Se14 Re11 63.24(8) . . ?
Re12 Se15 Re7 63.66(8) . . ?
Re12 Se15 Re8 63.08(8) . . ?
Re7 Se15 Re8 63.32(8) . . ?
Re9 Se16 Re10 63.44(8) . . ?
Re9 Se16 Re11 63.49(8) . . ?
Re10 Se16 Re11 63.07(8) . . ?
C37 P7 C39 110(2) . . ?
C37 P7 C41 101(3) . . ?
C39 P7 C41 98(2) . . ?
C37 P7 Re7 117.3(14) . . ?
C39 P7 Re7 116.0(17) . . ?
C41 P7 Re7 111.0(12) . . ?
C45 P8 C43 107(2) . . ?
C45 P8 C47 105(2) . . ?
C43 P8 C47 97.6(18) . . ?
C45 P8 Re8 112.0(14) . . ?
C43 P8 Re8 116.1(13) . . ?
C47 P8 Re8 117.6(16) . . ?
C49 P9 C53 103.7(18) . . ?
C49 P9 C51 105.6(18) . . ?
C53 P9 C51 101(2) . . ?
C49 P9 Re9 112.0(13) . . ?
C53 P9 Re9 117.0(12) . . ?
C51 P9 Re9 115.8(13) . . ?
C57 P10 C55 106.4(17) . . ?
C57 P10 C59 104(2) . . ?
C55 P10 C59 101.3(18) . . ?
C57 P10 Re10 111.5(11) . . ?
C55 P10 Re10 116.2(10) . . ?
C59 P10 Re10 115.9(14) . . ?
C61 P11 C63 105.6(17) . . ?
C61 P11 C65 100.4(14) . . ?
C63 P11 C65 107.9(16) . . ?
C61 P11 Re11 114.4(11) . . ?
C63 P11 Re11 111.4(11) . . ?
C65 P11 Re11 116.1(11) . . ?
C70 P12 C69 94.7(17) . . ?
C70 P12 C67 99.1(18) . . ?
C69 P12 C67 101.6(14) . . ?
C70 P12 Re12 117.7(10) . . ?
C69 P12 Re12 122.5(10) . . ?
C67 P12 Re12 116.7(11) . . ?
C68 N4 C72 114(3) . . ?
C68 N4 C67 112(3) . . ?
C72 N4 C67 111(3) . . ?
C71 N5 C69 108(3) . . ?
C71 N5 C68 114(3) . . ?
C69 N5 C68 113(3) . . ?
C70 N6 C71 108(3) . . ?
C70 N6 C72 113(3) . . ?
C71 N6 C72 111(3) . . ?
C70 N6 H6 108.4 . . ?
C71 N6 H6 108.4 . . ?
C72 N6 H6 108.4 . . ?
C38 C37 P7 126(4) . . ?
C38 C37 H37A 105.7 . . ?
P7 C37 H37A 105.7 . . ?
C38 C37 H37B 105.7 . . ?
P7 C37 H37B 105.7 . . ?
H37A C37 H37B 106.2 . . ?
C37 C38 H38A 109.5 . . ?
C37 C38 H38B 109.5 . . ?
H38A C38 H38B 109.5 . . ?
C37 C38 H38C 109.5 . . ?
H38A C38 H38C 109.5 . . ?
H38B C38 H38C 109.5 . . ?
C40 C39 P7 113(3) . . ?
C40 C39 H39A 109.0 . . ?
P7 C39 H39A 109.0 . . ?
C40 C39 H39B 109.0 . . ?
P7 C39 H39B 109.0 . . ?
H39A C39 H39B 107.8 . . ?
C39 C40 H40A 109.5 . . ?
C39 C40 H40B 109.5 . . ?
H40A C40 H40B 109.5 . . ?
C39 C40 H40C 109.5 . . ?
H40A C40 H40C 109.5 . . ?
H40B C40 H40C 109.5 . . ?
C42 C41 P7 118(4) . . ?
C42 C41 H41A 107.7 . . ?
P7 C41 H41A 107.7 . . ?
C42 C41 H41B 107.7 . . ?
P7 C41 H41B 107.7 . . ?
H41A C41 H41B 107.1 . . ?
C41 C42 H42A 109.5 . . ?
C41 C42 H42B 109.5 . . ?
H42A C42 H42B 109.5 . . ?
C41 C42 H42C 109.5 . . ?
H42A C42 H42C 109.5 . . ?
H42B C42 H42C 109.5 . . ?
C44 C43 P8 115(3) . . ?
C44 C43 H43A 108.6 . . ?
P8 C43 H43A 108.6 . . ?
C44 C43 H43B 108.6 . . ?
P8 C43 H43B 108.6 . . ?
H43A C43 H43B 107.6 . . ?
C43 C44 H44A 109.5 . . ?
C43 C44 H44B 109.5 . . ?
H44A C44 H44B 109.5 . . ?
C43 C44 H44C 109.5 . . ?
H44A C44 H44C 109.5 . . ?
H44B C44 H44C 109.5 . . ?
C46 C45 P8 123(4) . . ?
C46 C45 H45A 106.7 . . ?
P8 C45 H45A 106.7 . . ?
C46 C45 H45B 106.7 . . ?
P8 C45 H45B 106.7 . . ?
H45A C45 H45B 106.6 . . ?
C45 C46 H46A 109.5 . . ?
C45 C46 H46B 109.5 . . ?
H46A C46 H46B 109.5 . . ?
C45 C46 H46C 109.5 . . ?
H46A C46 H46C 109.5 . . ?
H46B C46 H46C 109.5 . . ?
C48 C47 P8 114(3) . . ?
C48 C47 H47A 108.7 . . ?
P8 C47 H47A 108.7 . . ?
C48 C47 H47B 108.7 . . ?
P8 C47 H47B 108.7 . . ?
H47A C47 H47B 107.6 . . ?
C47 C48 H48A 109.5 . . ?
C47 C48 H48B 109.5 . . ?
H48A C48 H48B 109.5 . . ?
C47 C48 H48C 109.5 . . ?
H48A C48 H48C 109.5 . . ?
H48B C48 H48C 109.5 . . ?
C50 C49 P9 115(2) . . ?
C50 C49 H49A 108.5 . . ?
P9 C49 H49A 108.5 . . ?
C50 C49 H49B 108.5 . . ?
P9 C49 H49B 108.5 . . ?
H49A C49 H49B 107.5 . . ?
C49 C50 H50A 109.5 . . ?
C49 C50 H50B 109.5 . . ?
H50A C50 H50B 109.5 . . ?
C49 C50 H50C 109.5 . . ?
H50A C50 H50C 109.5 . . ?
H50B C50 H50C 109.5 . . ?
C52 C51 P9 117(3) . . ?
C52 C51 H51A 108.1 . . ?
P9 C51 H51A 108.1 . . ?
C52 C51 H51B 108.1 . . ?
P9 C51 H51B 108.1 . . ?
H51A C51 H51B 107.3 . . ?
C51 C52 H52A 109.5 . . ?
C51 C52 H52B 109.5 . . ?
H52A C52 H52B 109.5 . . ?
C51 C52 H52C 109.5 . . ?
H52A C52 H52C 109.5 . . ?
H52B C52 H52C 109.5 . . ?
C54 C53 P9 118(3) . . ?
C54 C53 H53A 107.9 . . ?
P9 C53 H53A 107.9 . . ?
C54 C53 H53B 107.9 . . ?
P9 C53 H53B 107.9 . . ?
H53A C53 H53B 107.2 . . ?
C53 C54 H54A 109.5 . . ?
C53 C54 H54B 109.5 . . ?
H54A C54 H54B 109.5 . . ?
C53 C54 H54C 109.5 . . ?
H54A C54 H54C 109.5 . . ?
H54B C54 H54C 109.5 . . ?
C56 C55 P10 115(2) . . ?
C56 C55 H55A 108.5 . . ?
P10 C55 H55A 108.5 . . ?
C56 C55 H55B 108.5 . . ?
P10 C55 H55B 108.5 . . ?
H55A C55 H55B 107.5 . . ?
C55 C56 H56A 109.5 . . ?
C55 C56 H56B 109.5 . . ?
H56A C56 H56B 109.5 . . ?
C55 C56 H56C 109.5 . . ?
H56A C56 H56C 109.5 . . ?
H56B C56 H56C 109.5 . . ?
C58 C57 P10 116(3) . . ?
C58 C57 H57A 108.3 . . ?
P10 C57 H57A 108.3 . . ?
C58 C57 H57B 108.3 . . ?
P10 C57 H57B 108.3 . . ?
H57A C57 H57B 107.4 . . ?
C57 C58 H58A 109.5 . . ?
C57 C58 H58B 109.5 . . ?
H58A C58 H58B 109.5 . . ?
C57 C58 H58C 109.5 . . ?
H58A C58 H58C 109.5 . . ?
H58B C58 H58C 109.5 . . ?
C60 C59 P10 117(4) . . ?
C60 C59 H59A 108.0 . . ?
P10 C59 H59A 108.0 . . ?
C60 C59 H59B 108.0 . . ?
P10 C59 H59B 108.0 . . ?
H59A C59 H59B 107.3 . . ?
C59 C60 H60A 109.5 . . ?
C59 C60 H60B 109.5 . . ?
H60A C60 H60B 109.5 . . ?
C59 C60 H60C 109.5 . . ?
H60A C60 H60C 109.5 . . ?
H60B C60 H60C 109.5 . . ?
C62 C61 P11 117(3) . . ?
C62 C61 H61A 108.1 . . ?
P11 C61 H61A 108.1 . . ?
C62 C61 H61B 108.1 . . ?
P11 C61 H61B 108.1 . . ?
H61A C61 H61B 107.3 . . ?
C61 C62 H62A 109.5 . . ?
C61 C62 H62B 109.5 . . ?
H62A C62 H62B 109.5 . . ?
C61 C62 H62C 109.5 . . ?
H62A C62 H62C 109.5 . . ?
H62B C62 H62C 109.5 . . ?
C64 C63 P11 116(3) . . ?
C64 C63 H63A 108.2 . . ?
P11 C63 H63A 108.2 . . ?
C64 C63 H63B 108.2 . . ?
P11 C63 H63B 108.2 . . ?
H63A C63 H63B 107.3 . . ?
C63 C64 H64A 109.5 . . ?
C63 C64 H64B 109.5 . . ?
H64A C64 H64B 109.5 . . ?
C63 C64 H64C 109.5 . . ?
H64A C64 H64C 109.5 . . ?
H64B C64 H64C 109.5 . . ?
C66 C65 P11 114(2) . . ?
C66 C65 H65A 108.7 . . ?
P11 C65 H65A 108.7 . . ?
C66 C65 H65B 108.7 . . ?
P11 C65 H65B 108.7 . . ?
H65A C65 H65B 107.6 . . ?
C65 C66 H66A 109.5 . . ?
C65 C66 H66B 109.5 . . ?
H66A C66 H66B 109.5 . . ?
C65 C66 H66C 109.5 . . ?
H66A C66 H66C 109.5 . . ?
H66B C66 H66C 109.5 . . ?
N4 C67 P12 108(2) . . ?
N4 C67 H67A 110.0 . . ?
P12 C67 H67A 110.0 . . ?
N4 C67 H67B 110.0 . . ?
P12 C67 H67B 110.0 . . ?
H67A C67 H67B 108.4 . . ?
N4 C68 N5 110(3) . . ?
N4 C68 H68A 109.6 . . ?
N5 C68 H68A 109.6 . . ?
N4 C68 H68B 109.6 . . ?
N5 C68 H68B 109.6 . . ?
H68A C68 H68B 108.1 . . ?
N5 C69 P12 111(2) . . ?
N5 C69 H69A 109.5 . . ?
P12 C69 H69A 109.5 . . ?
N5 C69 H69B 109.5 . . ?
P12 C69 H69B 109.5 . . ?
H69A C69 H69B 108.1 . . ?
N6 C70 P12 113(2) . . ?
N6 C70 H70A 109.0 . . ?
P12 C70 H70A 109.0 . . ?
N6 C70 H70B 109.0 . . ?
P12 C70 H70B 109.0 . . ?
H70A C70 H70B 107.8 . . ?
N5 C71 N6 113(3) . . ?
N5 C71 H71A 109.1 . . ?
N6 C71 H71A 109.1 . . ?
N5 C71 H71B 109.1 . . ?
N6 C71 H71B 109.1 . . ?
H71A C71 H71B 107.8 . . ?
N4 C72 N6 109(3) . . ?
N4 C72 H72A 109.8 . . ?
N6 C72 H72A 109.8 . . ?
N4 C72 H72B 109.8 . . ?
N6 C72 H72B 109.8 . . ?
H72A C72 H72B 108.3 . . ?
F3 Sb1 F2 89.7(9) . . ?
F3 Sb1 F5 90.1(10) . . ?
F2 Sb1 F5 179.8(10) . . ?
F3 Sb1 F6 178.1(9) . . ?
F2 Sb1 F6 92.2(9) . . ?
F5 Sb1 F6 88.0(9) . . ?
F3 Sb1 F4 89.6(8) . . ?
F2 Sb1 F4 88.7(8) . . ?
F5 Sb1 F4 91.1(8) . . ?
F6 Sb1 F4 90.6(9) . . ?
F3 Sb1 F1 89.4(8) . . ?
F2 Sb1 F1 90.1(8) . . ?
F5 Sb1 F1 90.0(8) . . ?
F6 Sb1 F1 90.4(8) . . ?
F4 Sb1 F1 178.5(8) . . ?
F9 Sb2 F12 88(2) . . ?
F9 Sb2 F7 91.4(19) . . ?
F12 Sb2 F7 90.9(19) . . ?
F9 Sb2 F8 179.7(17) . . ?
F12 Sb2 F8 92(2) . . ?
F7 Sb2 F8 88.9(18) . . ?
F9 Sb2 F10 89.2(14) . . ?
F12 Sb2 F10 88.3(16) . . ?
F7 Sb2 F10 179(2) . . ?
F8 Sb2 F10 90.4(13) . . ?
F9 Sb2 F11 97(2) . . ?
F12 Sb2 F11 175(2) . . ?
F7 Sb2 F11 91.0(17) . . ?
F8 Sb2 F11 83.5(17) . . ?
F10 Sb2 F11 89.8(14) . . ?
F13 Sb3 F15 90.6(9) . . ?
F13 Sb3 F16 90.1(9) . . ?
F15 Sb3 F16 90.4(9) . . ?
F13 Sb3 F17 179.5(11) . . ?
F15 Sb3 F17 89.9(9) . . ?
F16 Sb3 F17 89.7(8) . . ?
F13 Sb3 F18 90.1(9) . . ?
F15 Sb3 F18 179.3(12) . . ?
F16 Sb3 F18 89.8(9) . . ?
F17 Sb3 F18 89.5(9) . . ?
F13 Sb3 F14 90.3(8) . . ?
F15 Sb3 F14 89.9(9) . . ?
F16 Sb3 F14 179.5(11) . . ?
F17 Sb3 F14 89.9(9) . . ?
F18 Sb3 F14 89.9(9) . . ?

loop_
_geom_bond_atom_site_label_1
_geom_bond_atom_site_label_2
_geom_bond_distance
_geom_bond_site_symmetry_2
_geom_bond_publ_flag
Re1 P1 2.481(9) . ?
Re1 Se1 2.511(3) . ?
Re1 Se3 2.515(3) . ?
Re1 Se5 2.520(3) . ?
Re1 Se6 2.523(3) . ?
Re1 Re6 2.6307(15) . ?
Re1 Re3 2.6420(16) . ?
Re1 Re2 2.6420(17) . ?
Re1 Re4 2.6449(16) . ?
Re2 P2 2.480(8) . ?
Re2 Se7 2.520(3) . ?
Re2 Se1 2.520(3) . ?
Re2 Se5 2.520(3) . ?
Re2 Se2 2.521(3) . ?
Re2 Re4 2.6390(15) . ?
Re2 Re5 2.6421(15) . ?
Re2 Re3 2.6442(16) . ?
Re3 P3 2.484(8) . ?
Re3 Se4 2.514(3) . ?
Re3 Se1 2.516(3) . ?
Re3 Se2 2.518(3) . ?
Re3 Se6 2.525(3) . ?
Re3 Re6 2.6334(16) . ?
Re3 Re5 2.6360(16) . ?
Re4 P4 2.471(8) . ?
Re4 Se5 2.509(3) . ?
Re4 Se3 2.513(3) . ?
Re4 Se8 2.513(3) . ?
Re4 Se7 2.521(3) . ?
Re4 Re6 2.6391(15) . ?
Re4 Re5 2.6392(15) . ?
Re5 P5 2.470(7) . ?
Re5 Se2 2.513(3) . ?
Re5 Se8 2.520(3) . ?
Re5 Se4 2.522(3) . ?
Re5 Se7 2.523(3) . ?
Re5 Re6 2.6327(16) . ?
Re6 P6 2.417(8) . ?
Re6 Se6 2.506(3) . ?
Re6 Se3 2.509(3) . ?
Re6 Se8 2.511(3) . ?
Re6 Se4 2.519(3) . ?
P1 C5 1.75(5) . ?
P1 C1 1.84(3) . ?
P1 C3 1.88(4) . ?
P2 C9 1.79(4) . ?
P2 C11 1.83(3) . ?
P2 C7 1.85(3) . ?
P3 C13 1.81(3) . ?
P3 C17 1.82(4) . ?
P3 C15 1.86(4) . ?
P4 C23 1.82(3) . ?
P4 C21 1.83(3) . ?
P4 C19 1.84(3) . ?
P5 C25 1.79(3) . ?
P5 C29 1.82(3) . ?
P5 C27 1.87(3) . ?
P6 C36 1.81(3) . ?
P6 C33 1.83(3) . ?
P6 C31 1.83(3) . ?
N1 C32 1.38(4) . ?
N1 C35 1.49(4) . ?
N1 C31 1.49(3) . ?
N2 C33 1.47(3) . ?
N2 C34 1.49(4) . ?
N2 C32 1.51(4) . ?
N2 H2N 0.9300 . ?
N3 C34 1.46(4) . ?
N3 C35 1.48(4) . ?
N3 C36 1.50(4) . ?
C1 C2 1.54(5) . ?
C1 H1A 0.9900 . ?
C1 H1B 0.9900 . ?
C2 H2A 0.9800 . ?
C2 H2B 0.9800 . ?
C2 H2C 0.9800 . ?
C3 C4 1.55(5) . ?
C3 H3A 0.9900 . ?
C3 H3B 0.9900 . ?
C4 H4A 0.9800 . ?
C4 H4B 0.9800 . ?
C4 H4C 0.9800 . ?
C5 C6 1.51(6) . ?
C5 H5A 0.9900 . ?
C5 H5B 0.9900 . ?
C6 H6A 0.9800 . ?
C6 H6B 0.9800 . ?
C6 H6C 0.9800 . ?
C7 C8 1.54(4) . ?
C7 H7A 0.9900 . ?
C7 H7B 0.9900 . ?
C8 H8A 0.9800 . ?
C8 H8B 0.9800 . ?
C8 H8C 0.9800 . ?
C9 C10 1.48(5) . ?
C9 H9A 0.9900 . ?
C9 H9B 0.9900 . ?
C10 H10A 0.9800 . ?
C10 H10B 0.9800 . ?
C10 H10C 0.9800 . ?
C11 C12 1.56(4) . ?
C11 H11A 0.9900 . ?
C11 H11B 0.9900 . ?
C12 H12A 0.9800 . ?
C12 H12B 0.9800 . ?
C12 H12C 0.9800 . ?
C13 C14 1.37(6) . ?
C13 H13A 0.9900 . ?
C13 H13B 0.9900 . ?
C14 H14A 0.9800 . ?
C14 H14B 0.9800 . ?
C14 H14C 0.9800 . ?
C15 C16 1.55(6) . ?
C15 H15A 0.9900 . ?
C15 H15B 0.9900 . ?
C16 H16A 0.9800 . ?
C16 H16B 0.9800 . ?
C16 H16C 0.9800 . ?
C17 C18 1.50(4) . ?
C17 H17A 0.9900 . ?
C17 H17B 0.9900 . ?
C18 H18A 0.9800 . ?
C18 H18B 0.9800 . ?
C18 H18C 0.9800 . ?
C19 C20 1.52(4) . ?
C19 H19A 0.9900 . ?
C19 H19B 0.9900 . ?
C20 H20A 0.9800 . ?
C20 H20B 0.9800 . ?
C20 H20C 0.9800 . ?
C21 C22 1.49(5) . ?
C21 H21A 0.9900 . ?
C21 H21B 0.9900 . ?
C22 H22A 0.9800 . ?
C22 H22B 0.9800 . ?
C22 H22C 0.9800 . ?
C23 C24 1.50(4) . ?
C23 H23A 0.9900 . ?
C23 H23B 0.9900 . ?
C24 H24A 0.9800 . ?
C24 H24B 0.9800 . ?
C24 H24C 0.9800 . ?
C25 C26 1.49(4) . ?
C25 H25A 0.9900 . ?
C25 H25B 0.9900 . ?
C26 H26A 0.9800 . ?
C26 H26B 0.9800 . ?
C26 H26C 0.9800 . ?
C27 C28 1.48(4) . ?
C27 H27A 0.9900 . ?
C27 H27B 0.9900 . ?
C28 H28A 0.9800 . ?
C28 H28B 0.9800 . ?
C28 H28C 0.9800 . ?
C29 C30 1.50(5) . ?
C29 H29A 0.9900 . ?
C29 H29B 0.9900 . ?
C30 H30A 0.9800 . ?
C30 H30B 0.9800 . ?
C30 H30C 0.9800 . ?
C31 H31A 0.9900 . ?
C31 H31B 0.9900 . ?
C32 H32A 0.9900 . ?
C32 H32B 0.9900 . ?
C33 H33A 0.9900 . ?
C33 H33B 0.9900 . ?
C34 H34A 0.9900 . ?
C34 H34B 0.9900 . ?
C35 H35A 0.9900 . ?
C35 H35B 0.9900 . ?
C36 H36A 0.9900 . ?
C36 H36B 0.9900 . ?
Re7 P7 2.483(9) . ?
Re7 Se15 2.511(4) . ?
Re7 Se10 2.518(3) . ?
Re7 Se9 2.519(3) . ?
Re7 Se11 2.521(4) . ?
Re7 Re9 2.6324(17) . ?
Re7 Re10 2.6399(16) . ?
Re7 Re8 2.6412(18) . ?
Re7 Re12 2.6453(16) . ?
Re8 P8 2.463(9) . ?
Re8 Se9 2.510(3) . ?
Re8 Se13 2.518(3) . ?
Re8 Se14 2.520(3) . ?
Re8 Se15 2.521(3) . ?
Re8 Re12 2.6288(16) . ?
Re8 Re10 2.6350(18) . ?
Re8 Re11 2.6426(16) . ?
Re9 P9 2.469(9) . ?
Re9 Se16 2.506(3) . ?
Re9 Se11 2.511(3) . ?
Re9 Se12 2.517(3) . ?
Re9 Se10 2.520(3) . ?
Re9 Re12 2.6295(17) . ?
Re9 Re10 2.6385(16) . ?
Re9 Re11 2.6410(16) . ?
Re10 P10 2.479(9) . ?
Re10 Se13 2.506(3) . ?
Re10 Se9 2.510(3) . ?
Re10 Se11 2.511(3) . ?
Re10 Se16 2.513(3) . ?
Re10 Re11 2.6292(16) . ?
Re11 P11 2.476(8) . ?
Re11 Se13 2.507(3) . ?
Re11 Se16 2.514(3) . ?
Re11 Se14 2.521(3) . ?
Re11 Se12 2.526(3) . ?
Re11 Re12 2.6284(16) . ?
Re12 P12 2.414(7) . ?
Re12 Se15 2.505(3) . ?
Re12 Se12 2.514(3) . ?
Re12 Se14 2.519(3) . ?
Re12 Se10 2.526(3) . ?
P7 C37 1.70(4) . ?
P7 C39 1.75(4) . ?
P7 C41 1.94(5) . ?
P8 C45 1.74(4) . ?
P8 C43 1.74(4) . ?
P8 C47 1.80(4) . ?
P9 C49 1.82(3) . ?
P9 C53 1.83(4) . ?
P9 C51 1.83(4) . ?
P10 C57 1.78(3) . ?
P10 C55 1.79(3) . ?
P10 C59 1.81(4) . ?
P11 C61 1.82(3) . ?
P11 C63 1.82(3) . ?
P11 C65 1.86(3) . ?
P12 C70 1.81(3) . ?
P12 C69 1.82(3) . ?
P12 C67 1.84(3) . ?
N4 C68 1.41(4) . ?
N4 C72 1.46(5) . ?
N4 C67 1.50(4) . ?
N5 C71 1.40(4) . ?
N5 C69 1.47(4) . ?
N5 C68 1.49(5) . ?
N6 C70 1.43(4) . ?
N6 C71 1.49(5) . ?
N6 C72 1.50(5) . ?
N6 H6 0.9300 . ?
C37 C38 1.45(6) . ?
C37 H37A 0.9900 . ?
C37 H37B 0.9900 . ?
C38 H38A 0.9800 . ?
C38 H38B 0.9800 . ?
C38 H38C 0.9800 . ?
C39 C40 1.53(2) . ?
C39 H39A 0.9900 . ?
C39 H39B 0.9900 . ?
C40 H40A 0.9800 . ?
C40 H40B 0.9800 . ?
C40 H40C 0.9800 . ?
C41 C42 1.38(7) . ?
C41 H41A 0.9900 . ?
C41 H41B 0.9900 . ?
C42 H42A 0.9800 . ?
C42 H42B 0.9800 . ?
C42 H42C 0.9800 . ?
C43 C44 1.56(5) . ?
C43 H43A 0.9900 . ?
C43 H43B 0.9900 . ?
C44 H44A 0.9800 . ?
C44 H44B 0.9800 . ?
C44 H44C 0.9800 . ?
C45 C46 1.42(5) . ?
C45 H45A 0.9900 . ?
C45 H45B 0.9900 . ?
C46 H46A 0.9800 . ?
C46 H46B 0.9800 . ?
C46 H46C 0.9800 . ?
C47 C48 1.55(6) . ?
C47 H47A 0.9900 . ?
C47 H47B 0.9900 . ?
C48 H48A 0.9800 . ?
C48 H48B 0.9800 . ?
C48 H48C 0.9800 . ?
C49 C50 1.55(5) . ?
C49 H49A 0.9900 . ?
C49 H49B 0.9900 . ?
C50 H50A 0.9800 . ?
C50 H50B 0.9800 . ?
C50 H50C 0.9800 . ?
C51 C52 1.47(6) . ?
C51 H51A 0.9900 . ?
C51 H51B 0.9900 . ?
C52 H52A 0.9800 . ?
C52 H52B 0.9800 . ?
C52 H52C 0.9800 . ?
C53 C54 1.48(5) . ?
C53 H53A 0.9900 . ?
C53 H53B 0.9900 . ?
C54 H54A 0.9800 . ?
C54 H54B 0.9800 . ?
C54 H54C 0.9800 . ?
C55 C56 1.51(4) . ?
C55 H55A 0.9900 . ?
C55 H55B 0.9900 . ?
C56 H56A 0.9800 . ?
C56 H56B 0.9800 . ?
C56 H56C 0.9800 . ?
C57 C58 1.46(5) . ?
C57 H57A 0.9900 . ?
C57 H57B 0.9900 . ?
C58 H58A 0.9800 . ?
C58 H58B 0.9800 . ?
C58 H58C 0.9800 . ?
C59 C60 1.47(6) . ?
C59 H59A 0.9900 . ?
C59 H59B 0.9900 . ?
C60 H60A 0.9800 . ?
C60 H60B 0.9800 . ?
C60 H60C 0.9800 . ?
C61 C62 1.45(4) . ?
C61 H61A 0.9900 . ?
C61 H61B 0.9900 . ?
C62 H62A 0.9800 . ?
C62 H62B 0.9800 . ?
C62 H62C 0.9800 . ?
C63 C64 1.51(5) . ?
C63 H63A 0.9900 . ?
C63 H63B 0.9900 . ?
C64 H64A 0.9800 . ?
C64 H64B 0.9800 . ?
C64 H64C 0.9800 . ?
C65 C66 1.49(5) . ?
C65 H65A 0.9900 . ?
C65 H65B 0.9900 . ?
C66 H66A 0.9800 . ?
C66 H66B 0.9800 . ?
C66 H66C 0.9800 . ?
C67 H67A 0.9900 . ?
C67 H67B 0.9900 . ?
C68 H68A 0.9900 . ?
C68 H68B 0.9900 . ?
C69 H69A 0.9900 . ?
C69 H69B 0.9900 . ?
C70 H70A 0.9900 . ?
C70 H70B 0.9900 . ?
C71 H71A 0.9900 . ?
C71 H71B 0.9900 . ?
C72 H72A 0.9900 . ?
C72 H72B 0.9900 . ?
Sb1 F3 1.851(16) . ?
Sb1 F2 1.852(18) . ?
Sb1 F5 1.858(19) . ?
Sb1 F6 1.864(17) . ?
Sb1 F4 1.887(16) . ?
Sb1 F1 1.892(16) . ?
Sb2 F9 1.78(3) . ?
Sb2 F12 1.80(3) . ?
Sb2 F7 1.80(3) . ?
Sb2 F8 1.82(3) . ?
Sb2 F10 1.83(2) . ?
Sb2 F11 1.84(3) . ?
Sb3 F13 2.008(16) . ?
Sb3 F15 2.008(16) . ?
Sb3 F16 2.019(16) . ?
Sb3 F17 2.025(16) . ?
Sb3 F18 2.026(16) . ?
Sb3 F14 2.026(16) . ?

loop_
_geom_torsion_atom_site_label_1
_geom_torsion_atom_site_label_2
_geom_torsion_atom_site_label_3
_geom_torsion_atom_site_label_4
_geom_torsion
_geom_torsion_site_symmetry_1
_geom_torsion_site_symmetry_2
_geom_torsion_site_symmetry_3
_geom_torsion_site_symmetry_4
_geom_torsion_publ_flag
P1 Re1 Re2 P2 -1.3(4) . . . . ?
Se1 Re1 Re2 P2 56.7(3) . . . . ?
Se3 Re1 Re2 P2 -126.1(3) . . . . ?
Se5 Re1 Re2 P2 -55.9(3) . . . . ?
Se6 Re1 Re2 P2 127.5(3) . . . . ?
Re6 Re1 Re2 P2 -179.5(3) . . . . ?
Re3 Re1 Re2 P2 125.8(3) . . . . ?
Re4 Re1 Re2 P2 -124.7(3) . . . . ?
P1 Re1 Re2 Se7 124.9(3) . . . . ?
Se1 Re1 Re2 Se7 -177.10(11) . . . . ?
Se3 Re1 Re2 Se7 0.13(12) . . . . ?
Se5 Re1 Re2 Se7 70.33(11) . . . . ?
Se6 Re1 Re2 Se7 -106.33(12) . . . . ?
Re6 Re1 Re2 Se7 -53.28(9) . . . . ?
Re3 Re1 Re2 Se7 -107.98(9) . . . . ?
Re4 Re1 Re2 Se7 1.48(8) . . . . ?
P1 Re1 Re2 Se1 -58.0(3) . . . . ?
Se3 Re1 Re2 Se1 177.23(12) . . . . ?
Se5 Re1 Re2 Se1 -112.57(11) . . . . ?
Se6 Re1 Re2 Se1 70.77(12) . . . . ?
Re6 Re1 Re2 Se1 123.82(9) . . . . ?
Re3 Re1 Re2 Se1 69.12(8) . . . . ?
Re4 Re1 Re2 Se1 178.58(9) . . . . ?
P1 Re1 Re2 Se5 54.6(3) . . . . ?
Se1 Re1 Re2 Se5 112.57(11) . . . . ?
Se3 Re1 Re2 Se5 -70.20(11) . . . . ?
Se6 Re1 Re2 Se5 -176.66(12) . . . . ?
Re6 Re1 Re2 Se5 -123.61(8) . . . . ?
Re3 Re1 Re2 Se5 -178.31(9) . . . . ?
Re4 Re1 Re2 Se5 -68.84(8) . . . . ?
P1 Re1 Re2 Se2 -128.5(3) . . . . ?
Se1 Re1 Re2 Se2 -70.58(12) . . . . ?
Se3 Re1 Re2 Se2 106.65(12) . . . . ?
Se5 Re1 Re2 Se2 176.85(12) . . . . ?
Se6 Re1 Re2 Se2 0.19(13) . . . . ?
Re6 Re1 Re2 Se2 53.24(9) . . . . ?
Re3 Re1 Re2 Se2 -1.46(9) . . . . ?
Re4 Re1 Re2 Se2 108.00(9) . . . . ?
P1 Re1 Re2 Re4 123.5(3) . . . . ?
Se1 Re1 Re2 Re4 -178.58(9) . . . . ?
Se3 Re1 Re2 Re4 -1.36(9) . . . . ?
Se5 Re1 Re2 Re4 68.84(8) . . . . ?
Se6 Re1 Re2 Re4 -107.82(10) . . . . ?
Re6 Re1 Re2 Re4 -54.76(4) . . . . ?
Re3 Re1 Re2 Re4 -109.46(5) . . . . ?
P1 Re1 Re2 Re5 178.3(3) . . . . ?
Se1 Re1 Re2 Re5 -123.74(9) . . . . ?
Se3 Re1 Re2 Re5 53.49(9) . . . . ?
Se5 Re1 Re2 Re5 123.69(8) . . . . ?
Se6 Re1 Re2 Re5 -52.97(10) . . . . ?
Re6 Re1 Re2 Re5 0.09(5) . . . . ?
Re3 Re1 Re2 Re5 -54.62(4) . . . . ?
Re4 Re1 Re2 Re5 54.85(4) . . . . ?
P1 Re1 Re2 Re3 -127.1(3) . . . . ?
Se1 Re1 Re2 Re3 -69.12(8) . . . . ?
Se3 Re1 Re2 Re3 108.11(9) . . . . ?
Se5 Re1 Re2 Re3 178.31(9) . . . . ?
Se6 Re1 Re2 Re3 1.65(9) . . . . ?
Re6 Re1 Re2 Re3 54.70(4) . . . . ?
Re4 Re1 Re2 Re3 109.46(5) . . . . ?
P1 Re1 Re3 P3 0.9(5) . . . . ?
Se1 Re1 Re3 P3 -56.5(3) . . . . ?
Se3 Re1 Re3 P3 126.3(3) . . . . ?
Se5 Re1 Re3 P3 -127.4(3) . . . . ?
Se6 Re1 Re3 P3 55.9(3) . . . . ?
Re6 Re1 Re3 P3 124.8(3) . . . . ?
Re2 Re1 Re3 P3 -125.8(3) . . . . ?
Re4 Re1 Re3 P3 179.6(3) . . . . ?
P1 Re1 Re3 Se4 -124.8(4) . . . . ?
Se1 Re1 Re3 Se4 177.73(13) . . . . ?
Se3 Re1 Re3 Se4 0.53(14) . . . . ?
Se5 Re1 Re3 Se4 106.82(12) . . . . ?
Se6 Re1 Re3 Se4 -69.85(12) . . . . ?
Re6 Re1 Re3 Se4 -0.96(9) . . . . ?
Re2 Re1 Re3 Se4 108.46(9) . . . . ?
Re4 Re1 Re3 Se4 53.81(10) . . . . ?
P1 Re1 Re3 Se1 57.4(4) . . . . ?
Se3 Re1 Re3 Se1 -177.20(13) . . . . ?
Se5 Re1 Re3 Se1 -70.92(12) . . . . ?
Se6 Re1 Re3 Se1 112.42(13) . . . . ?
Re6 Re1 Re3 Se1 -178.70(11) . . . . ?
Re2 Re1 Re3 Se1 -69.28(10) . . . . ?
Re4 Re1 Re3 Se1 -123.92(10) . . . . ?
P1 Re1 Re3 Se2 128.2(4) . . . . ?
Se1 Re1 Re3 Se2 70.74(13) . . . . ?
Se3 Re1 Re3 Se2 -106.46(12) . . . . ?
Se5 Re1 Re3 Se2 -0.17(13) . . . . ?
Se6 Re1 Re3 Se2 -176.84(12) . . . . ?
Re6 Re1 Re3 Se2 -107.96(9) . . . . ?
Re2 Re1 Re3 Se2 1.46(9) . . . . ?
Re4 Re1 Re3 Se2 -53.18(9) . . . . ?
P1 Re1 Re3 Se6 -55.0(4) . . . . ?
Se1 Re1 Re3 Se6 -112.42(13) . . . . ?
Se3 Re1 Re3 Se6 70.38(12) . . . . ?
Se5 Re1 Re3 Se6 176.66(12) . . . . ?
Re6 Re1 Re3 Se6 68.88(9) . . . . ?
Re2 Re1 Re3 Se6 178.30(9) . . . . ?
Re4 Re1 Re3 Se6 123.66(9) . . . . ?
P1 Re1 Re3 Re6 -123.9(4) . . . . ?
Se1 Re1 Re3 Re6 178.70(11) . . . . ?
Se3 Re1 Re3 Re6 1.49(9) . . . . ?
Se5 Re1 Re3 Re6 107.78(9) . . . . ?
Se6 Re1 Re3 Re6 -68.88(9) . . . . ?
Re2 Re1 Re3 Re6 109.42(5) . . . . ?
Re4 Re1 Re3 Re6 54.77(4) . . . . ?
P1 Re1 Re3 Re5 -178.5(4) . . . . ?
Se1 Re1 Re3 Re5 124.08(10) . . . . ?
Se3 Re1 Re3 Re5 -53.12(10) . . . . ?
Se5 Re1 Re3 Re5 53.16(9) . . . . ?
Se6 Re1 Re3 Re5 -123.50(9) . . . . ?
Re6 Re1 Re3 Re5 -54.62(4) . . . . ?
Re2 Re1 Re3 Re5 54.80(4) . . . . ?
Re4 Re1 Re3 Re5 0.15(5) . . . . ?
P1 Re1 Re3 Re2 126.7(4) . . . . ?
Se1 Re1 Re3 Re2 69.28(10) . . . . ?
Se3 Re1 Re3 Re2 -107.93(10) . . . . ?
Se5 Re1 Re3 Re2 -1.64(8) . . . . ?
Se6 Re1 Re3 Re2 -178.30(9) . . . . ?
Re6 Re1 Re3 Re2 -109.42(5) . . . . ?
Re4 Re1 Re3 Re2 -54.65(4) . . . . ?
P2 Re2 Re3 P3 1.2(4) . . . . ?
Se7 Re2 Re3 P3 -128.0(3) . . . . ?
Se1 Re2 Re3 P3 54.6(3) . . . . ?
Se5 Re2 Re3 P3 125.2(3) . . . . ?
Se2 Re2 Re3 P3 -57.9(3) . . . . ?
Re4 Re2 Re3 P3 178.4(3) . . . . ?
Re1 Re2 Re3 P3 123.6(3) . . . . ?
Re5 Re2 Re3 P3 -127.0(3) . . . . ?
P2 Re2 Re3 Se4 129.6(3) . . . . ?
Se7 Re2 Re3 Se4 0.38(13) . . . . ?
Se1 Re2 Re3 Se4 -177.01(13) . . . . ?
Se5 Re2 Re3 Se4 -106.40(12) . . . . ?
Se2 Re2 Re3 Se4 70.45(12) . . . . ?
Re4 Re2 Re3 Se4 -53.21(10) . . . . ?
Re1 Re2 Re3 Se4 -108.04(10) . . . . ?
Re5 Re2 Re3 Se4 1.38(9) . . . . ?
P2 Re2 Re3 Se1 -53.4(3) . . . . ?
Se7 Re2 Re3 Se1 177.39(13) . . . . ?
Se5 Re2 Re3 Se1 70.61(12) . . . . ?
Se2 Re2 Re3 Se1 -112.54(12) . . . . ?
Re4 Re2 Re3 Se1 123.81(10) . . . . ?
Re1 Re2 Re3 Se1 68.98(9) . . . . ?
Re5 Re2 Re3 Se1 178.40(10) . . . . ?
P2 Re2 Re3 Se2 59.1(3) . . . . ?
Se7 Re2 Re3 Se2 -70.07(11) . . . . ?
Se1 Re2 Re3 Se2 112.54(12) . . . . ?
Se5 Re2 Re3 Se2 -176.85(12) . . . . ?
Re4 Re2 Re3 Se2 -123.66(9) . . . . ?
Re1 Re2 Re3 Se2 -178.49(9) . . . . ?
Re5 Re2 Re3 Se2 -69.07(9) . . . . ?
P2 Re2 Re3 Se6 -124.0(3) . . . . ?
Se7 Re2 Re3 Se6 106.77(12) . . . . ?
Se1 Re2 Re3 Se6 -70.62(12) . . . . ?
Se5 Re2 Re3 Se6 -0.01(13) . . . . ?
Se2 Re2 Re3 Se6 176.84(12) . . . . ?
Re4 Re2 Re3 Se6 53.19(10) . . . . ?
Re1 Re2 Re3 Se6 -1.64(9) . . . . ?
Re5 Re2 Re3 Se6 107.78(10) . . . . ?
P2 Re2 Re3 Re6 -177.0(3) . . . . ?
Se7 Re2 Re3 Re6 53.80(9) . . . . ?
Se1 Re2 Re3 Re6 -123.59(10) . . . . ?
Se5 Re2 Re3 Re6 -52.98(9) . . . . ?
Se2 Re2 Re3 Re6 123.87(9) . . . . ?
Re4 Re2 Re3 Re6 0.21(5) . . . . ?
Re1 Re2 Re3 Re6 -54.62(4) . . . . ?
Re5 Re2 Re3 Re6 54.80(4) . . . . ?
P2 Re2 Re3 Re5 128.2(3) . . . . ?
Se7 Re2 Re3 Re5 -1.00(9) . . . . ?
Se1 Re2 Re3 Re5 -178.40(10) . . . . ?
Se5 Re2 Re3 Re5 -107.78(9) . . . . ?
Se2 Re2 Re3 Re5 69.07(8) . . . . ?
Re4 Re2 Re3 Re5 -54.59(4) . . . . ?
Re1 Re2 Re3 Re5 -109.42(5) . . . . ?
P2 Re2 Re3 Re1 -122.4(3) . . . . ?
Se7 Re2 Re3 Re1 108.42(9) . . . . ?
Se1 Re2 Re3 Re1 -68.98(9) . . . . ?
Se5 Re2 Re3 Re1 1.64(8) . . . . ?
Se2 Re2 Re3 Re1 178.49(9) . . . . ?
Re4 Re2 Re3 Re1 54.83(4) . . . . ?
Re5 Re2 Re3 Re1 109.42(5) . . . . ?
P2 Re2 Re4 P4 -4.1(4) . . . . ?
Se7 Re2 Re4 P4 54.9(3) . . . . ?
Se1 Re2 Re4 P4 -128.0(3) . . . . ?
Se5 Re2 Re4 P4 -57.4(3) . . . . ?
Se2 Re2 Re4 P4 125.2(3) . . . . ?
Re1 Re2 Re4 P4 -126.7(3) . . . . ?
Re5 Re2 Re4 P4 124.2(3) . . . . ?
Re3 Re2 Re4 P4 178.6(3) . . . . ?
P2 Re2 Re4 Se5 53.3(3) . . . . ?
Se7 Re2 Re4 Se5 112.32(11) . . . . ?
Se1 Re2 Re4 Se5 -70.58(12) . . . . ?
Se2 Re2 Re4 Se5 -177.38(13) . . . . ?
Re1 Re2 Re4 Se5 -69.21(9) . . . . ?
Re5 Re2 Re4 Se5 -178.40(10) . . . . ?
Re3 Re2 Re4 Se5 -123.93(10) . . . . ?
P2 Re2 Re4 Se3 123.9(3) . . . . ?
Se7 Re2 Re4 Se3 -177.11(11) . . . . ?
Se1 Re2 Re4 Se3 -0.01(13) . . . . ?
Se5 Re2 Re4 Se3 70.57(12) . . . . ?
Se2 Re2 Re4 Se3 -106.80(12) . . . . ?
Re1 Re2 Re4 Se3 1.36(9) . . . . ?
Re5 Re2 Re4 Se3 -107.83(9) . . . . ?
Re3 Re2 Re4 Se3 -53.36(9) . . . . ?
P2 Re2 Re4 Se8 -129.8(3) . . . . ?
Se7 Re2 Re4 Se8 -70.85(11) . . . . ?
Se1 Re2 Re4 Se8 106.25(11) . . . . ?
Se5 Re2 Re4 Se8 176.83(12) . . . . ?
Se2 Re2 Re4 Se8 -0.55(13) . . . . ?
Re1 Re2 Re4 Se8 107.62(9) . . . . ?
Re5 Re2 Re4 Se8 -1.57(8) . . . . ?
Re3 Re2 Re4 Se8 52.90(9) . . . . ?
P2 Re2 Re4 Se7 -59.0(3) . . . . ?
Se1 Re2 Re4 Se7 177.10(11) . . . . ?
Se5 Re2 Re4 Se7 -112.32(11) . . . . ?
Se2 Re2 Re4 Se7 70.31(12) . . . . ?
Re1 Re2 Re4 Se7 178.47(8) . . . . ?
Re5 Re2 Re4 Se7 69.28(8) . . . . ?
Re3 Re2 Re4 Se7 123.75(8) . . . . ?
P2 Re2 Re4 Re6 177.0(3) . . . . ?
Se7 Re2 Re4 Re6 -123.97(8) . . . . ?
Se1 Re2 Re4 Re6 53.14(9) . . . . ?
Se5 Re2 Re4 Re6 123.72(9) . . . . ?
Se2 Re2 Re4 Re6 -53.66(10) . . . . ?
Re1 Re2 Re4 Re6 54.50(4) . . . . ?
Re5 Re2 Re4 Re6 -54.68(4) . . . . ?
Re3 Re2 Re4 Re6 -0.21(5) . . . . ?
P2 Re2 Re4 Re5 -128.3(3) . . . . ?
Se7 Re2 Re4 Re5 -69.28(8) . . . . ?
Se1 Re2 Re4 Re5 107.82(9) . . . . ?
Se5 Re2 Re4 Re5 178.40(10) . . . . ?
Se2 Re2 Re4 Re5 1.03(9) . . . . ?
Re1 Re2 Re4 Re5 109.19(5) . . . . ?
Re3 Re2 Re4 Re5 54.47(4) . . . . ?
P2 Re2 Re4 Re1 122.5(3) . . . . ?
Se7 Re2 Re4 Re1 -178.47(8) . . . . ?
Se1 Re2 Re4 Re1 -1.37(9) . . . . ?
Se5 Re2 Re4 Re1 69.21(9) . . . . ?
Se2 Re2 Re4 Re1 -108.16(10) . . . . ?
Re5 Re2 Re4 Re1 -109.19(5) . . . . ?
Re3 Re2 Re4 Re1 -54.72(5) . . . . ?
P1 Re1 Re4 P4 -2.0(4) . . . . ?
Se1 Re1 Re4 P4 125.9(3) . . . . ?
Se3 Re1 Re4 P4 -56.9(3) . . . . ?
Se5 Re1 Re4 P4 55.2(3) . . . . ?
Se6 Re1 Re4 P4 -127.1(3) . . . . ?
Re6 Re1 Re4 P4 -126.0(3) . . . . ?
Re3 Re1 Re4 P4 179.3(3) . . . . ?
Re2 Re1 Re4 P4 124.5(3) . . . . ?
P1 Re1 Re4 Se5 -57.2(4) . . . . ?
Se1 Re1 Re4 Se5 70.73(12) . . . . ?
Se3 Re1 Re4 Se5 -112.05(11) . . . . ?
Se6 Re1 Re4 Se5 177.74(13) . . . . ?
Re6 Re1 Re4 Se5 178.83(9) . . . . ?
Re3 Re1 Re4 Se5 124.14(9) . . . . ?
Re2 Re1 Re4 Se5 69.36(8) . . . . ?
P1 Re1 Re4 Se3 54.9(4) . . . . ?
Se1 Re1 Re4 Se3 -177.22(12) . . . . ?
Se5 Re1 Re4 Se3 112.05(11) . . . . ?
Se6 Re1 Re4 Se3 -70.22(12) . . . . ?
Re6 Re1 Re4 Se3 -69.12(8) . . . . ?
Re3 Re1 Re4 Se3 -123.81(9) . . . . ?
Re2 Re1 Re4 Se3 -178.59(9) . . . . ?
P1 Re1 Re4 Se8 124.9(4) . . . . ?
Se1 Re1 Re4 Se8 -107.20(12) . . . . ?
Se3 Re1 Re4 Se8 70.02(11) . . . . ?
Se5 Re1 Re4 Se8 -177.93(12) . . . . ?
Se6 Re1 Re4 Se8 -0.19(13) . . . . ?
Re6 Re1 Re4 Se8 0.90(8) . . . . ?
Re3 Re1 Re4 Se8 -53.79(9) . . . . ?
Re2 Re1 Re4 Se8 -108.57(9) . . . . ?
P1 Re1 Re4 Se7 -128.0(4) . . . . ?
Se1 Re1 Re4 Se7 -0.11(12) . . . . ?
Se3 Re1 Re4 Se7 177.11(11) . . . . ?
Se5 Re1 Re4 Se7 -70.84(11) . . . . ?
Se6 Re1 Re4 Se7 106.90(12) . . . . ?
Re6 Re1 Re4 Se7 107.99(9) . . . . ?
Re3 Re1 Re4 Se7 53.30(9) . . . . ?
Re2 Re1 Re4 Se7 -1.48(8) . . . . ?
P1 Re1 Re4 Re2 -126.5(4) . . . . ?
Se1 Re1 Re4 Re2 1.37(9) . . . . ?
Se3 Re1 Re4 Re2 178.59(9) . . . . ?
Se5 Re1 Re4 Re2 -69.36(8) . . . . ?
Se6 Re1 Re4 Re2 108.38(10) . . . . ?
Re6 Re1 Re4 Re2 109.47(5) . . . . ?
Re3 Re1 Re4 Re2 54.78(4) . . . . ?
P1 Re1 Re4 Re6 124.0(4) . . . . ?
Se1 Re1 Re4 Re6 -108.10(9) . . . . ?
Se3 Re1 Re4 Re6 69.12(8) . . . . ?
Se5 Re1 Re4 Re6 -178.83(9) . . . . ?
Se6 Re1 Re4 Re6 -1.09(10) . . . . ?
Re3 Re1 Re4 Re6 -54.69(5) . . . . ?
Re2 Re1 Re4 Re6 -109.47(5) . . . . ?
P1 Re1 Re4 Re5 178.5(3) . . . . ?
Se1 Re1 Re4 Re5 -53.57(9) . . . . ?
Se3 Re1 Re4 Re5 123.66(9) . . . . ?
Se5 Re1 Re4 Re5 -124.30(9) . . . . ?
Se6 Re1 Re4 Re5 53.44(10) . . . . ?
Re6 Re1 Re4 Re5 54.53(4) . . . . ?
Re3 Re1 Re4 Re5 -0.15(5) . . . . ?
Re2 Re1 Re4 Re5 -54.94(4) . . . . ?
P3 Re3 Re5 P5 -1.4(4) . . . . ?
Se4 Re3 Re5 P5 54.1(3) . . . . ?
Se1 Re3 Re5 P5 -128.8(3) . . . . ?
Se2 Re3 Re5 P5 -58.1(3) . . . . ?
Se6 Re3 Re5 P5 124.4(3) . . . . ?
Re6 Re3 Re5 P5 123.4(3) . . . . ?
Re1 Re3 Re5 P5 178.0(3) . . . . ?
Re2 Re3 Re5 P5 -127.3(3) . . . . ?
P3 Re3 Re5 Se2 56.7(3) . . . . ?
Se4 Re3 Re5 Se2 112.22(11) . . . . ?
Se1 Re3 Re5 Se2 -70.76(12) . . . . ?
Se6 Re3 Re5 Se2 -177.52(12) . . . . ?
Re6 Re3 Re5 Se2 -178.46(9) . . . . ?
Re1 Re3 Re5 Se2 -123.95(9) . . . . ?
Re2 Re3 Re5 Se2 -69.21(8) . . . . ?
P3 Re3 Re5 Se8 -126.1(3) . . . . ?
Se4 Re3 Re5 Se8 -70.53(11) . . . . ?
Se1 Re3 Re5 Se8 106.50(12) . . . . ?
Se2 Re3 Re5 Se8 177.26(11) . . . . ?
Se6 Re3 Re5 Se8 -0.26(12) . . . . ?
Re6 Re3 Re5 Se8 -1.20(8) . . . . ?
Re1 Re3 Re5 Se8 53.31(8) . . . . ?
Re2 Re3 Re5 Se8 108.05(8) . . . . ?
P3 Re3 Re5 Se4 -55.5(3) . . . . ?
Se1 Re3 Re5 Se4 177.02(13) . . . . ?
Se2 Re3 Re5 Se4 -112.22(11) . . . . ?
Se6 Re3 Re5 Se4 70.27(12) . . . . ?
Re6 Re3 Re5 Se4 69.32(8) . . . . ?
Re1 Re3 Re5 Se4 123.84(9) . . . . ?
Re2 Re3 Re5 Se4 178.58(9) . . . . ?
P3 Re3 Re5 Se7 126.9(3) . . . . ?
Se4 Re3 Re5 Se7 -177.57(12) . . . . ?
Se1 Re3 Re5 Se7 -0.55(14) . . . . ?
Se2 Re3 Re5 Se7 70.21(11) . . . . ?
Se6 Re3 Re5 Se7 -107.31(12) . . . . ?
Re6 Re3 Re5 Se7 -108.25(9) . . . . ?
Re1 Re3 Re5 Se7 -53.74(9) . . . . ?
Re2 Re3 Re5 Se7 1.00(9) . . . . ?
P3 Re3 Re5 Re6 -124.9(3) . . . . ?
Se4 Re3 Re5 Re6 -69.32(8) . . . . ?
Se1 Re3 Re5 Re6 107.70(10) . . . . ?
Se2 Re3 Re5 Re6 178.46(9) . . . . ?
Se6 Re3 Re5 Re6 0.94(9) . . . . ?
Re1 Re3 Re5 Re6 54.51(4) . . . . ?
Re2 Re3 Re5 Re6 109.25(5) . . . . ?
P3 Re3 Re5 Re4 -179.5(3) . . . . ?
Se4 Re3 Re5 Re4 -123.99(9) . . . . ?
Se1 Re3 Re5 Re4 53.03(10) . . . . ?
Se2 Re3 Re5 Re4 123.79(8) . . . . ?
Se6 Re3 Re5 Re4 -53.73(10) . . . . ?
Re6 Re3 Re5 Re4 -54.67(4) . . . . ?
Re1 Re3 Re5 Re4 -0.16(5) . . . . ?
Re2 Re3 Re5 Re4 54.58(4) . . . . ?
P3 Re3 Re5 Re2 125.9(3) . . . . ?
Se4 Re3 Re5 Re2 -178.58(9) . . . . ?
Se1 Re3 Re5 Re2 -1.55(10) . . . . ?
Se2 Re3 Re5 Re2 69.21(8) . . . . ?
Se6 Re3 Re5 Re2 -108.31(10) . . . . ?
Re6 Re3 Re5 Re2 -109.25(5) . . . . ?
Re1 Re3 Re5 Re2 -54.74(5) . . . . ?
P4 Re4 Re5 P5 2.7(4) . . . . ?
Se5 Re4 Re5 P5 128.9(3) . . . . ?
Se3 Re4 Re5 P5 -124.4(3) . . . . ?
Se8 Re4 Re5 P5 -54.3(3) . . . . ?
Se7 Re4 Re5 P5 58.2(3) . . . . ?
Re2 Re4 Re5 P5 127.3(3) . . . . ?
Re6 Re4 Re5 P5 -123.3(3) . . . . ?
Re1 Re4 Re5 P5 -177.8(3) . . . . ?
P4 Re4 Re5 Se2 -125.6(3) . . . . ?
Se5 Re4 Re5 Se2 0.52(14) . . . . ?
Se3 Re4 Re5 Se2 107.21(12) . . . . ?
Se8 Re4 Re5 Se2 177.35(12) . . . . ?
Se7 Re4 Re5 Se2 -70.16(12) . . . . ?
Re2 Re4 Re5 Se2 -1.03(10) . . . . ?
Re6 Re4 Re5 Se2 108.28(10) . . . . ?
Re1 Re4 Re5 Se2 53.85(10) . . . . ?
P4 Re4 Re5 Se8 57.0(3) . . . . ?
Se5 Re4 Re5 Se8 -176.83(12) . . . . ?
Se3 Re4 Re5 Se8 -70.13(11) . . . . ?
Se7 Re4 Re5 Se8 112.49(11) . . . . ?
Re2 Re4 Re5 Se8 -178.38(9) . . . . ?
Re6 Re4 Re5 Se8 -69.07(8) . . . . ?
Re1 Re4 Re5 Se8 -123.50(8) . . . . ?
P4 Re4 Re5 Se4 127.3(3) . . . . ?
Se5 Re4 Re5 Se4 -106.57(12) . . . . ?
Se3 Re4 Re5 Se4 0.12(13) . . . . ?
Se8 Re4 Re5 Se4 70.25(11) . . . . ?
Se7 Re4 Re5 Se4 -177.25(12) . . . . ?
Re2 Re4 Re5 Se4 -108.13(9) . . . . ?
Re6 Re4 Re5 Se4 1.18(8) . . . . ?
Re1 Re4 Re5 Se4 -53.25(9) . . . . ?
P4 Re4 Re5 Se7 -55.5(3) . . . . ?
Se5 Re4 Re5 Se7 70.68(12) . . . . ?
Se3 Re4 Re5 Se7 177.37(12) . . . . ?
Se8 Re4 Re5 Se7 -112.49(11) . . . . ?
Re2 Re4 Re5 Se7 69.13(8) . . . . ?
Re6 Re4 Re5 Se7 178.43(9) . . . . ?
Re1 Re4 Re5 Se7 124.00(9) . . . . ?
P4 Re4 Re5 Re6 126.1(3) . . . . ?
Se5 Re4 Re5 Re6 -107.76(10) . . . . ?
Se3 Re4 Re5 Re6 -1.06(9) . . . . ?
Se8 Re4 Re5 Re6 69.07(8) . . . . ?
Se7 Re4 Re5 Re6 -178.43(9) . . . . ?
Re2 Re4 Re5 Re6 -109.31(5) . . . . ?
Re1 Re4 Re5 Re6 -54.43(4) . . . . ?
P4 Re4 Re5 Re3 -179.3(3) . . . . ?
Se5 Re4 Re5 Re3 -53.17(10) . . . . ?
Se3 Re4 Re5 Re3 53.52(9) . . . . ?
Se8 Re4 Re5 Re3 123.66(8) . . . . ?
Se7 Re4 Re5 Re3 -123.85(9) . . . . ?
Re2 Re4 Re5 Re3 -54.72(5) . . . . ?
Re6 Re4 Re5 Re3 54.59(4) . . . . ?
Re1 Re4 Re5 Re3 0.15(5) . . . . ?
P4 Re4 Re5 Re2 -124.6(3) . . . . ?
Se5 Re4 Re5 Re2 1.55(9) . . . . ?
Se3 Re4 Re5 Re2 108.25(9) . . . . ?
Se8 Re4 Re5 Re2 178.38(9) . . . . ?
Se7 Re4 Re5 Re2 -69.13(8) . . . . ?
Re6 Re4 Re5 Re2 109.31(5) . . . . ?
Re1 Re4 Re5 Re2 54.88(5) . . . . ?
P2 Re2 Re5 P5 -4.4(4) . . . . ?
Se7 Re2 Re5 P5 -59.8(3) . . . . ?
Se1 Re2 Re5 P5 122.8(3) . . . . ?
Se5 Re2 Re5 P5 -130.5(3) . . . . ?
Se2 Re2 Re5 P5 52.1(3) . . . . ?
Re4 Re2 Re5 P5 -129.0(3) . . . . ?
Re1 Re2 Re5 P5 176.0(3) . . . . ?
Re3 Re2 Re5 P5 121.3(3) . . . . ?
P2 Re2 Re5 Se2 -56.5(3) . . . . ?
Se7 Re2 Re5 Se2 -111.81(12) . . . . ?
Se1 Re2 Re5 Se2 70.78(13) . . . . ?
Se5 Re2 Re5 Se2 177.40(13) . . . . ?
Re4 Re2 Re5 Se2 178.94(10) . . . . ?
Re1 Re2 Re5 Se2 123.97(10) . . . . ?
Re3 Re2 Re5 Se2 69.23(9) . . . . ?
P2 Re2 Re5 Se8 126.1(3) . . . . ?
Se7 Re2 Re5 Se8 70.82(11) . . . . ?
Se1 Re2 Re5 Se8 -106.60(12) . . . . ?
Se5 Re2 Re5 Se8 0.03(13) . . . . ?
Se2 Re2 Re5 Se8 -177.37(12) . . . . ?
Re4 Re2 Re5 Se8 1.56(8) . . . . ?
Re1 Re2 Re5 Se8 -53.40(9) . . . . ?
Re3 Re2 Re5 Se8 -108.14(9) . . . . ?
P2 Re2 Re5 Se4 -127.1(3) . . . . ?
Se7 Re2 Re5 Se4 177.59(12) . . . . ?
Se1 Re2 Re5 Se4 0.17(13) . . . . ?
Se5 Re2 Re5 Se4 106.79(12) . . . . ?
Se2 Re2 Re5 Se4 -70.61(12) . . . . ?
Re4 Re2 Re5 Se4 108.33(9) . . . . ?
Re1 Re2 Re5 Se4 53.36(9) . . . . ?
Re3 Re2 Re5 Se4 -1.38(9) . . . . ?
P2 Re2 Re5 Se7 55.3(3) . . . . ?
Se1 Re2 Re5 Se7 -177.42(13) . . . . ?
Se5 Re2 Re5 Se7 -70.79(12) . . . . ?
Se2 Re2 Re5 Se7 111.81(12) . . . . ?
Re4 Re2 Re5 Se7 -69.26(8) . . . . ?
Re1 Re2 Re5 Se7 -124.23(9) . . . . ?
Re3 Re2 Re5 Se7 -178.96(9) . . . . ?
P2 Re2 Re5 Re6 179.4(3) . . . . ?
Se7 Re2 Re5 Re6 124.14(9) . . . . ?
Se1 Re2 Re5 Re6 -53.28(10) . . . . ?
Se5 Re2 Re5 Re6 53.34(10) . . . . ?
Se2 Re2 Re5 Re6 -124.06(9) . . . . ?
Re4 Re2 Re5 Re6 54.88(4) . . . . ?
Re1 Re2 Re5 Re6 -0.09(5) . . . . ?
Re3 Re2 Re5 Re6 -54.82(5) . . . . ?
P2 Re2 Re5 Re3 -125.7(3) . . . . ?
Se7 Re2 Re5 Re3 178.96(9) . . . . ?
Se1 Re2 Re5 Re3 1.54(10) . . . . ?
Se5 Re2 Re5 Re3 108.17(10) . . . . ?
Se2 Re2 Re5 Re3 -69.23(9) . . . . ?
Re4 Re2 Re5 Re3 109.71(5) . . . . ?
Re1 Re2 Re5 Re3 54.74(5) . . . . ?
P2 Re2 Re5 Re4 124.6(3) . . . . ?
Se7 Re2 Re5 Re4 69.26(8) . . . . ?
Se1 Re2 Re5 Re4 -108.16(10) . . . . ?
Se5 Re2 Re5 Re4 -1.54(9) . . . . ?
Se2 Re2 Re5 Re4 -178.94(10) . . . . ?
Re1 Re2 Re5 Re4 -54.97(4) . . . . ?
Re3 Re2 Re5 Re4 -109.71(5) . . . . ?
P1 Re1 Re6 P6 3.1(4) . . . . ?
Se1 Re1 Re6 P6 -125.1(3) . . . . ?
Se3 Re1 Re6 P6 57.7(3) . . . . ?
Se5 Re1 Re6 P6 127.9(3) . . . . ?
Se6 Re1 Re6 P6 -54.4(3) . . . . ?
Re3 Re1 Re6 P6 -123.8(3) . . . . ?
Re2 Re1 Re6 P6 -178.6(3) . . . . ?
Re4 Re1 Re6 P6 126.7(3) . . . . ?
P1 Re1 Re6 Se6 57.5(3) . . . . ?
Se1 Re1 Re6 Se6 -70.68(13) . . . . ?
Se3 Re1 Re6 Se6 112.13(12) . . . . ?
Se5 Re1 Re6 Se6 -177.74(13) . . . . ?
Re3 Re1 Re6 Se6 -69.42(10) . . . . ?
Re2 Re1 Re6 Se6 -124.22(10) . . . . ?
Re4 Re1 Re6 Se6 -178.86(10) . . . . ?
P1 Re1 Re6 Se3 -54.6(3) . . . . ?
Se1 Re1 Re6 Se3 177.19(13) . . . . ?
Se5 Re1 Re6 Se3 70.13(12) . . . . ?
Se6 Re1 Re6 Se3 -112.13(12) . . . . ?
Re3 Re1 Re6 Se3 178.45(9) . . . . ?
Re2 Re1 Re6 Se3 123.65(9) . . . . ?
Re4 Re1 Re6 Se3 69.00(9) . . . . ?
P1 Re1 Re6 Se8 -124.5(3) . . . . ?
Se1 Re1 Re6 Se8 107.28(13) . . . . ?
Se3 Re1 Re6 Se8 -69.91(11) . . . . ?
Se5 Re1 Re6 Se8 0.22(13) . . . . ?
Se6 Re1 Re6 Se8 177.96(13) . . . . ?
Re3 Re1 Re6 Se8 108.54(9) . . . . ?
Re2 Re1 Re6 Se8 53.74(9) . . . . ?
Re4 Re1 Re6 Se8 -0.91(8) . . . . ?
P1 Re1 Re6 Se4 127.9(3) . . . . ?
Se1 Re1 Re6 Se4 -0.30(14) . . . . ?
Se3 Re1 Re6 Se4 -177.49(12) . . . . ?
Se5 Re1 Re6 Se4 -107.36(12) . . . . ?
Se6 Re1 Re6 Se4 70.38(12) . . . . ?
Re3 Re1 Re6 Se4 0.96(9) . . . . ?
Re2 Re1 Re6 Se4 -53.84(9) . . . . ?
Re4 Re1 Re6 Se4 -108.49(9) . . . . ?
P1 Re1 Re6 Re5 -178.4(3) . . . . ?
Se1 Re1 Re6 Re5 53.46(11) . . . . ?
Se3 Re1 Re6 Re5 -123.74(9) . . . . ?
Se5 Re1 Re6 Re5 -53.60(9) . . . . ?
Se6 Re1 Re6 Re5 124.13(10) . . . . ?
Re3 Re1 Re6 Re5 54.72(5) . . . . ?
Re2 Re1 Re6 Re5 -0.09(5) . . . . ?
Re4 Re1 Re6 Re5 -54.73(4) . . . . ?
P1 Re1 Re6 Re3 126.9(3) . . . . ?
Se1 Re1 Re6 Re3 -1.26(10) . . . . ?
Se3 Re1 Re6 Re3 -178.45(9) . . . . ?
Se5 Re1 Re6 Re3 -108.32(10) . . . . ?
Se6 Re1 Re6 Re3 69.42(9) . . . . ?
Re2 Re1 Re6 Re3 -54.81(5) . . . . ?
Re4 Re1 Re6 Re3 -109.45(5) . . . . ?
P1 Re1 Re6 Re4 -123.6(3) . . . . ?
Se1 Re1 Re6 Re4 108.19(11) . . . . ?
Se3 Re1 Re6 Re4 -69.00(9) . . . . ?
Se5 Re1 Re6 Re4 1.13(9) . . . . ?
Se6 Re1 Re6 Re4 178.86(10) . . . . ?
Re3 Re1 Re6 Re4 109.45(5) . . . . ?
Re2 Re1 Re6 Re4 54.64(4) . . . . ?
P5 Re5 Re6 P6 2.3(4) . . . . ?
Se2 Re5 Re6 P6 125.2(3) . . . . ?
Se8 Re5 Re6 P6 -57.6(3) . . . . ?
Se4 Re5 Re6 P6 54.6(3) . . . . ?
Se7 Re5 Re6 P6 -128.1(3) . . . . ?
Re3 Re5 Re6 P6 123.7(3) . . . . ?
Re4 Re5 Re6 P6 -126.6(3) . . . . ?
Re2 Re5 Re6 P6 178.6(3) . . . . ?
P5 Re5 Re6 Se6 -122.3(3) . . . . ?
Se2 Re5 Re6 Se6 0.53(13) . . . . ?
Se8 Re5 Re6 Se6 177.79(12) . . . . ?
Se4 Re5 Re6 Se6 -70.01(12) . . . . ?
Se7 Re5 Re6 Se6 107.26(12) . . . . ?
Re3 Re5 Re6 Se6 -0.96(9) . . . . ?
Re4 Re5 Re6 Se6 108.77(10) . . . . ?
Re2 Re5 Re6 Se6 53.99(10) . . . . ?
P5 Re5 Re6 Se3 130.0(3) . . . . ?
Se2 Re5 Re6 Se3 -107.17(12) . . . . ?
Se8 Re5 Re6 Se3 70.09(11) . . . . ?
Se4 Re5 Re6 Se3 -177.71(12) . . . . ?
Se7 Re5 Re6 Se3 -0.45(13) . . . . ?
Re3 Re5 Re6 Se3 -108.66(9) . . . . ?
Re4 Re5 Re6 Se3 1.07(9) . . . . ?
Re2 Re5 Re6 Se3 -53.71(9) . . . . ?
P5 Re5 Re6 Se8 59.9(3) . . . . ?
Se2 Re5 Re6 Se8 -177.26(11) . . . . ?
Se4 Re5 Re6 Se8 112.20(10) . . . . ?
Se7 Re5 Re6 Se8 -70.54(11) . . . . ?
Re3 Re5 Re6 Se8 -178.75(8) . . . . ?
Re4 Re5 Re6 Se8 -69.02(7) . . . . ?
Re2 Re5 Re6 Se8 -123.80(8) . . . . ?
P5 Re5 Re6 Se4 -52.3(3) . . . . ?
Se2 Re5 Re6 Se4 70.54(11) . . . . ?
Se8 Re5 Re6 Se4 -112.20(10) . . . . ?
Se7 Re5 Re6 Se4 177.26(12) . . . . ?
Re3 Re5 Re6 Se4 69.05(8) . . . . ?
Re4 Re5 Re6 Se4 178.78(9) . . . . ?
Re2 Re5 Re6 Se4 124.00(9) . . . . ?
P5 Re5 Re6 Re1 -176.2(3) . . . . ?
Se2 Re5 Re6 Re1 -53.37(9) . . . . ?
Se8 Re5 Re6 Re1 123.89(8) . . . . ?
Se4 Re5 Re6 Re1 -123.91(9) . . . . ?
Se7 Re5 Re6 Re1 53.35(9) . . . . ?
Re3 Re5 Re6 Re1 -54.86(4) . . . . ?
Re4 Re5 Re6 Re1 54.87(4) . . . . ?
Re2 Re5 Re6 Re1 0.09(5) . . . . ?
P5 Re5 Re6 Re3 -121.3(3) . . . . ?
Se2 Re5 Re6 Re3 1.49(8) . . . . ?
Se8 Re5 Re6 Re3 178.75(8) . . . . ?
Se4 Re5 Re6 Re3 -69.05(8) . . . . ?
Se7 Re5 Re6 Re3 108.21(9) . . . . ?
Re4 Re5 Re6 Re3 109.73(5) . . . . ?
Re2 Re5 Re6 Re3 54.95(4) . . . . ?
P5 Re5 Re6 Re4 128.9(3) . . . . ?
Se2 Re5 Re6 Re4 -108.24(9) . . . . ?
Se8 Re5 Re6 Re4 69.02(7) . . . . ?
Se4 Re5 Re6 Re4 -178.78(9) . . . . ?
Se7 Re5 Re6 Re4 -1.52(8) . . . . ?
Re3 Re5 Re6 Re4 -109.73(5) . . . . ?
Re2 Re5 Re6 Re4 -54.78(4) . . . . ?
P3 Re3 Re6 P6 1.7(4) . . . . ?
Se4 Re3 Re6 P6 -55.8(3) . . . . ?
Se1 Re3 Re6 P6 126.5(3) . . . . ?
Se2 Re3 Re6 P6 -126.7(3) . . . . ?
Se6 Re3 Re6 P6 55.8(3) . . . . ?
Re5 Re3 Re6 P6 -125.2(3) . . . . ?
Re1 Re3 Re6 P6 125.2(3) . . . . ?
Re2 Re3 Re6 P6 179.9(3) . . . . ?
P3 Re3 Re6 Se6 -54.1(3) . . . . ?
Se4 Re3 Re6 Se6 -111.60(12) . . . . ?
Se1 Re3 Re6 Se6 70.65(13) . . . . ?
Se2 Re3 Re6 Se6 177.53(12) . . . . ?
Re5 Re3 Re6 Se6 179.02(9) . . . . ?
Re1 Re3 Re6 Se6 69.39(9) . . . . ?
Re2 Re3 Re6 Se6 124.13(9) . . . . ?
P3 Re3 Re6 Se3 -125.0(3) . . . . ?
Se4 Re3 Re6 Se3 177.50(12) . . . . ?
Se1 Re3 Re6 Se3 -0.25(14) . . . . ?
Se2 Re3 Re6 Se3 106.64(12) . . . . ?
Se6 Re3 Re6 Se3 -70.90(12) . . . . ?
Re5 Re3 Re6 Se3 108.12(10) . . . . ?
Re1 Re3 Re6 Se3 -1.51(9) . . . . ?
Re2 Re3 Re6 Se3 53.24(10) . . . . ?
P3 Re3 Re6 Se8 128.1(3) . . . . ?
Se4 Re3 Re6 Se8 70.60(11) . . . . ?
Se1 Re3 Re6 Se8 -107.16(12) . . . . ?
Se2 Re3 Re6 Se8 -0.27(12) . . . . ?
Se6 Re3 Re6 Se8 -177.80(12) . . . . ?
Re5 Re3 Re6 Se8 1.21(8) . . . . ?
Re1 Re3 Re6 Se8 -108.41(9) . . . . ?
Re2 Re3 Re6 Se8 -53.67(9) . . . . ?
P3 Re3 Re6 Se4 57.5(3) . . . . ?
Se1 Re3 Re6 Se4 -177.75(13) . . . . ?
Se2 Re3 Re6 Se4 -70.87(11) . . . . ?
Se6 Re3 Re6 Se4 111.60(12) . . . . ?
Re5 Re3 Re6 Se4 -69.38(8) . . . . ?
Re1 Re3 Re6 Se4 -179.01(9) . . . . ?
Re2 Re3 Re6 Se4 -124.27(9) . . . . ?
P3 Re3 Re6 Re1 -123.5(3) . . . . ?
Se4 Re3 Re6 Re1 179.01(9) . . . . ?
Se1 Re3 Re6 Re1 1.26(10) . . . . ?
Se2 Re3 Re6 Re1 108.14(9) . . . . ?
Se6 Re3 Re6 Re1 -69.39(9) . . . . ?
Re5 Re3 Re6 Re1 109.63(5) . . . . ?
Re2 Re3 Re6 Re1 54.74(5) . . . . ?
P3 Re3 Re6 Re5 126.9(3) . . . . ?
Se4 Re3 Re6 Re5 69.38(8) . . . . ?
Se1 Re3 Re6 Re5 -108.37(11) . . . . ?
Se2 Re3 Re6 Re5 -1.49(8) . . . . ?
Se6 Re3 Re6 Re5 -179.02(9) . . . . ?
Re1 Re3 Re6 Re5 -109.63(5) . . . . ?
Re2 Re3 Re6 Re5 -54.88(4) . . . . ?
P3 Re3 Re6 Re4 -178.5(3) . . . . ?
Se4 Re3 Re6 Re4 124.05(9) . . . . ?
Se1 Re3 Re6 Re4 -53.70(11) . . . . ?
Se2 Re3 Re6 Re4 53.19(9) . . . . ?
Se6 Re3 Re6 Re4 -124.35(9) . . . . ?
Re5 Re3 Re6 Re4 54.67(4) . . . . ?
Re1 Re3 Re6 Re4 -54.95(5) . . . . ?
Re2 Re3 Re6 Re4 -0.21(5) . . . . ?
P4 Re4 Re6 P6 1.2(4) . . . . ?
Se5 Re4 Re6 P6 -126.3(3) . . . . ?
Se3 Re4 Re6 P6 -55.9(3) . . . . ?
Se8 Re4 Re6 P6 55.7(3) . . . . ?
Se7 Re4 Re6 P6 126.7(3) . . . . ?
Re2 Re4 Re6 P6 -179.9(3) . . . . ?
Re5 Re4 Re6 P6 125.2(3) . . . . ?
Re1 Re4 Re6 P6 -125.2(3) . . . . ?
P4 Re4 Re6 Se6 127.6(3) . . . . ?
Se5 Re4 Re6 Se6 -0.02(14) . . . . ?
Se3 Re4 Re6 Se6 70.39(12) . . . . ?
Se8 Re4 Re6 Se6 -177.96(13) . . . . ?
Se7 Re4 Re6 Se6 -106.99(12) . . . . ?
Re2 Re4 Re6 Se6 -53.63(10) . . . . ?
Re5 Re4 Re6 Se6 -108.51(10) . . . . ?
Re1 Re4 Re6 Se6 1.11(10) . . . . ?
P4 Re4 Re6 Se3 57.2(3) . . . . ?
Se5 Re4 Re6 Se3 -70.41(11) . . . . ?
Se8 Re4 Re6 Se3 111.66(11) . . . . ?
Se7 Re4 Re6 Se3 -177.38(12) . . . . ?
Re2 Re4 Re6 Se3 -124.02(9) . . . . ?
Re5 Re4 Re6 Se3 -178.89(9) . . . . ?
Re1 Re4 Re6 Se3 -69.28(9) . . . . ?
P4 Re4 Re6 Se8 -54.5(3) . . . . ?
Se5 Re4 Re6 Se8 177.93(12) . . . . ?
Se3 Re4 Re6 Se8 -111.66(11) . . . . ?
Se7 Re4 Re6 Se8 70.97(11) . . . . ?
Re2 Re4 Re6 Se8 124.33(8) . . . . ?
Re5 Re4 Re6 Se8 69.45(8) . . . . ?
Re1 Re4 Re6 Se8 179.07(9) . . . . ?
P4 Re4 Re6 Se4 -125.1(3) . . . . ?
Se5 Re4 Re6 Se4 107.30(12) . . . . ?
Se3 Re4 Re6 Se4 177.71(12) . . . . ?
Se8 Re4 Re6 Se4 -70.64(11) . . . . ?
Se7 Re4 Re6 Se4 0.33(12) . . . . ?
Re2 Re4 Re6 Se4 53.69(9) . . . . ?
Re5 Re4 Re6 Se4 -1.19(8) . . . . ?
Re1 Re4 Re6 Se4 108.43(9) . . . . ?
P4 Re4 Re6 Re1 126.4(3) . . . . ?
Se5 Re4 Re6 Re1 -1.13(9) . . . . ?
Se3 Re4 Re6 Re1 69.28(8) . . . . ?
Se8 Re4 Re6 Re1 -179.07(9) . . . . ?
Se7 Re4 Re6 Re1 -108.10(9) . . . . ?
Re2 Re4 Re6 Re1 -54.74(5) . . . . ?
Re5 Re4 Re6 Re1 -109.62(5) . . . . ?
P4 Re4 Re6 Re5 -123.9(3) . . . . ?
Se5 Re4 Re6 Re5 108.48(9) . . . . ?
Se3 Re4 Re6 Re5 178.89(9) . . . . ?
Se8 Re4 Re6 Re5 -69.45(8) . . . . ?
Se7 Re4 Re6 Re5 1.52(8) . . . . ?
Re2 Re4 Re6 Re5 54.88(4) . . . . ?
Re1 Re4 Re6 Re5 109.62(5) . . . . ?
P4 Re4 Re6 Re3 -178.6(3) . . . . ?
Se5 Re4 Re6 Re3 53.82(9) . . . . ?
Se3 Re4 Re6 Re3 124.23(9) . . . . ?
Se8 Re4 Re6 Re3 -124.12(8) . . . . ?
Se7 Re4 Re6 Re3 -53.15(9) . . . . ?
Re2 Re4 Re6 Re3 0.21(5) . . . . ?
Re5 Re4 Re6 Re3 -54.67(4) . . . . ?
Re1 Re4 Re6 Re3 54.95(5) . . . . ?
P1 Re1 Se1 Re3 -144.2(2) . . . . ?
Se3 Re1 Se1 Re3 36.1(16) . . . . ?
Se5 Re1 Se1 Re3 123.79(9) . . . . ?
Se6 Re1 Se1 Re3 -52.00(9) . . . . ?
Re6 Re1 Se1 Re3 1.28(10) . . . . ?
Re2 Re1 Se1 Re3 71.93(7) . . . . ?
Re4 Re1 Se1 Re3 70.54(9) . . . . ?
P1 Re1 Se1 Re2 143.8(2) . . . . ?
Se3 Re1 Se1 Re2 -35.8(16) . . . . ?
Se5 Re1 Se1 Re2 51.85(8) . . . . ?
Se6 Re1 Se1 Re2 -123.93(9) . . . . ?
Re6 Re1 Se1 Re2 -70.65(9) . . . . ?
Re3 Re1 Se1 Re2 -71.93(7) . . . . ?
Re4 Re1 Se1 Re2 -1.39(9) . . . . ?
P3 Re3 Se1 Re1 143.0(2) . . . . ?
Se4 Re3 Se1 Re1 -30.3(18) . . . . ?
Se2 Re3 Se1 Re1 -123.82(9) . . . . ?
Se6 Re3 Se1 Re1 51.94(9) . . . . ?
Re6 Re3 Se1 Re1 -1.28(10) . . . . ?
Re5 Re3 Se1 Re1 -70.37(10) . . . . ?
Re2 Re3 Se1 Re1 -71.95(7) . . . . ?
P3 Re3 Se1 Re2 -145.0(2) . . . . ?
Se4 Re3 Se1 Re2 41.6(18) . . . . ?
Se2 Re3 Se1 Re2 -51.88(9) . . . . ?
Se6 Re3 Se1 Re2 123.88(9) . . . . ?
Re6 Re3 Se1 Re2 70.67(9) . . . . ?
Re5 Re3 Se1 Re2 1.58(10) . . . . ?
Re1 Re3 Se1 Re2 71.95(7) . . . . ?
P2 Re2 Se1 Re1 -142.31(19) . . . . ?
Se7 Re2 Se1 Re1 38.2(15) . . . . ?
Se5 Re2 Se1 Re1 -51.84(8) . . . . ?
Se2 Re2 Se1 Re1 123.83(9) . . . . ?
Re4 Re2 Se1 Re1 1.39(9) . . . . ?
Re5 Re2 Se1 Re1 70.46(8) . . . . ?
Re3 Re2 Se1 Re1 72.03(7) . . . . ?
P2 Re2 Se1 Re3 145.7(2) . . . . ?
Se7 Re2 Se1 Re3 -33.9(15) . . . . ?
Se5 Re2 Se1 Re3 -123.87(9) . . . . ?
Se2 Re2 Se1 Re3 51.80(9) . . . . ?
Re4 Re2 Se1 Re3 -70.63(8) . . . . ?
Re1 Re2 Se1 Re3 -72.03(7) . . . . ?
Re5 Re2 Se1 Re3 -1.57(10) . . . . ?
P5 Re5 Se2 Re3 141.00(19) . . . . ?
Se8 Re5 Se2 Re3 -36.9(15) . . . . ?
Se4 Re5 Se2 Re3 51.96(8) . . . . ?
Se7 Re5 Se2 Re3 -124.18(9) . . . . ?
Re6 Re5 Se2 Re3 -1.51(9) . . . . ?
Re4 Re5 Se2 Re3 -70.92(8) . . . . ?
Re2 Re5 Se2 Re3 -71.97(7) . . . . ?
P5 Re5 Se2 Re2 -147.03(19) . . . . ?
Se8 Re5 Se2 Re2 35.1(15) . . . . ?
Se4 Re5 Se2 Re2 123.93(9) . . . . ?
Se7 Re5 Se2 Re2 -52.21(9) . . . . ?
Re6 Re5 Se2 Re2 70.46(8) . . . . ?
Re3 Re5 Se2 Re2 71.97(7) . . . . ?
Re4 Re5 Se2 Re2 1.05(10) . . . . ?
P3 Re3 Se2 Re5 -144.6(2) . . . . ?
Se4 Re3 Se2 Re5 -52.18(8) . . . . ?
Se1 Re3 Se2 Re5 123.87(9) . . . . ?
Se6 Re3 Se2 Re5 31.1(15) . . . . ?
Re6 Re3 Se2 Re5 1.51(9) . . . . ?
Re1 Re3 Se2 Re5 70.51(8) . . . . ?
Re2 Re3 Se2 Re5 71.99(6) . . . . ?
P3 Re3 Se2 Re2 143.4(2) . . . . ?
Se4 Re3 Se2 Re2 -124.18(8) . . . . ?
Se1 Re3 Se2 Re2 51.88(8) . . . . ?
Se6 Re3 Se2 Re2 -40.9(15) . . . . ?
Re6 Re3 Se2 Re2 -70.48(8) . . . . ?
Re5 Re3 Se2 Re2 -71.99(6) . . . . ?
Re1 Re3 Se2 Re2 -1.49(9) . . . . ?
P2 Re2 Se2 Re5 145.4(2) . . . . ?
Se7 Re2 Se2 Re5 52.32(8) . . . . ?
Se1 Re2 Se2 Re5 -123.57(10) . . . . ?
Se5 Re2 Se2 Re5 -32.0(15) . . . . ?
Re4 Re2 Se2 Re5 -1.04(10) . . . . ?
Re1 Re2 Se2 Re5 -70.32(9) . . . . ?
Re3 Re2 Se2 Re5 -71.80(6) . . . . ?
P2 Re2 Se2 Re3 -142.8(2) . . . . ?
Se7 Re2 Se2 Re3 124.12(8) . . . . ?
Se1 Re2 Se2 Re3 -51.77(9) . . . . ?
Se5 Re2 Se2 Re3 39.8(15) . . . . ?
Re4 Re2 Se2 Re3 70.76(9) . . . . ?
Re1 Re2 Se2 Re3 1.49(9) . . . . ?
Re5 Re2 Se2 Re3 71.80(6) . . . . ?
P6 Re6 Se3 Re4 144.76(19) . . . . ?
Se6 Re6 Se3 Re4 -124.53(9) . . . . ?
Se8 Re6 Se3 Re4 52.30(8) . . . . ?
Se4 Re6 Se3 Re4 -34.2(18) . . . . ?
Re1 Re6 Se3 Re4 -72.15(6) . . . . ?
Re5 Re6 Se3 Re4 -1.09(9) . . . . ?
Re3 Re6 Se3 Re4 -70.62(8) . . . . ?
P6 Re6 Se3 Re1 -143.1(2) . . . . ?
Se6 Re6 Se3 Re1 -52.38(9) . . . . ?
Se8 Re6 Se3 Re1 124.46(8) . . . . ?
Se4 Re6 Se3 Re1 38.0(18) . . . . ?
Re5 Re6 Se3 Re1 71.06(8) . . . . ?
Re3 Re6 Se3 Re1 1.53(9) . . . . ?
Re4 Re6 Se3 Re1 72.15(6) . . . . ?
P4 Re4 Se3 Re6 -143.98(18) . . . . ?
Se5 Re4 Se3 Re6 123.85(9) . . . . ?
Se8 Re4 Se3 Re6 -52.24(8) . . . . ?
Se7 Re4 Se3 Re6 33.8(14) . . . . ?
Re2 Re4 Se3 Re6 70.28(8) . . . . ?
Re5 Re4 Se3 Re6 1.08(9) . . . . ?
Re1 Re4 Se3 Re6 71.66(6) . . . . ?
P4 Re4 Se3 Re1 144.35(18) . . . . ?
Se5 Re4 Se3 Re1 52.18(8) . . . . ?
Se8 Re4 Se3 Re1 -123.90(8) . . . . ?
Se7 Re4 Se3 Re1 -37.8(14) . . . . ?
Re2 Re4 Se3 Re1 -1.38(9) . . . . ?
Re6 Re4 Se3 Re1 -71.66(6) . . . . ?
Re5 Re4 Se3 Re1 -70.58(8) . . . . ?
P1 Re1 Se3 Re6 144.1(2) . . . . ?
Se1 Re1 Se3 Re6 -36.3(16) . . . . ?
Se5 Re1 Se3 Re6 -123.93(9) . . . . ?
Se6 Re1 Se3 Re6 51.89(9) . . . . ?
Re3 Re1 Se3 Re6 -1.52(9) . . . . ?
Re2 Re1 Se3 Re6 -70.68(8) . . . . ?
Re4 Re1 Se3 Re6 -72.06(6) . . . . ?
P1 Re1 Se3 Re4 -143.8(2) . . . . ?
Se1 Re1 Se3 Re4 35.8(16) . . . . ?
Se5 Re1 Se3 Re4 -51.88(8) . . . . ?
Se6 Re1 Se3 Re4 123.95(9) . . . . ?
Re6 Re1 Se3 Re4 72.06(6) . . . . ?
Re3 Re1 Se3 Re4 70.54(8) . . . . ?
Re2 Re1 Se3 Re4 1.38(9) . . . . ?
P3 Re3 Se4 Re6 -143.2(2) . . . . ?
Se1 Re3 Se4 Re6 30.2(17) . . . . ?
Se2 Re3 Se4 Re6 123.67(9) . . . . ?
Se6 Re3 Se4 Re6 -52.12(9) . . . . ?
Re5 Re3 Se4 Re6 71.69(6) . . . . ?
Re1 Re3 Se4 Re6 0.98(9) . . . . ?
Re2 Re3 Se4 Re6 70.29(8) . . . . ?
P3 Re3 Se4 Re5 145.1(2) . . . . ?
Se1 Re3 Se4 Re5 -41.5(17) . . . . ?
Se2 Re3 Se4 Re5 51.98(8) . . . . ?
Se6 Re3 Se4 Re5 -123.81(9) . . . . ?
Re6 Re3 Se4 Re5 -71.69(6) . . . . ?
Re1 Re3 Se4 Re5 -70.72(9) . . . . ?
Re2 Re3 Se4 Re5 -1.41(9) . . . . ?
P6 Re6 Se4 Re3 143.36(19) . . . . ?
Se6 Re6 Se4 Re3 52.67(9) . . . . ?
Se3 Re6 Se4 Re3 -37.7(18) . . . . ?
Se8 Re6 Se4 Re3 -124.16(8) . . . . ?
Re1 Re6 Se4 Re3 -0.98(9) . . . . ?
Re5 Re6 Se4 Re3 -71.93(6) . . . . ?
Re4 Re6 Se4 Re3 -70.73(8) . . . . ?
P6 Re6 Se4 Re5 -144.70(19) . . . . ?
Se6 Re6 Se4 Re5 124.60(9) . . . . ?
Se3 Re6 Se4 Re5 34.2(18) . . . . ?
Se8 Re6 Se4 Re5 -52.23(8) . . . . ?
Re1 Re6 Se4 Re5 70.95(8) . . . . ?
Re3 Re6 Se4 Re5 71.93(6) . . . . ?
Re4 Re6 Se4 Re5 1.21(9) . . . . ?
P5 Re5 Se4 Re3 -143.08(19) . . . . ?
Se2 Re5 Se4 Re3 -52.13(9) . . . . ?
Se8 Re5 Se4 Re3 123.85(8) . . . . ?
Se7 Re5 Se4 Re3 33.5(16) . . . . ?
Re6 Re5 Se4 Re3 71.89(6) . . . . ?
Re4 Re5 Se4 Re3 70.68(8) . . . . ?
Re2 Re5 Se4 Re3 1.40(9) . . . . ?
P5 Re5 Se4 Re6 145.04(19) . . . . ?
Se2 Re5 Se4 Re6 -124.01(9) . . . . ?
Se8 Re5 Se4 Re6 51.96(8) . . . . ?
Se7 Re5 Se4 Re6 -38.4(16) . . . . ?
Re3 Re5 Se4 Re6 -71.89(6) . . . . ?
Re4 Re5 Se4 Re6 -1.20(9) . . . . ?
Re2 Re5 Se4 Re6 -70.48(8) . . . . ?
P4 Re4 Se5 Re1 -145.2(2) . . . . ?
Se3 Re4 Se5 Re1 -52.06(8) . . . . ?
Se8 Re4 Se5 Re1 27.4(15) . . . . ?
Se7 Re4 Se5 Re1 123.79(9) . . . . ?
Re2 Re4 Se5 Re1 71.80(6) . . . . ?
Re6 Re4 Se5 Re1 1.15(9) . . . . ?
Re5 Re4 Se5 Re1 70.22(9) . . . . ?
P4 Re4 Se5 Re2 143.0(2) . . . . ?
Se3 Re4 Se5 Re2 -123.86(9) . . . . ?
Se8 Re4 Se5 Re2 -44.4(15) . . . . ?
Se7 Re4 Se5 Re2 51.99(8) . . . . ?
Re6 Re4 Se5 Re2 -70.65(9) . . . . ?
Re5 Re4 Se5 Re2 -1.58(10) . . . . ?
Re1 Re4 Se5 Re2 -71.80(6) . . . . ?
P1 Re1 Se5 Re4 142.6(2) . . . . ?
Se1 Re1 Se5 Re4 -123.83(9) . . . . ?
Se3 Re1 Se5 Re4 52.00(8) . . . . ?
Se6 Re1 Se5 Re4 -28.1(15) . . . . ?
Re6 Re1 Se5 Re4 -1.15(9) . . . . ?
Re3 Re1 Se5 Re4 -70.24(8) . . . . ?
Re2 Re1 Se5 Re4 -71.90(6) . . . . ?
P1 Re1 Se5 Re2 -145.5(2) . . . . ?
Se1 Re1 Se5 Re2 -51.92(9) . . . . ?
Se3 Re1 Se5 Re2 123.90(9) . . . . ?
Se6 Re1 Se5 Re2 43.8(15) . . . . ?
Re6 Re1 Se5 Re2 70.75(8) . . . . ?
Re3 Re1 Se5 Re2 1.67(8) . . . . ?
Re4 Re1 Se5 Re2 71.90(6) . . . . ?
P2 Re2 Se5 Re4 -145.1(2) . . . . ?
Se7 Re2 Se5 Re4 -52.04(8) . . . . ?
Se1 Re2 Se5 Re4 123.83(10) . . . . ?
Se2 Re2 Se5 Re4 32.3(15) . . . . ?
Re1 Re2 Se5 Re4 72.16(6) . . . . ?
Re5 Re2 Se5 Re4 1.57(9) . . . . ?
Re3 Re2 Se5 Re4 70.49(8) . . . . ?
P2 Re2 Se5 Re1 142.7(2) . . . . ?
Se7 Re2 Se5 Re1 -124.20(8) . . . . ?
Se1 Re2 Se5 Re1 51.68(9) . . . . ?
Se2 Re2 Se5 Re1 -39.9(15) . . . . ?
Re4 Re2 Se5 Re1 -72.16(6) . . . . ?
Re5 Re2 Se5 Re1 -70.59(8) . . . . ?
Re3 Re2 Se5 Re1 -1.66(8) . . . . ?
P6 Re6 Se6 Re1 144.76(19) . . . . ?
Se3 Re6 Se6 Re1 52.21(9) . . . . ?
Se8 Re6 Se6 Re1 -34(2) . . . . ?
Se4 Re6 Se6 Re1 -124.21(9) . . . . ?
Re5 Re6 Se6 Re1 -70.90(9) . . . . ?
Re3 Re6 Se6 Re1 -71.88(7) . . . . ?
Re4 Re6 Se6 Re1 -1.13(10) . . . . ?
P6 Re6 Se6 Re3 -143.36(19) . . . . ?
Se3 Re6 Se6 Re3 124.09(9) . . . . ?
Se8 Re6 Se6 Re3 37(2) . . . . ?
Se4 Re6 Se6 Re3 -52.33(8) . . . . ?
Re1 Re6 Se6 Re3 71.88(7) . . . . ?
Re5 Re6 Se6 Re3 0.97(9) . . . . ?
Re4 Re6 Se6 Re3 70.75(9) . . . . ?
P1 Re1 Se6 Re6 -142.7(2) . . . . ?
Se1 Re1 Se6 Re6 123.81(10) . . . . ?
Se3 Re1 Se6 Re6 -52.01(9) . . . . ?
Se5 Re1 Se6 Re6 28.1(16) . . . . ?
Re3 Re1 Se6 Re6 71.88(7) . . . . ?
Re2 Re1 Se6 Re6 70.21(9) . . . . ?
Re4 Re1 Se6 Re6 1.12(10) . . . . ?
P1 Re1 Se6 Re3 145.5(2) . . . . ?
Se1 Re1 Se6 Re3 51.93(9) . . . . ?
Se3 Re1 Se6 Re3 -123.90(9) . . . . ?
Se5 Re1 Se6 Re3 -43.8(16) . . . . ?
Re6 Re1 Se6 Re3 -71.88(7) . . . . ?
Re2 Re1 Se6 Re3 -1.67(9) . . . . ?
Re4 Re1 Se6 Re3 -70.77(9) . . . . ?
P3 Re3 Se6 Re6 144.9(2) . . . . ?
Se4 Re3 Se6 Re6 52.48(8) . . . . ?
Se1 Re3 Se6 Re6 -123.60(9) . . . . ?
Se2 Re3 Se6 Re6 -30.8(15) . . . . ?
Re5 Re3 Se6 Re6 -0.96(9) . . . . ?
Re1 Re3 Se6 Re6 -71.81(6) . . . . ?
Re2 Re3 Se6 Re6 -70.14(9) . . . . ?
P3 Re3 Se6 Re1 -143.3(2) . . . . ?
Se4 Re3 Se6 Re1 124.29(9) . . . . ?
Se1 Re3 Se6 Re1 -51.79(9) . . . . ?
Se2 Re3 Se6 Re1 41.0(15) . . . . ?
Re6 Re3 Se6 Re1 71.81(6) . . . . ?
Re5 Re3 Se6 Re1 70.85(8) . . . . ?
Re2 Re3 Se6 Re1 1.67(9) . . . . ?
Se1 Re1 P1 C5 -18(2) . . . . ?
Se3 Re1 P1 C5 162(2) . . . . ?
Se5 Re1 P1 C5 73(2) . . . . ?
Se6 Re1 P1 C5 -108(2) . . . . ?
Re6 Re1 P1 C5 -154(2) . . . . ?
Re3 Re1 P1 C5 -64(2) . . . . ?
Re2 Re1 P1 C5 29(2) . . . . ?
Re4 Re1 P1 C5 118(2) . . . . ?
Se1 Re1 P1 C1 -145.8(13) . . . . ?
Se3 Re1 P1 C1 34.2(13) . . . . ?
Se5 Re1 P1 C1 -55.4(13) . . . . ?
Se6 Re1 P1 C1 123.9(13) . . . . ?
Re6 Re1 P1 C1 78.1(13) . . . . ?
Re3 Re1 P1 C1 168.2(12) . . . . ?
Re2 Re1 P1 C1 -99.4(13) . . . . ?
Re4 Re1 P1 C1 -9.9(14) . . . . ?
Se1 Re1 P1 C3 103.9(18) . . . . ?
Se3 Re1 P1 C3 -76.1(18) . . . . ?
Se5 Re1 P1 C3 -165.7(18) . . . . ?
Se6 Re1 P1 C3 13.6(18) . . . . ?
Re6 Re1 P1 C3 -32.2(18) . . . . ?
Re3 Re1 P1 C3 57.9(18) . . . . ?
Re2 Re1 P1 C3 150.3(17) . . . . ?
Re4 Re1 P1 C3 -120.2(18) . . . . ?
Se7 Re2 P2 C9 -19.3(15) . . . . ?
Se1 Re2 P2 C9 160.7(15) . . . . ?
Se5 Re2 P2 C9 70.6(15) . . . . ?
Se2 Re2 P2 C9 -109.2(15) . . . . ?
Re4 Re2 P2 C9 27.7(15) . . . . ?
Re1 Re2 P2 C9 115.5(14) . . . . ?
Re5 Re2 P2 C9 -63.9(15) . . . . ?
Re3 Re2 P2 C9 -156.2(14) . . . . ?
Se7 Re2 P2 C11 -141.0(13) . . . . ?
Se1 Re2 P2 C11 39.0(13) . . . . ?
Se5 Re2 P2 C11 -51.1(13) . . . . ?
Se2 Re2 P2 C11 129.1(13) . . . . ?
Re4 Re2 P2 C11 -94.0(13) . . . . ?
Re1 Re2 P2 C11 -6.3(14) . . . . ?
Re5 Re2 P2 C11 174.4(12) . . . . ?
Re3 Re2 P2 C11 82.1(13) . . . . ?
Se7 Re2 P2 C7 100.0(11) . . . . ?
Se1 Re2 P2 C7 -79.9(11) . . . . ?
Se5 Re2 P2 C7 -170.0(11) . . . . ?
Se2 Re2 P2 C7 10.2(11) . . . . ?
Re4 Re2 P2 C7 147.0(11) . . . . ?
Re1 Re2 P2 C7 -125.2(11) . . . . ?
Re5 Re2 P2 C7 55.5(12) . . . . ?
Re3 Re2 P2 C7 -36.9(12) . . . . ?
Se4 Re3 P3 C13 16.4(16) . . . . ?
Se1 Re3 P3 C13 -163.1(16) . . . . ?
Se2 Re3 P3 C13 106.6(16) . . . . ?
Se6 Re3 P3 C13 -73.1(16) . . . . ?
Re6 Re3 P3 C13 -29.7(16) . . . . ?
Re5 Re3 P3 C13 61.2(16) . . . . ?
Re1 Re3 P3 C13 -118.0(15) . . . . ?
Re2 Re3 P3 C13 152.8(15) . . . . ?
Se4 Re3 P3 C17 137.5(15) . . . . ?
Se1 Re3 P3 C17 -42.1(15) . . . . ?
Se2 Re3 P3 C17 -132.4(15) . . . . ?
Se6 Re3 P3 C17 47.9(15) . . . . ?
Re6 Re3 P3 C17 91.4(15) . . . . ?
Re5 Re3 P3 C17 -177.8(14) . . . . ?
Re1 Re3 P3 C17 3.1(16) . . . . ?
Re2 Re3 P3 C17 -86.1(15) . . . . ?
Se4 Re3 P3 C15 -101.6(15) . . . . ?
Se1 Re3 P3 C15 78.9(15) . . . . ?
Se2 Re3 P3 C15 -11.4(15) . . . . ?
Se6 Re3 P3 C15 168.9(15) . . . . ?
Re6 Re3 P3 C15 -147.6(14) . . . . ?
Re5 Re3 P3 C15 -56.8(15) . . . . ?
Re1 Re3 P3 C15 124.1(14) . . . . ?
Re2 Re3 P3 C15 34.9(15) . . . . ?
Se5 Re4 P4 C23 75.3(12) . . . . ?
Se3 Re4 P4 C23 -14.7(12) . . . . ?
Se8 Re4 P4 C23 -104.2(12) . . . . ?
Se7 Re4 P4 C23 165.5(12) . . . . ?
Re2 Re4 P4 C23 121.3(12) . . . . ?
Re6 Re4 P4 C23 -60.4(12) . . . . ?
Re5 Re4 P4 C23 -149.9(11) . . . . ?
Re1 Re4 P4 C23 30.8(12) . . . . ?
Se5 Re4 P4 C21 -165.1(12) . . . . ?
Se3 Re4 P4 C21 104.9(12) . . . . ?
Se8 Re4 P4 C21 15.4(12) . . . . ?
Se7 Re4 P4 C21 -74.9(12) . . . . ?
Re2 Re4 P4 C21 -119.1(12) . . . . ?
Re6 Re4 P4 C21 59.3(13) . . . . ?
Re5 Re4 P4 C21 -30.3(13) . . . . ?
Re1 Re4 P4 C21 150.5(12) . . . . ?
Se5 Re4 P4 C19 -45.4(11) . . . . ?
Se3 Re4 P4 C19 -135.4(11) . . . . ?
Se8 Re4 P4 C19 135.1(11) . . . . ?
Se7 Re4 P4 C19 44.8(11) . . . . ?
Re2 Re4 P4 C19 0.6(12) . . . . ?
Re6 Re4 P4 C19 179.0(10) . . . . ?
Re5 Re4 P4 C19 89.4(11) . . . . ?
Re1 Re4 P4 C19 -89.8(11) . . . . ?
Se2 Re5 P5 C25 -39.4(11) . . . . ?
Se8 Re5 P5 C25 140.5(11) . . . . ?
Se4 Re5 P5 C25 50.6(11) . . . . ?
Se7 Re5 P5 C25 -129.2(11) . . . . ?
Re6 Re5 P5 C25 93.0(11) . . . . ?
Re3 Re5 P5 C25 7.0(12) . . . . ?
Re4 Re5 P5 C25 -175.8(11) . . . . ?
Re2 Re5 P5 C25 -81.6(11) . . . . ?
Se2 Re5 P5 C29 84.3(11) . . . . ?
Se8 Re5 P5 C29 -95.8(11) . . . . ?
Se4 Re5 P5 C29 174.3(11) . . . . ?
Se7 Re5 P5 C29 -5.5(11) . . . . ?
Re6 Re5 P5 C29 -143.3(11) . . . . ?
Re3 Re5 P5 C29 130.7(11) . . . . ?
Re4 Re5 P5 C29 -52.1(12) . . . . ?
Re2 Re5 P5 C29 42.1(12) . . . . ?
Se2 Re5 P5 C27 -160.0(11) . . . . ?
Se8 Re5 P5 C27 19.8(11) . . . . ?
Se4 Re5 P5 C27 -70.1(11) . . . . ?
Se7 Re5 P5 C27 110.2(11) . . . . ?
Re6 Re5 P5 C27 -27.7(12) . . . . ?
Re3 Re5 P5 C27 -113.7(11) . . . . ?
Re4 Re5 P5 C27 63.5(12) . . . . ?
Re2 Re5 P5 C27 157.7(11) . . . . ?
Se6 Re6 P6 C36 37.8(14) . . . . ?
Se3 Re6 P6 C36 128.1(14) . . . . ?
Se8 Re6 P6 C36 -142.2(14) . . . . ?
Se4 Re6 P6 C36 -51.9(14) . . . . ?
Re1 Re6 P6 C36 81.9(14) . . . . ?
Re5 Re6 P6 C36 -96.0(14) . . . . ?
Re3 Re6 P6 C36 -7.2(15) . . . . ?
Re4 Re6 P6 C36 173.0(14) . . . . ?
Se6 Re6 P6 C33 -79.9(10) . . . . ?
Se3 Re6 P6 C33 10.4(10) . . . . ?
Se8 Re6 P6 C33 100.1(10) . . . . ?
Se4 Re6 P6 C33 -169.7(10) . . . . ?
Re1 Re6 P6 C33 -35.8(11) . . . . ?
Re5 Re6 P6 C33 146.2(10) . . . . ?
Re3 Re6 P6 C33 -124.9(10) . . . . ?
Re4 Re6 P6 C33 55.3(11) . . . . ?
Se6 Re6 P6 C31 163.1(12) . . . . ?
Se3 Re6 P6 C31 -106.6(12) . . . . ?
Se8 Re6 P6 C31 -16.9(12) . . . . ?
Se4 Re6 P6 C31 73.4(12) . . . . ?
Re1 Re6 P6 C31 -152.8(11) . . . . ?
Re5 Re6 P6 C31 29.3(12) . . . . ?
Re3 Re6 P6 C31 118.1(12) . . . . ?
Re4 Re6 P6 C31 -61.7(12) . . . . ?
C5 P1 C1 C2 38(4) . . . . ?
C3 P1 C1 C2 -68(3) . . . . ?
Re1 P1 C1 C2 172(2) . . . . ?
C5 P1 C3 C4 50(4) . . . . ?
C1 P1 C3 C4 160(3) . . . . ?
Re1 P1 C3 C4 -81(3) . . . . ?
C1 P1 C5 C6 62(4) . . . . ?
C3 P1 C5 C6 164(3) . . . . ?
Re1 P1 C5 C6 -69(4) . . . . ?
C9 P2 C7 C8 45(3) . . . . ?
C11 P2 C7 C8 156(2) . . . . ?
Re2 P2 C7 C8 -82(2) . . . . ?
C11 P2 C9 C10 55(3) . . . . ?
C7 P2 C9 C10 165(3) . . . . ?
Re2 P2 C9 C10 -70(3) . . . . ?
C9 P2 C11 C12 52(3) . . . . ?
C7 P2 C11 C12 -56(3) . . . . ?
Re2 P2 C11 C12 180(3) . . . . ?
C17 P3 C13 C14 -60(4) . . . . ?
C15 P3 C13 C14 -172(4) . . . . ?
Re3 P3 C13 C14 63(4) . . . . ?
C13 P3 C15 C16 165(3) . . . . ?
C17 P3 C15 C16 53(4) . . . . ?
Re3 P3 C15 C16 -70(3) . . . . ?
C13 P3 C17 C18 -58(4) . . . . ?
C15 P3 C17 C18 51(4) . . . . ?
Re3 P3 C17 C18 177(3) . . . . ?
C23 P4 C19 C20 55(3) . . . . ?
C21 P4 C19 C20 -51(3) . . . . ?
Re4 P4 C19 C20 -178(2) . . . . ?
C23 P4 C21 C22 -171(2) . . . . ?
C19 P4 C21 C22 -62(2) . . . . ?
Re4 P4 C21 C22 63(2) . . . . ?
C21 P4 C23 C24 170(3) . . . . ?
C19 P4 C23 C24 63(3) . . . . ?
Re4 P4 C23 C24 -62(3) . . . . ?
C29 P5 C25 C26 53(3) . . . . ?
C27 P5 C25 C26 -51(3) . . . . ?
Re5 P5 C25 C26 -178.4(19) . . . . ?
C25 P5 C27 C28 -64(3) . . . . ?
C29 P5 C27 C28 -173(2) . . . . ?
Re5 P5 C27 C28 62(3) . . . . ?
C25 P5 C29 C30 60(3) . . . . ?
C27 P5 C29 C30 168(2) . . . . ?
Re5 P5 C29 C30 -67(3) . . . . ?
C32 N1 C31 P6 -64(3) . . . . ?
C35 N1 C31 P6 58(3) . . . . ?
C36 P6 C31 N1 -49(2) . . . . ?
C33 P6 C31 N1 53(2) . . . . ?
Re6 P6 C31 N1 177.9(15) . . . . ?
C35 N1 C32 N2 -56(3) . . . . ?
C31 N1 C32 N2 68(3) . . . . ?
C33 N2 C32 N1 -66(3) . . . . ?
C34 N2 C32 N1 57(3) . . . . ?
C34 N2 C33 P6 -63(3) . . . . ?
C32 N2 C33 P6 58(3) . . . . ?
C36 P6 C33 N2 53(2) . . . . ?
C31 P6 C33 N2 -50(2) . . . . ?
Re6 P6 C33 N2 -178.7(15) . . . . ?
C35 N3 C34 N2 59(3) . . . . ?
C36 N3 C34 N2 -67(3) . . . . ?
C33 N2 C34 N3 67(3) . . . . ?
C32 N2 C34 N3 -57(3) . . . . ?
C34 N3 C35 N1 -58(3) . . . . ?
C36 N3 C35 N1 69(4) . . . . ?
C32 N1 C35 N3 56(3) . . . . ?
C31 N1 C35 N3 -67(3) . . . . ?
C34 N3 C36 P6 62(3) . . . . ?
C35 N3 C36 P6 -62(3) . . . . ?
C33 P6 C36 N3 -51(3) . . . . ?
C31 P6 C36 N3 50(3) . . . . ?
Re6 P6 C36 N3 -176.7(18) . . . . ?
P7 Re7 Re8 P8 3.2(5) . . . . ?
Se15 Re7 Re8 P8 -53.7(3) . . . . ?
Se10 Re7 Re8 P8 -123.1(3) . . . . ?
Se9 Re7 Re8 P8 59.3(3) . . . . ?
Se11 Re7 Re8 P8 129.7(3) . . . . ?
Re9 Re7 Re8 P8 -176.8(3) . . . . ?
Re10 Re7 Re8 P8 128.4(3) . . . . ?
Re12 Re7 Re8 P8 -122.5(3) . . . . ?
P7 Re7 Re8 Se9 -56.1(4) . . . . ?
Se15 Re7 Re8 Se9 -112.99(12) . . . . ?
Se10 Re7 Re8 Se9 177.54(14) . . . . ?
Se11 Re7 Re8 Se9 70.42(12) . . . . ?
Re9 Re7 Re8 Se9 123.84(10) . . . . ?
Re10 Re7 Re8 Se9 69.08(9) . . . . ?
Re12 Re7 Re8 Se9 178.14(10) . . . . ?
P7 Re7 Re8 Se13 -126.5(4) . . . . ?
Se15 Re7 Re8 Se13 176.63(12) . . . . ?
Se10 Re7 Re8 Se13 107.15(13) . . . . ?
Se9 Re7 Re8 Se13 -70.39(12) . . . . ?
Se11 Re7 Re8 Se13 0.03(13) . . . . ?
Re9 Re7 Re8 Se13 53.45(10) . . . . ?
Re10 Re7 Re8 Se13 -1.31(9) . . . . ?
Re12 Re7 Re8 Se13 107.75(10) . . . . ?
P7 Re7 Re8 Se14 127.0(4) . . . . ?
Se15 Re7 Re8 Se14 70.19(12) . . . . ?
Se10 Re7 Re8 Se14 0.71(14) . . . . ?
Se9 Re7 Re8 Se14 -176.83(13) . . . . ?
Se11 Re7 Re8 Se14 -106.41(12) . . . . ?
Re9 Re7 Re8 Se14 -52.99(10) . . . . ?
Re10 Re7 Re8 Se14 -107.75(10) . . . . ?
Re12 Re7 Re8 Se14 1.31(9) . . . . ?
P7 Re7 Re8 Se15 56.9(4) . . . . ?
Se10 Re7 Re8 Se15 -69.48(13) . . . . ?
Se9 Re7 Re8 Se15 112.99(12) . . . . ?
Se11 Re7 Re8 Se15 -176.60(12) . . . . ?
Re9 Re7 Re8 Se15 -123.18(9) . . . . ?
Re10 Re7 Re8 Se15 -177.94(9) . . . . ?
Re12 Re7 Re8 Se15 -68.87(9) . . . . ?
P7 Re7 Re8 Re12 125.7(4) . . . . ?
Se15 Re7 Re8 Re12 68.87(9) . . . . ?
Se10 Re7 Re8 Re12 -0.61(10) . . . . ?
Se9 Re7 Re8 Re12 -178.14(10) . . . . ?
Se11 Re7 Re8 Re12 -107.72(10) . . . . ?
Re9 Re7 Re8 Re12 -54.31(5) . . . . ?
Re10 Re7 Re8 Re12 -109.06(5) . . . . ?
P7 Re7 Re8 Re10 -125.2(4) . . . . ?
Se15 Re7 Re8 Re10 177.94(9) . . . . ?
Se10 Re7 Re8 Re10 108.46(11) . . . . ?
Se9 Re7 Re8 Re10 -69.08(9) . . . . ?
Se11 Re7 Re8 Re10 1.34(9) . . . . ?
Re9 Re7 Re8 Re10 54.76(5) . . . . ?
Re12 Re7 Re8 Re10 109.06(5) . . . . ?
P7 Re7 Re8 Re11 -179.7(3) . . . . ?
Se15 Re7 Re8 Re11 123.48(9) . . . . ?
Se10 Re7 Re8 Re11 54.01(11) . . . . ?
Se9 Re7 Re8 Re11 -123.53(10) . . . . ?
Se11 Re7 Re8 Re11 -53.11(10) . . . . ?
Re9 Re7 Re8 Re11 0.31(5) . . . . ?
Re10 Re7 Re8 Re11 -54.45(5) . . . . ?
Re12 Re7 Re8 Re11 54.61(5) . . . . ?
P7 Re7 Re9 P9 -1.9(5) . . . . ?
Se15 Re7 Re9 P9 124.3(3) . . . . ?
Se10 Re7 Re9 P9 54.6(3) . . . . ?
Se9 Re7 Re9 P9 -128.6(3) . . . . ?
Se11 Re7 Re9 P9 -58.3(3) . . . . ?
Re10 Re7 Re9 P9 -127.3(3) . . . . ?
Re8 Re7 Re9 P9 178.2(3) . . . . ?
Re12 Re7 Re9 P9 123.9(3) . . . . ?
P7 Re7 Re9 Se16 126.1(3) . . . . ?
Se15 Re7 Re9 Se16 -107.67(13) . . . . ?
Se10 Re7 Re9 Se16 -177.45(13) . . . . ?
Se9 Re7 Re9 Se16 -0.64(14) . . . . ?
Se11 Re7 Re9 Se16 69.68(12) . . . . ?
Re10 Re7 Re9 Se16 0.74(9) . . . . ?
Re8 Re7 Re9 Se16 -53.86(10) . . . . ?
Re12 Re7 Re9 Se16 -108.06(10) . . . . ?
P7 Re7 Re9 Se11 56.4(3) . . . . ?
Se15 Re7 Re9 Se11 -177.35(13) . . . . ?
Se10 Re7 Re9 Se11 112.87(12) . . . . ?
Se9 Re7 Re9 Se11 -70.33(13) . . . . ?
Re10 Re7 Re9 Se11 -68.94(9) . . . . ?
Re8 Re7 Re9 Se11 -123.54(9) . . . . ?
Re12 Re7 Re9 Se11 -177.74(10) . . . . ?
P7 Re7 Re9 Se12 -126.7(3) . . . . ?
Se15 Re7 Re9 Se12 -0.45(14) . . . . ?
Se10 Re7 Re9 Se12 -70.23(12) . . . . ?
Se9 Re7 Re9 Se12 106.57(13) . . . . ?
Se11 Re7 Re9 Se12 176.90(13) . . . . ?
Re10 Re7 Re9 Se12 107.96(10) . . . . ?
Re8 Re7 Re9 Se12 53.36(10) . . . . ?
Re12 Re7 Re9 Se12 -0.84(9) . . . . ?
P7 Re7 Re9 Se10 -56.4(3) . . . . ?
Se15 Re7 Re9 Se10 69.78(12) . . . . ?
Se9 Re7 Re9 Se10 176.81(14) . . . . ?
Se11 Re7 Re9 Se10 -112.87(12) . . . . ?
Re10 Re7 Re9 Se10 178.19(10) . . . . ?
Re8 Re7 Re9 Se10 123.59(10) . . . . ?
Re12 Re7 Re9 Se10 69.39(9) . . . . ?
P7 Re7 Re9 Re12 -125.8(3) . . . . ?
Se15 Re7 Re9 Re12 0.39(9) . . . . ?
Se10 Re7 Re9 Re12 -69.39(9) . . . . ?
Se9 Re7 Re9 Re12 107.42(11) . . . . ?
Se11 Re7 Re9 Re12 177.74(10) . . . . ?
Re10 Re7 Re9 Re12 108.80(5) . . . . ?
Re8 Re7 Re9 Re12 54.20(5) . . . . ?
P7 Re7 Re9 Re10 125.4(3) . . . . ?
Se15 Re7 Re9 Re10 -108.41(10) . . . . ?
Se10 Re7 Re9 Re10 -178.19(10) . . . . ?
Se9 Re7 Re9 Re10 -1.39(10) . . . . ?
Se11 Re7 Re9 Re10 68.94(9) . . . . ?
Re8 Re7 Re9 Re10 -54.60(5) . . . . ?
Re12 Re7 Re9 Re10 -108.80(5) . . . . ?
P7 Re7 Re9 Re11 179.7(3) . . . . ?
Se15 Re7 Re9 Re11 -54.12(10) . . . . ?
Se10 Re7 Re9 Re11 -123.90(10) . . . . ?
Se9 Re7 Re9 Re11 52.91(11) . . . . ?
Se11 Re7 Re9 Re11 123.23(9) . . . . ?
Re10 Re7 Re9 Re11 54.29(5) . . . . ?
Re8 Re7 Re9 Re11 -0.31(5) . . . . ?
Re12 Re7 Re9 Re11 -54.51(5) . . . . ?
P8 Re8 Re10 P10 1.6(5) . . . . ?
Se9 Re8 Re10 P10 55.3(3) . . . . ?
Se13 Re8 Re10 P10 -56.7(3) . . . . ?
Se14 Re8 Re10 P10 -126.6(3) . . . . ?
Se15 Re8 Re10 P10 126.6(3) . . . . ?
Re12 Re8 Re10 P10 179.8(3) . . . . ?
Re7 Re8 Re10 P10 124.6(3) . . . . ?
Re11 Re8 Re10 P10 -125.7(3) . . . . ?
P8 Re8 Re10 Se13 58.4(4) . . . . ?
Se9 Re8 Re10 Se13 112.06(12) . . . . ?
Se14 Re8 Re10 Se13 -69.87(12) . . . . ?
Se15 Re8 Re10 Se13 -176.65(12) . . . . ?
Re12 Re8 Re10 Se13 -123.49(9) . . . . ?
Re7 Re8 Re10 Se13 -178.64(9) . . . . ?
Re11 Re8 Re10 Se13 -69.00(9) . . . . ?
P8 Re8 Re10 Se9 -53.7(4) . . . . ?
Se13 Re8 Re10 Se9 -112.06(12) . . . . ?
Se14 Re8 Re10 Se9 178.07(13) . . . . ?
Se15 Re8 Re10 Se9 71.29(12) . . . . ?
Re12 Re8 Re10 Se9 124.45(10) . . . . ?
Re7 Re8 Re10 Se9 69.30(9) . . . . ?
Re11 Re8 Re10 Se9 178.94(10) . . . . ?
P8 Re8 Re10 Se11 -124.3(4) . . . . ?
Se9 Re8 Re10 Se11 -70.65(12) . . . . ?
Se13 Re8 Re10 Se11 177.29(12) . . . . ?
Se14 Re8 Re10 Se11 107.42(12) . . . . ?
Se15 Re8 Re10 Se11 0.64(14) . . . . ?
Re12 Re8 Re10 Se11 53.80(10) . . . . ?
Re7 Re8 Re10 Se11 -1.35(9) . . . . ?
Re11 Re8 Re10 Se11 108.29(10) . . . . ?
P8 Re8 Re10 Se16 129.4(4) . . . . ?
Se9 Re8 Re10 Se16 -176.87(13) . . . . ?
Se13 Re8 Re10 Se16 71.07(12) . . . . ?
Se14 Re8 Re10 Se16 1.20(13) . . . . ?
Se15 Re8 Re10 Se16 -105.58(12) . . . . ?
Re12 Re8 Re10 Se16 -52.42(10) . . . . ?
Re7 Re8 Re10 Se16 -107.57(10) . . . . ?
Re11 Re8 Re10 Se16 2.07(9) . . . . ?
P8 Re8 Re10 Re11 127.4(3) . . . . ?
Se9 Re8 Re10 Re11 -178.94(10) . . . . ?
Se13 Re8 Re10 Re11 69.00(9) . . . . ?
Se14 Re8 Re10 Re11 -0.87(9) . . . . ?
Se15 Re8 Re10 Re11 -107.65(10) . . . . ?
Re12 Re8 Re10 Re11 -54.49(4) . . . . ?
Re7 Re8 Re10 Re11 -109.64(5) . . . . ?
P8 Re8 Re10 Re9 -177.6(3) . . . . ?
Se9 Re8 Re10 Re9 -123.87(10) . . . . ?
Se13 Re8 Re10 Re9 124.07(9) . . . . ?
Se14 Re8 Re10 Re9 54.20(10) . . . . ?
Se15 Re8 Re10 Re9 -52.58(10) . . . . ?
Re12 Re8 Re10 Re9 0.58(5) . . . . ?
Re7 Re8 Re10 Re9 -54.57(5) . . . . ?
Re11 Re8 Re10 Re9 55.07(5) . . . . ?
P8 Re8 Re10 Re7 -123.0(3) . . . . ?
Se9 Re8 Re10 Re7 -69.30(9) . . . . ?
Se13 Re8 Re10 Re7 178.64(9) . . . . ?
Se14 Re8 Re10 Re7 108.77(10) . . . . ?
Se15 Re8 Re10 Re7 1.99(9) . . . . ?
Re12 Re8 Re10 Re7 55.15(5) . . . . ?
Re11 Re8 Re10 Re7 109.64(5) . . . . ?
P9 Re9 Re10 P10 2.2(5) . . . . ?
Se16 Re9 Re10 P10 56.3(3) . . . . ?
Se11 Re9 Re10 P10 -55.0(3) . . . . ?
Se12 Re9 Re10 P10 126.8(3) . . . . ?
Se10 Re9 Re10 P10 -126.2(3) . . . . ?
Re12 Re9 Re10 P10 -179.8(3) . . . . ?
Re7 Re9 Re10 P10 -124.4(3) . . . . ?
Re11 Re9 Re10 P10 125.6(3) . . . . ?
P9 Re9 Re10 Se13 -125.0(4) . . . . ?
Se16 Re9 Re10 Se13 -70.84(12) . . . . ?
Se11 Re9 Re10 Se13 177.87(13) . . . . ?
Se12 Re9 Re10 Se13 -0.35(14) . . . . ?
Se10 Re9 Re10 Se13 106.64(13) . . . . ?
Re12 Re9 Re10 Se13 53.03(10) . . . . ?
Re7 Re9 Re10 Se13 108.39(10) . . . . ?
Re11 Re9 Re10 Se13 -1.53(9) . . . . ?
P9 Re9 Re10 Se9 128.0(4) . . . . ?
Se16 Re9 Re10 Se9 -177.84(14) . . . . ?
Se11 Re9 Re10 Se9 70.87(14) . . . . ?
Se12 Re9 Re10 Se9 -107.35(13) . . . . ?
Se10 Re9 Re10 Se9 -0.36(15) . . . . ?
Re12 Re9 Re10 Se9 -53.97(11) . . . . ?
Re7 Re9 Re10 Se9 1.39(10) . . . . ?
Re11 Re9 Re10 Se9 -108.53(11) . . . . ?
P9 Re9 Re10 Se11 57.2(4) . . . . ?
Se16 Re9 Re10 Se11 111.29(13) . . . . ?
Se12 Re9 Re10 Se11 -178.22(13) . . . . ?
Se10 Re9 Re10 Se11 -71.23(13) . . . . ?
Re12 Re9 Re10 Se11 -124.84(10) . . . . ?
Re7 Re9 Re10 Se11 -69.48(10) . . . . ?
Re11 Re9 Re10 Se11 -179.40(10) . . . . ?
P9 Re9 Re10 Se16 -54.1(4) . . . . ?
Se11 Re9 Re10 Se16 -111.29(13) . . . . ?
Se12 Re9 Re10 Se16 70.50(12) . . . . ?
Se10 Re9 Re10 Se16 177.48(13) . . . . ?
Re12 Re9 Re10 Se16 123.87(9) . . . . ?
Re7 Re9 Re10 Se16 179.23(10) . . . . ?
Re11 Re9 Re10 Se16 69.31(9) . . . . ?
P9 Re9 Re10 Re11 -123.4(3) . . . . ?
Se16 Re9 Re10 Re11 -69.31(9) . . . . ?
Se11 Re9 Re10 Re11 179.40(10) . . . . ?
Se12 Re9 Re10 Re11 1.19(9) . . . . ?
Se10 Re9 Re10 Re11 108.17(10) . . . . ?
Re12 Re9 Re10 Re11 54.56(5) . . . . ?
Re7 Re9 Re10 Re11 109.93(6) . . . . ?
P9 Re9 Re10 Re8 -178.6(3) . . . . ?
Se16 Re9 Re10 Re8 -124.45(9) . . . . ?
Se11 Re9 Re10 Re8 124.27(10) . . . . ?
Se12 Re9 Re10 Re8 -53.95(10) . . . . ?
Se10 Re9 Re10 Re8 53.03(10) . . . . ?
Re12 Re9 Re10 Re8 -0.58(5) . . . . ?
Re7 Re9 Re10 Re8 54.79(5) . . . . ?
Re11 Re9 Re10 Re8 -55.14(5) . . . . ?
P9 Re9 Re10 Re7 126.6(3) . . . . ?
Se16 Re9 Re10 Re7 -179.23(10) . . . . ?
Se11 Re9 Re10 Re7 69.48(10) . . . . ?
Se12 Re9 Re10 Re7 -108.74(10) . . . . ?
Se10 Re9 Re10 Re7 -1.75(10) . . . . ?
Re12 Re9 Re10 Re7 -55.37(5) . . . . ?
Re11 Re9 Re10 Re7 -109.93(6) . . . . ?
P7 Re7 Re10 P10 1.8(5) . . . . ?
Se15 Re7 Re10 P10 -128.0(3) . . . . ?
Se10 Re7 Re10 P10 126.2(3) . . . . ?
Se9 Re7 Re10 P10 -57.0(3) . . . . ?
Se11 Re7 Re10 P10 55.4(3) . . . . ?
Re9 Re7 Re10 P10 124.5(3) . . . . ?
Re8 Re7 Re10 P10 -126.0(3) . . . . ?
Re12 Re7 Re10 P10 179.3(3) . . . . ?
P7 Re7 Re10 Se13 129.2(4) . . . . ?
Se15 Re7 Re10 Se13 -0.68(13) . . . . ?
Se10 Re7 Re10 Se13 -106.44(13) . . . . ?
Se9 Re7 Re10 Se13 70.37(13) . . . . ?
Se11 Re7 Re10 Se13 -177.29(12) . . . . ?
Re9 Re7 Re10 Se13 -108.20(10) . . . . ?
Re8 Re7 Re10 Se13 1.32(9) . . . . ?
Re12 Re7 Re10 Se13 -53.32(10) . . . . ?
P7 Re7 Re10 Se9 58.8(4) . . . . ?
Se15 Re7 Re10 Se9 -71.04(13) . . . . ?
Se10 Re7 Re10 Se9 -176.81(14) . . . . ?
Se11 Re7 Re10 Se9 112.35(13) . . . . ?
Re9 Re7 Re10 Se9 -178.56(11) . . . . ?
Re8 Re7 Re10 Se9 -69.04(10) . . . . ?
Re12 Re7 Re10 Se9 -123.69(10) . . . . ?
P7 Re7 Re10 Se11 -53.5(4) . . . . ?
Se15 Re7 Re10 Se11 176.61(12) . . . . ?
Se10 Re7 Re10 Se11 70.84(13) . . . . ?
Se9 Re7 Re10 Se11 -112.35(13) . . . . ?
Re9 Re7 Re10 Se11 69.09(9) . . . . ?
Re8 Re7 Re10 Se11 178.61(9) . . . . ?
Re12 Re7 Re10 Se11 123.96(9) . . . . ?
P7 Re7 Re10 Se16 -123.4(4) . . . . ?
Se15 Re7 Re10 Se16 106.78(13) . . . . ?
Se10 Re7 Re10 Se16 1.02(14) . . . . ?
Se9 Re7 Re10 Se16 177.83(14) . . . . ?
Se11 Re7 Re10 Se16 -69.83(12) . . . . ?
Re9 Re7 Re10 Se16 -0.74(9) . . . . ?
Re8 Re7 Re10 Se16 108.78(10) . . . . ?
Re12 Re7 Re10 Se16 54.14(10) . . . . ?
P7 Re7 Re10 Re11 -177.3(4) . . . . ?
Se15 Re7 Re10 Re11 52.87(10) . . . . ?
Se10 Re7 Re10 Re11 -52.90(11) . . . . ?
Se9 Re7 Re10 Re11 123.91(10) . . . . ?
Se11 Re7 Re10 Re11 -123.74(9) . . . . ?
Re9 Re7 Re10 Re11 -54.65(5) . . . . ?
Re8 Re7 Re10 Re11 54.87(5) . . . . ?
Re12 Re7 Re10 Re11 0.22(5) . . . . ?
P7 Re7 Re10 Re8 127.9(4) . . . . ?
Se15 Re7 Re10 Re8 -2.00(9) . . . . ?
Se10 Re7 Re10 Re8 -107.77(10) . . . . ?
Se9 Re7 Re10 Re8 69.04(10) . . . . ?
Se11 Re7 Re10 Re8 -178.61(9) . . . . ?
Re9 Re7 Re10 Re8 -109.52(5) . . . . ?
Re12 Re7 Re10 Re8 -54.64(5) . . . . ?
P7 Re7 Re10 Re9 -122.6(4) . . . . ?
Se15 Re7 Re10 Re9 107.52(10) . . . . ?
Se10 Re7 Re10 Re9 1.76(10) . . . . ?
Se9 Re7 Re10 Re9 178.56(11) . . . . ?
Se11 Re7 Re10 Re9 -69.09(9) . . . . ?
Re8 Re7 Re10 Re9 109.52(5) . . . . ?
Re12 Re7 Re10 Re9 54.88(5) . . . . ?
P10 Re10 Re11 P11 2.5(4) . . . . ?
Se13 Re10 Re11 P11 -54.3(3) . . . . ?
Se9 Re10 Re11 P11 -124.7(3) . . . . ?
Se11 Re10 Re11 P11 127.8(3) . . . . ?
Se16 Re10 Re11 P11 58.5(3) . . . . ?
Re8 Re10 Re11 P11 -123.6(3) . . . . ?
Re9 Re10 Re11 P11 127.3(3) . . . . ?
Re7 Re10 Re11 P11 -178.4(3) . . . . ?
P10 Re10 Re11 Se13 56.9(3) . . . . ?
Se9 Re10 Re11 Se13 -70.35(12) . . . . ?
Se11 Re10 Re11 Se13 -177.84(13) . . . . ?
Se16 Re10 Re11 Se13 112.81(12) . . . . ?
Re8 Re10 Re11 Se13 -69.32(9) . . . . ?
Re9 Re10 Re11 Se13 -178.42(10) . . . . ?
Re7 Re10 Re11 Se13 -124.05(10) . . . . ?
P10 Re10 Re11 Se16 -56.0(3) . . . . ?
Se13 Re10 Re11 Se16 -112.81(12) . . . . ?
Se9 Re10 Re11 Se16 176.84(13) . . . . ?
Se11 Re10 Re11 Se16 69.35(13) . . . . ?
Re8 Re10 Re11 Se16 177.87(9) . . . . ?
Re9 Re10 Re11 Se16 68.77(9) . . . . ?
Re7 Re10 Re11 Se16 123.14(9) . . . . ?
P10 Re10 Re11 Se14 127.0(3) . . . . ?
Se13 Re10 Re11 Se14 70.19(12) . . . . ?
Se9 Re10 Re11 Se14 -0.16(14) . . . . ?
Se11 Re10 Re11 Se14 -107.65(13) . . . . ?
Se16 Re10 Re11 Se14 -177.00(12) . . . . ?
Re8 Re10 Re11 Se14 0.87(9) . . . . ?
Re9 Re10 Re11 Se14 -108.23(10) . . . . ?
Re7 Re10 Re11 Se14 -53.86(10) . . . . ?
P10 Re10 Re11 Se12 -125.9(3) . . . . ?
Se13 Re10 Re11 Se12 177.23(13) . . . . ?
Se9 Re10 Re11 Se12 106.89(13) . . . . ?
Se11 Re10 Re11 Se12 -0.61(14) . . . . ?
Se16 Re10 Re11 Se12 -69.96(12) . . . . ?
Re8 Re10 Re11 Se12 107.92(10) . . . . ?
Re9 Re10 Re11 Se12 -1.18(9) . . . . ?
Re7 Re10 Re11 Se12 53.19(10) . . . . ?
P10 Re10 Re11 Re12 -179.3(3) . . . . ?
Se13 Re10 Re11 Re12 123.82(9) . . . . ?
Se9 Re10 Re11 Re12 53.48(10) . . . . ?
Se11 Re10 Re11 Re12 -54.02(11) . . . . ?
Se16 Re10 Re11 Re12 -123.37(9) . . . . ?
Re8 Re10 Re11 Re12 54.50(5) . . . . ?
Re9 Re10 Re11 Re12 -54.60(5) . . . . ?
Re7 Re10 Re11 Re12 -0.22(5) . . . . ?
P10 Re10 Re11 Re9 -124.7(3) . . . . ?
Se13 Re10 Re11 Re9 178.42(10) . . . . ?
Se9 Re10 Re11 Re9 108.07(10) . . . . ?
Se11 Re10 Re11 Re9 0.58(10) . . . . ?
Se16 Re10 Re11 Re9 -68.77(9) . . . . ?
Re8 Re10 Re11 Re9 109.10(5) . . . . ?
Re7 Re10 Re11 Re9 54.37(5) . . . . ?
P10 Re10 Re11 Re8 126.2(3) . . . . ?
Se13 Re10 Re11 Re8 69.32(9) . . . . ?
Se9 Re10 Re11 Re8 -1.03(9) . . . . ?
Se11 Re10 Re11 Re8 -108.52(11) . . . . ?
Se16 Re10 Re11 Re8 -177.87(9) . . . . ?
Re9 Re10 Re11 Re8 -109.10(5) . . . . ?
Re7 Re10 Re11 Re8 -54.73(5) . . . . ?
P9 Re9 Re11 P11 4.1(4) . . . . ?
Se16 Re9 Re11 P11 -53.4(3) . . . . ?
Se11 Re9 Re11 P11 -123.3(3) . . . . ?
Se12 Re9 Re11 P11 58.5(3) . . . . ?
Se10 Re9 Re11 P11 129.0(3) . . . . ?
Re12 Re9 Re11 P11 127.7(3) . . . . ?
Re7 Re9 Re11 P11 -177.4(3) . . . . ?
Re10 Re9 Re11 P11 -122.8(3) . . . . ?
P9 Re9 Re11 Se13 128.4(3) . . . . ?
Se16 Re9 Re11 Se13 70.86(12) . . . . ?
Se11 Re9 Re11 Se13 0.96(14) . . . . ?
Se12 Re9 Re11 Se13 -177.24(13) . . . . ?
Se10 Re9 Re11 Se13 -106.69(12) . . . . ?
Re12 Re9 Re11 Se13 -108.01(10) . . . . ?
Re7 Re9 Re11 Se13 -53.07(10) . . . . ?
Re10 Re9 Re11 Se13 1.53(9) . . . . ?
P9 Re9 Re11 Se16 57.6(3) . . . . ?
Se11 Re9 Re11 Se16 -69.91(12) . . . . ?
Se12 Re9 Re11 Se16 111.90(12) . . . . ?
Se10 Re9 Re11 Se16 -177.55(12) . . . . ?
Re12 Re9 Re11 Se16 -178.87(9) . . . . ?
Re7 Re9 Re11 Se16 -123.93(9) . . . . ?
Re10 Re9 Re11 Se16 -69.33(9) . . . . ?
P9 Re9 Re11 Se14 -125.0(3) . . . . ?
Se16 Re9 Re11 Se14 177.47(12) . . . . ?
Se11 Re9 Re11 Se14 107.57(13) . . . . ?
Se12 Re9 Re11 Se14 -70.63(12) . . . . ?
Se10 Re9 Re11 Se14 -0.07(13) . . . . ?
Re12 Re9 Re11 Se14 -1.40(9) . . . . ?
Re7 Re9 Re11 Se14 53.55(9) . . . . ?
Re10 Re9 Re11 Se14 108.14(9) . . . . ?
P9 Re9 Re11 Se12 -54.3(3) . . . . ?
Se16 Re9 Re11 Se12 -111.90(12) . . . . ?
Se11 Re9 Re11 Se12 178.20(13) . . . . ?
Se10 Re9 Re11 Se12 70.56(12) . . . . ?
Re12 Re9 Re11 Se12 69.23(9) . . . . ?
Re7 Re9 Re11 Se12 124.18(9) . . . . ?
Re10 Re9 Re11 Se12 178.77(10) . . . . ?
P9 Re9 Re11 Re12 -123.6(3) . . . . ?
Se16 Re9 Re11 Re12 178.87(9) . . . . ?
Se11 Re9 Re11 Re12 108.97(11) . . . . ?
Se12 Re9 Re11 Re12 -69.23(9) . . . . ?
Se10 Re9 Re11 Re12 1.32(9) . . . . ?
Re7 Re9 Re11 Re12 54.94(5) . . . . ?
Re10 Re9 Re11 Re12 109.54(5) . . . . ?
P9 Re9 Re11 Re10 126.9(3) . . . . ?
Se16 Re9 Re11 Re10 69.33(9) . . . . ?
Se11 Re9 Re11 Re10 -0.57(10) . . . . ?
Se12 Re9 Re11 Re10 -178.77(10) . . . . ?
Se10 Re9 Re11 Re10 -108.22(10) . . . . ?
Re12 Re9 Re11 Re10 -109.54(5) . . . . ?
Re7 Re9 Re11 Re10 -54.60(5) . . . . ?
P9 Re9 Re11 Re8 -178.2(3) . . . . ?
Se16 Re9 Re11 Re8 124.23(9) . . . . ?
Se11 Re9 Re11 Re8 54.33(11) . . . . ?
Se12 Re9 Re11 Re8 -123.87(9) . . . . ?
Se10 Re9 Re11 Re8 -53.32(10) . . . . ?
Re12 Re9 Re11 Re8 -54.64(5) . . . . ?
Re7 Re9 Re11 Re8 0.31(5) . . . . ?
Re10 Re9 Re11 Re8 54.90(5) . . . . ?
P8 Re8 Re11 P11 -5.6(5) . . . . ?
Se9 Re8 Re11 P11 123.8(3) . . . . ?
Se13 Re8 Re11 P11 53.7(3) . . . . ?
Se14 Re8 Re11 P11 -58.1(3) . . . . ?
Se15 Re8 Re11 P11 -129.2(3) . . . . ?
Re12 Re8 Re11 P11 -127.6(3) . . . . ?
Re10 Re8 Re11 P11 122.8(3) . . . . ?
Re7 Re8 Re11 P11 177.5(3) . . . . ?
P8 Re8 Re11 Se13 -59.2(3) . . . . ?
Se9 Re8 Re11 Se13 70.13(13) . . . . ?
Se14 Re8 Re11 Se13 -111.80(12) . . . . ?
Se15 Re8 Re11 Se13 177.12(14) . . . . ?
Re12 Re8 Re11 Se13 178.76(10) . . . . ?
Re10 Re8 Re11 Se13 69.10(10) . . . . ?
Re7 Re8 Re11 Se13 123.79(10) . . . . ?
P8 Re8 Re11 Se16 -130.4(3) . . . . ?
Se9 Re8 Re11 Se16 -1.04(14) . . . . ?
Se13 Re8 Re11 Se16 -71.16(12) . . . . ?
Se14 Re8 Re11 Se16 177.04(12) . . . . ?
Se15 Re8 Re11 Se16 105.96(13) . . . . ?
Re12 Re8 Re11 Se16 107.60(10) . . . . ?
Re10 Re8 Re11 Se16 -2.06(9) . . . . ?
Re7 Re8 Re11 Se16 52.63(10) . . . . ?
P8 Re8 Re11 Se14 52.6(3) . . . . ?
Se9 Re8 Re11 Se14 -178.07(13) . . . . ?
Se13 Re8 Re11 Se14 111.80(12) . . . . ?
Se15 Re8 Re11 Se14 -71.08(13) . . . . ?
Re12 Re8 Re11 Se14 -69.44(9) . . . . ?
Re10 Re8 Re11 Se14 -179.10(9) . . . . ?
Re7 Re8 Re11 Se14 -124.41(9) . . . . ?
P8 Re8 Re11 Se12 123.5(3) . . . . ?
Se9 Re8 Re11 Se12 -107.17(12) . . . . ?
Se13 Re8 Re11 Se12 -177.30(13) . . . . ?
Se14 Re8 Re11 Se12 70.90(12) . . . . ?
Se15 Re8 Re11 Se12 -0.18(14) . . . . ?
Re12 Re8 Re11 Se12 1.47(9) . . . . ?
Re10 Re8 Re11 Se12 -108.19(9) . . . . ?
Re7 Re8 Re11 Se12 -53.51(10) . . . . ?
P8 Re8 Re11 Re12 122.0(3) . . . . ?
Se9 Re8 Re11 Re12 -108.64(10) . . . . ?
Se13 Re8 Re11 Re12 -178.76(10) . . . . ?
Se14 Re8 Re11 Re12 69.44(9) . . . . ?
Se15 Re8 Re11 Re12 -1.64(10) . . . . ?
Re10 Re8 Re11 Re12 -109.66(5) . . . . ?
Re7 Re8 Re11 Re12 -54.97(5) . . . . ?
P8 Re8 Re11 Re10 -128.3(3) . . . . ?
Se9 Re8 Re11 Re10 1.02(9) . . . . ?
Se13 Re8 Re11 Re10 -69.10(10) . . . . ?
Se14 Re8 Re11 Re10 179.10(9) . . . . ?
Se15 Re8 Re11 Re10 108.02(11) . . . . ?
Re12 Re8 Re11 Re10 109.66(5) . . . . ?
Re7 Re8 Re11 Re10 54.69(5) . . . . ?
P8 Re8 Re11 Re9 176.7(3) . . . . ?
Se9 Re8 Re11 Re9 -53.97(10) . . . . ?
Se13 Re8 Re11 Re9 -124.09(10) . . . . ?
Se14 Re8 Re11 Re9 124.11(9) . . . . ?
Se15 Re8 Re11 Re9 53.03(11) . . . . ?
Re12 Re8 Re11 Re9 54.67(5) . . . . ?
Re10 Re8 Re11 Re9 -54.99(5) . . . . ?
Re7 Re8 Re11 Re9 -0.30(5) . . . . ?
P11 Re11 Re12 P12 -0.5(4) . . . . ?
Se13 Re11 Re12 P12 -125.1(3) . . . . ?
Se16 Re11 Re12 P12 127.8(3) . . . . ?
Se14 Re11 Re12 P12 -54.7(3) . . . . ?
Se12 Re11 Re12 P12 57.6(3) . . . . ?
Re10 Re11 Re12 P12 -178.5(3) . . . . ?
Re9 Re11 Re12 P12 126.7(3) . . . . ?
Re8 Re11 Re12 P12 -123.9(3) . . . . ?
P11 Re11 Re12 Se15 125.1(3) . . . . ?
Se13 Re11 Re12 Se15 0.48(15) . . . . ?
Se16 Re11 Re12 Se15 -106.64(13) . . . . ?
Se14 Re11 Re12 Se15 70.84(13) . . . . ?
Se12 Re11 Re12 Se15 -176.81(13) . . . . ?
Re10 Re11 Re12 Se15 -52.95(11) . . . . ?
Re9 Re11 Re12 Se15 -107.72(11) . . . . ?
Re8 Re11 Re12 Se15 1.67(10) . . . . ?
P11 Re11 Re12 Se12 -58.1(3) . . . . ?
Se13 Re11 Re12 Se12 177.29(13) . . . . ?
Se16 Re11 Re12 Se12 70.17(11) . . . . ?
Se14 Re11 Re12 Se12 -112.35(11) . . . . ?
Re10 Re11 Re12 Se12 123.86(9) . . . . ?
Re9 Re11 Re12 Se12 69.09(8) . . . . ?
Re8 Re11 Re12 Se12 178.48(9) . . . . ?
P11 Re11 Re12 Se14 54.2(3) . . . . ?
Se13 Re11 Re12 Se14 -70.36(12) . . . . ?
Se16 Re11 Re12 Se14 -177.47(12) . . . . ?
Se12 Re11 Re12 Se14 112.35(11) . . . . ?
Re10 Re11 Re12 Se14 -123.79(9) . . . . ?
Re9 Re11 Re12 Se14 -178.56(9) . . . . ?
Re8 Re11 Re12 Se14 -69.17(9) . . . . ?
P11 Re11 Re12 Se10 -128.5(3) . . . . ?
Se13 Re11 Re12 Se10 106.88(13) . . . . ?
Se16 Re11 Re12 Se10 -0.24(13) . . . . ?
Se14 Re11 Re12 Se10 177.24(12) . . . . ?
Se12 Re11 Re12 Se10 -70.41(12) . . . . ?
Re10 Re11 Re12 Se10 53.45(10) . . . . ?
Re9 Re11 Re12 Se10 -1.32(9) . . . . ?
Re8 Re11 Re12 Se10 108.07(10) . . . . ?
P11 Re11 Re12 Re8 123.4(3) . . . . ?
Se13 Re11 Re12 Re8 -1.20(10) . . . . ?
Se16 Re11 Re12 Re8 -108.31(9) . . . . ?
Se14 Re11 Re12 Re8 69.17(9) . . . . ?
Se12 Re11 Re12 Re8 -178.48(9) . . . . ?
Re10 Re11 Re12 Re8 -54.62(5) . . . . ?
Re9 Re11 Re12 Re8 -109.39(5) . . . . ?
P11 Re11 Re12 Re9 -127.2(3) . . . . ?
Se13 Re11 Re12 Re9 108.20(10) . . . . ?
Se16 Re11 Re12 Re9 1.09(9) . . . . ?
Se14 Re11 Re12 Re9 178.56(9) . . . . ?
Se12 Re11 Re12 Re9 -69.09(8) . . . . ?
Re10 Re11 Re12 Re9 54.77(5) . . . . ?
Re8 Re11 Re12 Re9 109.39(5) . . . . ?
P11 Re11 Re12 Re7 178.3(3) . . . . ?
Se13 Re11 Re12 Re7 53.65(11) . . . . ?
Se16 Re11 Re12 Re7 -53.46(10) . . . . ?
Se14 Re11 Re12 Re7 124.01(9) . . . . ?
Se12 Re11 Re12 Re7 -123.63(9) . . . . ?
Re10 Re11 Re12 Re7 0.22(5) . . . . ?
Re9 Re11 Re12 Re7 -54.55(5) . . . . ?
Re8 Re11 Re12 Re7 54.85(5) . . . . ?
P8 Re8 Re12 P12 -4.9(4) . . . . ?
Se9 Re8 Re12 P12 -130.0(3) . . . . ?
Se13 Re8 Re12 P12 123.6(3) . . . . ?
Se14 Re8 Re12 P12 53.2(3) . . . . ?
Se15 Re8 Re12 P12 -59.3(3) . . . . ?
Re10 Re8 Re12 P12 176.8(3) . . . . ?
Re7 Re8 Re12 P12 -128.2(3) . . . . ?
Re11 Re8 Re12 P12 122.4(3) . . . . ?
P8 Re8 Re12 Se15 54.4(3) . . . . ?
Se9 Re8 Re12 Se15 -70.68(13) . . . . ?
Se13 Re8 Re12 Se15 -177.10(14) . . . . ?
Se14 Re8 Re12 Se15 112.48(13) . . . . ?
Re10 Re8 Re12 Se15 -123.85(10) . . . . ?
Re7 Re8 Re12 Se15 -68.87(10) . . . . ?
Re11 Re8 Re12 Se15 -178.29(10) . . . . ?
P8 Re8 Re12 Se12 -128.8(3) . . . . ?
Se9 Re8 Re12 Se12 106.12(13) . . . . ?
Se13 Re8 Re12 Se12 -0.30(14) . . . . ?
Se14 Re8 Re12 Se12 -70.72(12) . . . . ?
Se15 Re8 Re12 Se12 176.80(13) . . . . ?
Re10 Re8 Re12 Se12 52.96(10) . . . . ?
Re7 Re8 Re12 Se12 107.93(10) . . . . ?
Re11 Re8 Re12 Se12 -1.49(9) . . . . ?
P8 Re8 Re12 Se14 -58.0(3) . . . . ?
Se9 Re8 Re12 Se14 176.84(13) . . . . ?
Se13 Re8 Re12 Se14 70.42(13) . . . . ?
Se15 Re8 Re12 Se14 -112.48(13) . . . . ?
Re10 Re8 Re12 Se14 123.68(9) . . . . ?
Re7 Re8 Re12 Se14 178.65(10) . . . . ?
Re11 Re8 Re12 Se14 69.23(9) . . . . ?
P8 Re8 Re12 Se10 123.9(3) . . . . ?
Se9 Re8 Re12 Se10 -1.20(15) . . . . ?
Se13 Re8 Re12 Se10 -107.63(14) . . . . ?
Se14 Re8 Re12 Se10 -178.04(13) . . . . ?
Se15 Re8 Re12 Se10 69.48(13) . . . . ?
Re10 Re8 Re12 Se10 -54.37(11) . . . . ?
Re7 Re8 Re12 Se10 0.60(10) . . . . ?
Re11 Re8 Re12 Se10 -108.81(11) . . . . ?
P8 Re8 Re12 Re11 -127.3(3) . . . . ?
Se9 Re8 Re12 Re11 107.61(10) . . . . ?
Se13 Re8 Re12 Re11 1.19(10) . . . . ?
Se14 Re8 Re12 Re11 -69.23(9) . . . . ?
Se15 Re8 Re12 Re11 178.29(10) . . . . ?
Re10 Re8 Re12 Re11 54.44(5) . . . . ?
Re7 Re8 Re12 Re11 109.42(6) . . . . ?
P8 Re8 Re12 Re9 177.7(3) . . . . ?
Se9 Re8 Re12 Re9 52.59(10) . . . . ?
Se13 Re8 Re12 Re9 -53.84(11) . . . . ?
Se14 Re8 Re12 Re9 -124.25(9) . . . . ?
Se15 Re8 Re12 Re9 123.27(10) . . . . ?
Re10 Re8 Re12 Re9 -0.58(5) . . . . ?
Re7 Re8 Re12 Re9 54.39(5) . . . . ?
Re11 Re8 Re12 Re9 -55.02(5) . . . . ?
P8 Re8 Re12 Re7 123.3(3) . . . . ?
Se9 Re8 Re12 Re7 -1.81(10) . . . . ?
Se13 Re8 Re12 Re7 -108.23(11) . . . . ?
Se14 Re8 Re12 Re7 -178.65(10) . . . . ?
Se15 Re8 Re12 Re7 68.87(10) . . . . ?
Re10 Re8 Re12 Re7 -54.97(5) . . . . ?
Re11 Re8 Re12 Re7 -109.42(6) . . . . ?
P9 Re9 Re12 P12 1.4(4) . . . . ?
Se16 Re9 Re12 P12 -123.3(3) . . . . ?
Se11 Re9 Re12 P12 130.3(3) . . . . ?
Se12 Re9 Re12 P12 -52.8(3) . . . . ?
Se10 Re9 Re12 P12 59.1(3) . . . . ?
Re7 Re9 Re12 P12 128.1(3) . . . . ?
Re10 Re9 Re12 P12 -176.7(3) . . . . ?
Re11 Re9 Re12 P12 -122.2(3) . . . . ?
P9 Re9 Re12 Se15 -127.2(3) . . . . ?
Se16 Re9 Re12 Se15 108.16(12) . . . . ?
Se11 Re9 Re12 Se15 1.81(14) . . . . ?
Se12 Re9 Re12 Se15 178.74(13) . . . . ?
Se10 Re9 Re12 Se15 -69.39(12) . . . . ?
Re7 Re9 Re12 Se15 -0.39(9) . . . . ?
Re10 Re9 Re12 Se15 54.76(10) . . . . ?
Re11 Re9 Re12 Se15 109.25(10) . . . . ?
P9 Re9 Re12 Se12 54.1(3) . . . . ?
Se16 Re9 Re12 Se12 -70.58(12) . . . . ?
Se11 Re9 Re12 Se12 -176.93(13) . . . . ?
Se10 Re9 Re12 Se12 111.87(12) . . . . ?
Re7 Re9 Re12 Se12 -179.13(9) . . . . ?
Re10 Re9 Re12 Se12 -123.98(9) . . . . ?
Re11 Re9 Re12 Se12 -69.49(9) . . . . ?
P9 Re9 Re12 Se14 125.0(3) . . . . ?
Se16 Re9 Re12 Se14 0.31(13) . . . . ?
Se11 Re9 Re12 Se14 -106.04(12) . . . . ?
Se12 Re9 Re12 Se14 70.89(12) . . . . ?
Se10 Re9 Re12 Se14 -177.24(12) . . . . ?
Re7 Re9 Re12 Se14 -108.24(10) . . . . ?
Re10 Re9 Re12 Se14 -53.08(10) . . . . ?
Re11 Re9 Re12 Se14 1.40(9) . . . . ?
P9 Re9 Re12 Se10 -57.8(3) . . . . ?
Se16 Re9 Re12 Se10 177.55(12) . . . . ?
Se11 Re9 Re12 Se10 71.20(12) . . . . ?
Se12 Re9 Re12 Se10 -111.87(12) . . . . ?
Re7 Re9 Re12 Se10 69.00(9) . . . . ?
Re10 Re9 Re12 Se10 124.16(9) . . . . ?
Re11 Re9 Re12 Se10 178.64(9) . . . . ?
P9 Re9 Re12 Re11 123.6(3) . . . . ?
Se16 Re9 Re12 Re11 -1.09(9) . . . . ?
Se11 Re9 Re12 Re11 -107.44(10) . . . . ?
Se12 Re9 Re12 Re11 69.49(9) . . . . ?
Se10 Re9 Re12 Re11 -178.64(9) . . . . ?
Re7 Re9 Re12 Re11 -109.64(5) . . . . ?
Re10 Re9 Re12 Re11 -54.49(5) . . . . ?
P9 Re9 Re12 Re8 178.7(3) . . . . ?
Se16 Re9 Re12 Re8 53.97(10) . . . . ?
Se11 Re9 Re12 Re8 -52.38(10) . . . . ?
Se12 Re9 Re12 Re8 124.55(9) . . . . ?
Se10 Re9 Re12 Re8 -123.58(9) . . . . ?
Re7 Re9 Re12 Re8 -54.58(5) . . . . ?
Re10 Re9 Re12 Re8 0.58(5) . . . . ?
Re11 Re9 Re12 Re8 55.06(5) . . . . ?
P9 Re9 Re12 Re7 -126.8(3) . . . . ?
Se16 Re9 Re12 Re7 108.55(9) . . . . ?
Se11 Re9 Re12 Re7 2.20(9) . . . . ?
Se12 Re9 Re12 Re7 179.13(9) . . . . ?
Se10 Re9 Re12 Re7 -69.00(9) . . . . ?
Re10 Re9 Re12 Re7 55.16(5) . . . . ?
Re11 Re9 Re12 Re7 109.64(5) . . . . ?
P7 Re7 Re12 P12 -4.1(5) . . . . ?
Se15 Re7 Re12 P12 53.9(3) . . . . ?
Se10 Re7 Re12 P12 -57.1(3) . . . . ?
Se9 Re7 Re12 P12 125.4(3) . . . . ?
Se11 Re7 Re12 P12 -128.7(3) . . . . ?
Re9 Re7 Re12 P12 -126.5(3) . . . . ?
Re10 Re7 Re12 P12 178.4(3) . . . . ?
Re8 Re7 Re12 P12 123.6(3) . . . . ?
P7 Re7 Re12 Se15 -58.0(4) . . . . ?
Se10 Re7 Re12 Se15 -110.98(13) . . . . ?
Se9 Re7 Re12 Se15 71.43(13) . . . . ?
Se11 Re7 Re12 Se15 177.42(13) . . . . ?
Re9 Re7 Re12 Se15 179.59(10) . . . . ?
Re10 Re7 Re12 Se15 124.47(10) . . . . ?
Re8 Re7 Re12 Se15 69.64(9) . . . . ?
P7 Re7 Re12 Se12 123.2(4) . . . . ?
Se15 Re7 Re12 Se12 -178.75(13) . . . . ?
Se10 Re7 Re12 Se12 70.27(13) . . . . ?
Se9 Re7 Re12 Se12 -107.32(13) . . . . ?
Se11 Re7 Re12 Se12 -1.33(14) . . . . ?
Re9 Re7 Re12 Se12 0.84(9) . . . . ?
Re10 Re7 Re12 Se12 -54.28(10) . . . . ?
Re8 Re7 Re12 Se12 -109.11(10) . . . . ?
P7 Re7 Re12 Se14 -129.0(4) . . . . ?
Se15 Re7 Re12 Se14 -70.96(12) . . . . ?
Se10 Re7 Re12 Se14 178.06(13) . . . . ?
Se9 Re7 Re12 Se14 0.47(14) . . . . ?
Se11 Re7 Re12 Se14 106.46(13) . . . . ?
Re9 Re7 Re12 Se14 108.63(10) . . . . ?
Re10 Re7 Re12 Se14 53.51(10) . . . . ?
Re8 Re7 Re12 Se14 -1.31(9) . . . . ?
P7 Re7 Re12 Se10 52.9(4) . . . . ?
Se15 Re7 Re12 Se10 110.98(13) . . . . ?
Se9 Re7 Re12 Se10 -177.59(14) . . . . ?
Se11 Re7 Re12 Se10 -71.60(13) . . . . ?
Re9 Re7 Re12 Se10 -69.43(10) . . . . ?
Re10 Re7 Re12 Se10 -124.55(10) . . . . ?
Re8 Re7 Re12 Se10 -179.37(10) . . . . ?
P7 Re7 Re12 Re11 177.3(4) . . . . ?
Se15 Re7 Re12 Re11 -124.70(10) . . . . ?
Se10 Re7 Re12 Re11 124.32(10) . . . . ?
Se9 Re7 Re12 Re11 -53.27(10) . . . . ?
Se11 Re7 Re12 Re11 52.72(10) . . . . ?
Re9 Re7 Re12 Re11 54.90(5) . . . . ?
Re10 Re7 Re12 Re11 -0.22(5) . . . . ?
Re8 Re7 Re12 Re11 -55.05(5) . . . . ?
P7 Re7 Re12 Re8 -127.7(4) . . . . ?
Se15 Re7 Re12 Re8 -69.64(9) . . . . ?
Se10 Re7 Re12 Re8 179.37(10) . . . . ?
Se9 Re7 Re12 Re8 1.78(10) . . . . ?
Se11 Re7 Re12 Re8 107.77(10) . . . . ?
Re9 Re7 Re12 Re8 109.95(5) . . . . ?
Re10 Re7 Re12 Re8 54.83(5) . . . . ?
P7 Re7 Re12 Re9 122.4(4) . . . . ?
Se15 Re7 Re12 Re9 -179.59(10) . . . . ?
Se10 Re7 Re12 Re9 69.43(10) . . . . ?
Se9 Re7 Re12 Re9 -108.16(10) . . . . ?
Se11 Re7 Re12 Re9 -2.17(9) . . . . ?
Re10 Re7 Re12 Re9 -55.12(5) . . . . ?
Re8 Re7 Re12 Re9 -109.95(5) . . . . ?
P2 Re2 Se7 Re4 142.26(19) . . . . ?
Se1 Re2 Se7 Re4 -38.2(15) . . . . ?
Se5 Re2 Se7 Re4 51.80(8) . . . . ?
Se2 Re2 Se7 Re4 -123.89(8) . . . . ?
Re1 Re2 Se7 Re4 -1.51(8) . . . . ?
Re5 Re2 Se7 Re4 -71.79(6) . . . . ?
Re3 Re2 Se7 Re4 -70.77(8) . . . . ?
P2 Re2 Se7 Re5 -145.95(19) . . . . ?
Se1 Re2 Se7 Re5 33.6(15) . . . . ?
Se5 Re2 Se7 Re5 123.59(9) . . . . ?
Se2 Re2 Se7 Re5 -52.10(8) . . . . ?
Re4 Re2 Se7 Re5 71.79(6) . . . . ?
Re1 Re2 Se7 Re5 70.28(8) . . . . ?
Re3 Re2 Se7 Re5 1.02(9) . . . . ?
P4 Re4 Se7 Re2 -144.29(18) . . . . ?
Se5 Re4 Se7 Re2 -52.11(8) . . . . ?
Se3 Re4 Se7 Re2 37.9(14) . . . . ?
Se8 Re4 Se7 Re2 123.93(8) . . . . ?
Re6 Re4 Se7 Re2 70.41(8) . . . . ?
Re5 Re4 Se7 Re2 71.95(6) . . . . ?
Re1 Re4 Se7 Re2 1.51(8) . . . . ?
P4 Re4 Se7 Re5 143.76(18) . . . . ?
Se5 Re4 Se7 Re5 -124.06(9) . . . . ?
Se3 Re4 Se7 Re5 -34.1(14) . . . . ?
Se8 Re4 Se7 Re5 51.99(8) . . . . ?
Re2 Re4 Se7 Re5 -71.95(6) . . . . ?
Re6 Re4 Se7 Re5 -1.54(9) . . . . ?
Re1 Re4 Se7 Re5 -70.44(8) . . . . ?
P5 Re5 Se7 Re2 143.26(19) . . . . ?
Se2 Re5 Se7 Re2 52.33(9) . . . . ?
Se8 Re5 Se7 Re2 -123.65(8) . . . . ?
Se4 Re5 Se7 Re2 -33.3(16) . . . . ?
Re6 Re5 Se7 Re2 -70.32(8) . . . . ?
Re3 Re5 Se7 Re2 -1.02(9) . . . . ?
Re4 Re5 Se7 Re2 -71.87(6) . . . . ?
P5 Re5 Se7 Re4 -144.87(19) . . . . ?
Se2 Re5 Se7 Re4 124.20(9) . . . . ?
Se8 Re5 Se7 Re4 -51.78(8) . . . . ?
Se4 Re5 Se7 Re4 38.6(16) . . . . ?
Re6 Re5 Se7 Re4 1.54(9) . . . . ?
Re3 Re5 Se7 Re4 70.84(8) . . . . ?
Re2 Re5 Se7 Re4 71.87(6) . . . . ?
P6 Re6 Se8 Re4 -144.86(19) . . . . ?
Se6 Re6 Se8 Re4 34(2) . . . . ?
Se3 Re6 Se8 Re4 -52.32(8) . . . . ?
Se4 Re6 Se8 Re4 124.10(9) . . . . ?
Re1 Re6 Se8 Re4 0.92(9) . . . . ?
Re5 Re6 Se8 Re4 71.92(6) . . . . ?
Re3 Re6 Se8 Re4 70.68(8) . . . . ?
P6 Re6 Se8 Re5 143.22(19) . . . . ?
Se6 Re6 Se8 Re5 -37.6(19) . . . . ?
Se3 Re6 Se8 Re5 -124.24(8) . . . . ?
Se4 Re6 Se8 Re5 52.18(8) . . . . ?
Re1 Re6 Se8 Re5 -70.99(8) . . . . ?
Re3 Re6 Se8 Re5 -1.23(8) . . . . ?
Re4 Re6 Se8 Re5 -71.92(6) . . . . ?
P4 Re4 Se8 Re6 145.3(2) . . . . ?
Se5 Re4 Se8 Re6 -27.3(15) . . . . ?
Se3 Re4 Se8 Re6 52.19(8) . . . . ?
Se7 Re4 Se8 Re6 -123.67(8) . . . . ?
Re2 Re4 Se8 Re6 -70.10(8) . . . . ?
Re5 Re4 Se8 Re6 -71.70(6) . . . . ?
Re1 Re4 Se8 Re6 -0.91(8) . . . . ?
P4 Re4 Se8 Re5 -143.0(2) . . . . ?
Se5 Re4 Se8 Re5 44.4(15) . . . . ?
Se3 Re4 Se8 Re5 123.89(9) . . . . ?
Se7 Re4 Se8 Re5 -51.98(8) . . . . ?
Re2 Re4 Se8 Re5 1.60(9) . . . . ?
Re6 Re4 Se8 Re5 71.70(6) . . . . ?
Re1 Re4 Se8 Re5 70.78(8) . . . . ?
P5 Re5 Se8 Re6 -141.14(19) . . . . ?
Se2 Re5 Se8 Re6 36.7(15) . . . . ?
Se4 Re5 Se8 Re6 -52.10(8) . . . . ?
Se7 Re5 Se8 Re6 124.02(8) . . . . ?
Re3 Re5 Se8 Re6 1.23(8) . . . . ?
Re4 Re5 Se8 Re6 72.11(6) . . . . ?
Re2 Re5 Se8 Re6 70.52(8) . . . . ?
P5 Re5 Se8 Re4 146.75(19) . . . . ?
Se2 Re5 Se8 Re4 -35.4(15) . . . . ?
Se4 Re5 Se8 Re4 -124.22(8) . . . . ?
Se7 Re5 Se8 Re4 51.91(8) . . . . ?
Re6 Re5 Se8 Re4 -72.11(6) . . . . ?
Re3 Re5 Se8 Re4 -70.89(7) . . . . ?
Re2 Re5 Se8 Re4 -1.59(8) . . . . ?
P8 Re8 Se9 Re10 146.8(2) . . . . ?
Se13 Re8 Se9 Re10 51.92(9) . . . . ?
Se14 Re8 Se9 Re10 -26.1(17) . . . . ?
Se15 Re8 Se9 Re10 -123.39(10) . . . . ?
Re12 Re8 Se9 Re10 -70.10(9) . . . . ?
Re7 Re8 Se9 Re10 -71.94(7) . . . . ?
Re11 Re8 Se9 Re10 -1.04(10) . . . . ?
P8 Re8 Se9 Re7 -141.3(2) . . . . ?
Se13 Re8 Se9 Re7 123.86(10) . . . . ?
Se14 Re8 Se9 Re7 45.9(17) . . . . ?
Se15 Re8 Se9 Re7 -51.45(10) . . . . ?
Re12 Re8 Se9 Re7 1.84(10) . . . . ?
Re10 Re8 Se9 Re7 71.94(7) . . . . ?
Re11 Re8 Se9 Re7 70.90(9) . . . . ?
P10 Re10 Se9 Re8 -144.8(3) . . . . ?
Se13 Re10 Se9 Re8 -52.28(9) . . . . ?
Se11 Re10 Se9 Re8 124.08(9) . . . . ?
Se16 Re10 Se9 Re8 43.3(18) . . . . ?
Re11 Re10 Se9 Re8 1.05(10) . . . . ?
Re9 Re10 Se9 Re8 70.58(9) . . . . ?
Re7 Re10 Se9 Re8 71.99(7) . . . . ?
P10 Re10 Se9 Re7 143.2(3) . . . . ?
Se13 Re10 Se9 Re7 -124.27(10) . . . . ?
Se11 Re10 Se9 Re7 52.08(9) . . . . ?
Se16 Re10 Se9 Re7 -28.7(18) . . . . ?
Re11 Re10 Se9 Re7 -70.95(9) . . . . ?
Re8 Re10 Se9 Re7 -71.99(7) . . . . ?
Re9 Re10 Se9 Re7 -1.41(10) . . . . ?
P7 Re7 Se9 Re8 145.4(3) . . . . ?
Se15 Re7 Se9 Re8 51.74(9) . . . . ?
Se10 Re7 Se9 Re8 -30.7(17) . . . . ?
Se11 Re7 Se9 Re8 -123.72(9) . . . . ?
Re9 Re7 Se9 Re8 -70.51(9) . . . . ?
Re10 Re7 Se9 Re8 -71.93(7) . . . . ?
Re12 Re7 Se9 Re8 -1.81(10) . . . . ?
P7 Re7 Se9 Re10 -142.7(3) . . . . ?
Se15 Re7 Se9 Re10 123.66(10) . . . . ?
Se10 Re7 Se9 Re10 41.2(17) . . . . ?
Se11 Re7 Se9 Re10 -51.80(9) . . . . ?
Re9 Re7 Se9 Re10 1.41(10) . . . . ?
Re8 Re7 Se9 Re10 71.93(7) . . . . ?
Re12 Re7 Se9 Re10 70.12(9) . . . . ?
P7 Re7 Se10 Re9 142.5(3) . . . . ?
Se15 Re7 Se10 Re9 -123.89(9) . . . . ?
Se9 Re7 Se10 Re9 -41.4(17) . . . . ?
Se11 Re7 Se10 Re9 51.60(9) . . . . ?
Re10 Re7 Se10 Re9 -1.78(10) . . . . ?
Re8 Re7 Se10 Re9 -70.87(9) . . . . ?
Re12 Re7 Se10 Re9 -71.48(7) . . . . ?
P7 Re7 Se10 Re12 -146.0(3) . . . . ?
Se15 Re7 Se10 Re12 -52.41(9) . . . . ?
Se9 Re7 Se10 Re12 30.1(17) . . . . ?
Se11 Re7 Se10 Re12 123.08(10) . . . . ?
Re9 Re7 Se10 Re12 71.48(7) . . . . ?
Re10 Re7 Se10 Re12 69.70(10) . . . . ?
Re8 Re7 Se10 Re12 0.61(10) . . . . ?
P9 Re9 Se10 Re7 -145.4(2) . . . . ?
Se16 Re9 Se10 Re7 36.9(17) . . . . ?
Se11 Re9 Se10 Re7 -51.89(10) . . . . ?
Se12 Re9 Se10 Re7 124.43(9) . . . . ?
Re12 Re9 Se10 Re7 72.18(7) . . . . ?
Re10 Re9 Se10 Re7 1.78(10) . . . . ?
Re11 Re9 Se10 Re7 70.85(9) . . . . ?
P9 Re9 Se10 Re12 142.4(2) . . . . ?
Se16 Re9 Se10 Re12 -35.3(17) . . . . ?
Se11 Re9 Se10 Re12 -124.08(10) . . . . ?
Se12 Re9 Se10 Re12 52.25(9) . . . . ?
Re7 Re9 Se10 Re12 -72.18(7) . . . . ?
Re10 Re9 Se10 Re12 -70.40(9) . . . . ?
Re11 Re9 Se10 Re12 -1.34(9) . . . . ?
P12 Re12 Se10 Re7 145.03(19) . . . . ?
Se15 Re12 Se10 Re7 52.60(9) . . . . ?
Se12 Re12 Se10 Re7 -124.11(9) . . . . ?
Se14 Re12 Se10 Re7 -28.7(19) . . . . ?
Re11 Re12 Se10 Re7 -70.43(9) . . . . ?
Re8 Re12 Se10 Re7 -0.62(10) . . . . ?
Re9 Re12 Se10 Re7 -71.78(7) . . . . ?
P12 Re12 Se10 Re9 -143.20(19) . . . . ?
Se15 Re12 Se10 Re9 124.38(9) . . . . ?
Se12 Re12 Se10 Re9 -52.34(8) . . . . ?
Se14 Re12 Se10 Re9 43.1(19) . . . . ?
Re11 Re12 Se10 Re9 1.35(9) . . . . ?
Re8 Re12 Se10 Re9 71.16(9) . . . . ?
Re7 Re12 Se10 Re9 71.78(7) . . . . ?
P9 Re9 Se11 Re10 -144.4(3) . . . . ?
Se16 Re9 Se11 Re10 -52.54(9) . . . . ?
Se12 Re9 Se11 Re10 25.0(19) . . . . ?
Se10 Re9 Se11 Re10 123.72(10) . . . . ?
Re12 Re9 Se11 Re10 69.72(9) . . . . ?
Re7 Re9 Se11 Re10 71.97(7) . . . . ?
Re11 Re9 Se11 Re10 0.58(10) . . . . ?
P9 Re9 Se11 Re7 143.6(3) . . . . ?
Se16 Re9 Se11 Re7 -124.51(9) . . . . ?
Se12 Re9 Se11 Re7 -47.0(19) . . . . ?
Se10 Re9 Se11 Re7 51.75(10) . . . . ?
Re12 Re9 Se11 Re7 -2.24(10) . . . . ?
Re10 Re9 Se11 Re7 -71.97(7) . . . . ?
Re11 Re9 Se11 Re7 -71.38(9) . . . . ?
P10 Re10 Se11 Re9 144.3(2) . . . . ?
Se13 Re10 Se11 Re9 -30.9(18) . . . . ?
Se9 Re10 Se11 Re9 -123.72(10) . . . . ?
Se16 Re10 Se11 Re9 52.33(9) . . . . ?
Re11 Re10 Se11 Re9 -0.59(10) . . . . ?
Re8 Re10 Se11 Re9 -70.29(9) . . . . ?
Re7 Re10 Se11 Re9 -71.67(7) . . . . ?
P10 Re10 Se11 Re7 -144.1(2) . . . . ?
Se13 Re10 Se11 Re7 40.8(18) . . . . ?
Se9 Re10 Se11 Re7 -52.05(9) . . . . ?
Se16 Re10 Se11 Re7 124.00(9) . . . . ?
Re11 Re10 Se11 Re7 71.08(9) . . . . ?
Re8 Re10 Se11 Re7 1.37(9) . . . . ?
Re9 Re10 Se11 Re7 71.67(7) . . . . ?
P7 Re7 Se11 Re9 -142.5(3) . . . . ?
Se15 Re7 Se11 Re9 31.1(15) . . . . ?
Se10 Re7 Se11 Re9 -51.81(9) . . . . ?
Se9 Re7 Se11 Re9 123.94(9) . . . . ?
Re10 Re7 Se11 Re9 72.13(7) . . . . ?
Re8 Re7 Se11 Re9 70.77(9) . . . . ?
Re12 Re7 Se11 Re9 2.21(9) . . . . ?
P7 Re7 Se11 Re10 145.3(3) . . . . ?
Se15 Re7 Se11 Re10 -41.1(15) . . . . ?
Se10 Re7 Se11 Re10 -123.95(9) . . . . ?
Se9 Re7 Se11 Re10 51.80(9) . . . . ?
Re9 Re7 Se11 Re10 -72.13(7) . . . . ?
Re8 Re7 Se11 Re10 -1.36(9) . . . . ?
Re12 Re7 Se11 Re10 -69.92(9) . . . . ?
P12 Re12 Se12 Re9 146.3(2) . . . . ?
Se15 Re12 Se12 Re9 -18.7(19) . . . . ?
Se14 Re12 Se12 Re9 -124.18(9) . . . . ?
Se10 Re12 Se12 Re9 52.30(9) . . . . ?
Re11 Re12 Se12 Re9 -72.04(6) . . . . ?
Re8 Re12 Se12 Re9 -70.53(9) . . . . ?
Re7 Re12 Se12 Re9 -0.85(9) . . . . ?
P12 Re12 Se12 Re11 -141.6(2) . . . . ?
Se15 Re12 Se12 Re11 53.4(19) . . . . ?
Se14 Re12 Se12 Re11 -52.14(9) . . . . ?
Se10 Re12 Se12 Re11 124.33(9) . . . . ?
Re8 Re12 Se12 Re11 1.51(9) . . . . ?
Re9 Re12 Se12 Re11 72.04(6) . . . . ?
Re7 Re12 Se12 Re11 71.19(8) . . . . ?
P9 Re9 Se12 Re12 -144.3(2) . . . . ?
Se16 Re9 Se12 Re12 123.80(9) . . . . ?
Se11 Re9 Se12 Re12 46.3(19) . . . . ?
Se10 Re9 Se12 Re12 -52.47(9) . . . . ?
Re7 Re9 Se12 Re12 0.86(9) . . . . ?
Re10 Re9 Se12 Re12 70.38(9) . . . . ?
Re11 Re9 Se12 Re12 71.58(6) . . . . ?
P9 Re9 Se12 Re11 144.2(2) . . . . ?
Se16 Re9 Se12 Re11 52.21(9) . . . . ?
Se11 Re9 Se12 Re11 -25.3(19) . . . . ?
Se10 Re9 Se12 Re11 -124.05(10) . . . . ?
Re12 Re9 Se12 Re11 -71.58(6) . . . . ?
Re7 Re9 Se12 Re11 -70.72(9) . . . . ?
Re10 Re9 Se12 Re11 -1.20(9) . . . . ?
P11 Re11 Se12 Re12 144.3(2) . . . . ?
Se13 Re11 Se12 Re12 -35.6(16) . . . . ?
Se16 Re11 Se12 Re12 -123.81(9) . . . . ?
Se14 Re11 Se12 Re12 52.07(9) . . . . ?
Re10 Re11 Se12 Re12 -70.62(9) . . . . ?
Re9 Re11 Se12 Re12 -71.83(7) . . . . ?
Re8 Re11 Se12 Re12 -1.49(9) . . . . ?
P11 Re11 Se12 Re9 -143.9(2) . . . . ?
Se13 Re11 Se12 Re9 36.2(16) . . . . ?
Se16 Re11 Se12 Re9 -51.98(9) . . . . ?
Se14 Re11 Se12 Re9 123.90(9) . . . . ?
Re12 Re11 Se12 Re9 71.83(7) . . . . ?
Re10 Re11 Se12 Re9 1.21(9) . . . . ?
Re8 Re11 Se12 Re9 70.34(9) . . . . ?
P10 Re10 Se13 Re11 -143.8(2) . . . . ?
Se9 Re10 Se13 Re11 124.22(9) . . . . ?
Se11 Re10 Se13 Re11 31.4(18) . . . . ?
Se16 Re10 Se13 Re11 -51.79(9) . . . . ?
Re8 Re10 Se13 Re11 72.14(7) . . . . ?
Re9 Re10 Se13 Re11 1.56(10) . . . . ?
Re7 Re10 Se13 Re11 70.80(8) . . . . ?
P10 Re10 Se13 Re8 144.1(2) . . . . ?
Se9 Re10 Se13 Re8 52.08(9) . . . . ?
Se11 Re10 Se13 Re8 -40.8(18) . . . . ?
Se16 Re10 Se13 Re8 -123.94(9) . . . . ?
Re11 Re10 Se13 Re8 -72.14(7) . . . . ?
Re9 Re10 Se13 Re8 -70.58(9) . . . . ?
Re7 Re10 Se13 Re8 -1.34(9) . . . . ?
P11 Re11 Se13 Re10 143.7(2) . . . . ?
Se16 Re11 Se13 Re10 51.77(9) . . . . ?
Se14 Re11 Se13 Re10 -124.09(9) . . . . ?
Se12 Re11 Se13 Re10 -36.4(16) . . . . ?
Re12 Re11 Se13 Re10 -70.65(9) . . . . ?
Re9 Re11 Se13 Re10 -1.56(10) . . . . ?
Re8 Re11 Se13 Re10 -71.86(7) . . . . ?
P11 Re11 Se13 Re8 -144.5(2) . . . . ?
Se16 Re11 Se13 Re8 123.63(9) . . . . ?
Se14 Re11 Se13 Re8 -52.23(9) . . . . ?
Se12 Re11 Se13 Re8 35.5(16) . . . . ?
Re12 Re11 Se13 Re8 1.21(10) . . . . ?
Re10 Re11 Se13 Re8 71.86(7) . . . . ?
Re9 Re11 Se13 Re8 70.30(9) . . . . ?
P8 Re8 Se13 Re10 -144.5(2) . . . . ?
Se9 Re8 Se13 Re10 -52.09(9) . . . . ?
Se14 Re8 Se13 Re10 124.12(9) . . . . ?
Se15 Re8 Se13 Re10 39.0(14) . . . . ?
Re12 Re8 Se13 Re10 70.64(9) . . . . ?
Re7 Re8 Se13 Re10 1.34(9) . . . . ?
Re11 Re8 Se13 Re10 71.85(7) . . . . ?
P8 Re8 Se13 Re11 143.6(2) . . . . ?
Se9 Re8 Se13 Re11 -123.94(10) . . . . ?
Se14 Re8 Se13 Re11 52.27(9) . . . . ?
Se15 Re8 Se13 Re11 -32.8(14) . . . . ?
Re12 Re8 Se13 Re11 -1.21(10) . . . . ?
Re10 Re8 Se13 Re11 -71.85(7) . . . . ?
Re7 Re8 Se13 Re11 -70.52(9) . . . . ?
P12 Re12 Se14 Re8 -144.68(19) . . . . ?
Se15 Re12 Se14 Re8 -52.20(9) . . . . ?
Se12 Re12 Se14 Re8 124.45(9) . . . . ?
Se10 Re12 Se14 Re8 29.1(19) . . . . ?
Re11 Re12 Se14 Re8 72.17(7) . . . . ?
Re9 Re12 Se14 Re8 70.74(8) . . . . ?
Re7 Re12 Se14 Re8 1.33(9) . . . . ?
P12 Re12 Se14 Re11 143.15(19) . . . . ?
Se15 Re12 Se14 Re11 -124.37(9) . . . . ?
Se12 Re12 Se14 Re11 52.28(8) . . . . ?
Se10 Re12 Se14 Re11 -43.1(19) . . . . ?
Re8 Re12 Se14 Re11 -72.17(7) . . . . ?
Re9 Re12 Se14 Re11 -1.43(9) . . . . ?
Re7 Re12 Se14 Re11 -70.84(8) . . . . ?
P8 Re8 Se14 Re12 141.5(2) . . . . ?
Se9 Re8 Se14 Re12 -45.6(17) . . . . ?
Se13 Re8 Se14 Re12 -123.61(9) . . . . ?
Se15 Re8 Se14 Re12 51.72(9) . . . . ?
Re10 Re8 Se14 Re12 -70.72(9) . . . . ?
Re7 Re8 Se14 Re12 -1.34(9) . . . . ?
Re11 Re8 Se14 Re12 -71.60(6) . . . . ?
P8 Re8 Se14 Re11 -146.9(2) . . . . ?
Se9 Re8 Se14 Re11 26.0(17) . . . . ?
Se13 Re8 Se14 Re11 -52.01(9) . . . . ?
Se15 Re8 Se14 Re11 123.32(10) . . . . ?
Re12 Re8 Se14 Re11 71.60(6) . . . . ?
Re10 Re8 Se14 Re11 0.88(9) . . . . ?
Re7 Re8 Se14 Re11 70.26(9) . . . . ?
P11 Re11 Se14 Re12 -146.2(2) . . . . ?
Se13 Re11 Se14 Re12 123.97(9) . . . . ?
Se16 Re11 Se14 Re12 32.6(15) . . . . ?
Se12 Re11 Se14 Re12 -51.93(8) . . . . ?
Re10 Re11 Se14 Re12 70.76(8) . . . . ?
Re9 Re11 Se14 Re12 1.42(9) . . . . ?
Re8 Re11 Se14 Re12 71.65(7) . . . . ?
P11 Re11 Se14 Re8 142.2(2) . . . . ?
Se13 Re11 Se14 Re8 52.32(9) . . . . ?
Se16 Re11 Se14 Re8 -39.0(15) . . . . ?
Se12 Re11 Se14 Re8 -123.57(9) . . . . ?
Re12 Re11 Se14 Re8 -71.65(7) . . . . ?
Re10 Re11 Se14 Re8 -0.89(9) . . . . ?
Re9 Re11 Se14 Re8 -70.23(8) . . . . ?
P12 Re12 Se15 Re7 -146.5(2) . . . . ?
Se12 Re12 Se15 Re7 18(2) . . . . ?
Se14 Re12 Se15 Re7 123.95(9) . . . . ?
Se10 Re12 Se15 Re7 -52.55(9) . . . . ?
Re11 Re12 Se15 Re7 70.21(9) . . . . ?
Re8 Re12 Se15 Re7 71.91(7) . . . . ?
Re9 Re12 Se15 Re7 0.40(10) . . . . ?
P12 Re12 Se15 Re8 141.5(2) . . . . ?
Se12 Re12 Se15 Re8 -53.5(19) . . . . ?
Se14 Re12 Se15 Re8 52.04(9) . . . . ?
Se10 Re12 Se15 Re8 -124.46(10) . . . . ?
Re11 Re12 Se15 Re8 -1.70(10) . . . . ?
Re9 Re12 Se15 Re8 -71.51(9) . . . . ?
Re7 Re12 Se15 Re8 -71.91(7) . . . . ?
P7 Re7 Se15 Re12 143.4(3) . . . . ?
Se10 Re7 Se15 Re12 52.79(9) . . . . ?
Se9 Re7 Se15 Re12 -122.99(9) . . . . ?
Se11 Re7 Se15 Re12 -30.1(15) . . . . ?
Re9 Re7 Se15 Re12 -0.40(10) . . . . ?
Re10 Re7 Se15 Re12 -69.51(9) . . . . ?
Re8 Re7 Se15 Re12 -71.54(7) . . . . ?
P7 Re7 Se15 Re8 -145.0(3) . . . . ?
Se10 Re7 Se15 Re8 124.33(9) . . . . ?
Se9 Re7 Se15 Re8 -51.45(9) . . . . ?
Se11 Re7 Se15 Re8 41.4(15) . . . . ?
Re9 Re7 Se15 Re8 71.14(9) . . . . ?
Re10 Re7 Se15 Re8 2.03(9) . . . . ?
Re12 Re7 Se15 Re8 71.54(7) . . . . ?
P8 Re8 Se15 Re12 -143.4(2) . . . . ?
Se9 Re8 Se15 Re12 124.14(10) . . . . ?
Se13 Re8 Se15 Re12 33.1(14) . . . . ?
Se14 Re8 Se15 Re12 -52.01(9) . . . . ?
Re10 Re8 Se15 Re12 70.41(9) . . . . ?
Re7 Re8 Se15 Re12 72.44(7) . . . . ?
Re11 Re8 Se15 Re12 1.67(10) . . . . ?
P8 Re8 Se15 Re7 144.2(2) . . . . ?
Se9 Re8 Se15 Re7 51.70(10) . . . . ?
Se13 Re8 Se15 Re7 -39.4(14) . . . . ?
Se14 Re8 Se15 Re7 -124.45(9) . . . . ?
Re12 Re8 Se15 Re7 -72.44(7) . . . . ?
Re10 Re8 Se15 Re7 -2.03(9) . . . . ?
Re11 Re8 Se15 Re7 -70.77(9) . . . . ?
P9 Re9 Se16 Re10 145.9(2) . . . . ?
Se11 Re9 Se16 Re10 52.46(10) . . . . ?
Se12 Re9 Se16 Re10 -123.91(9) . . . . ?
Se10 Re9 Se16 Re10 -36.3(17) . . . . ?
Re12 Re9 Se16 Re10 -70.45(9) . . . . ?
Re7 Re9 Se16 Re10 -0.76(10) . . . . ?
Re11 Re9 Se16 Re10 -71.55(7) . . . . ?
P9 Re9 Se16 Re11 -142.5(2) . . . . ?
Se11 Re9 Se16 Re11 124.01(10) . . . . ?
Se12 Re9 Se16 Re11 -52.36(8) . . . . ?
Se10 Re9 Se16 Re11 35.2(17) . . . . ?
Re12 Re9 Se16 Re11 1.11(9) . . . . ?
Re7 Re9 Se16 Re11 70.80(9) . . . . ?
Re10 Re9 Se16 Re11 71.55(7) . . . . ?
P10 Re10 Se16 Re9 -143.6(3) . . . . ?
Se13 Re10 Se16 Re9 123.93(9) . . . . ?
Se9 Re10 Se16 Re9 28.4(18) . . . . ?
Se11 Re10 Se16 Re9 -52.45(9) . . . . ?
Re11 Re10 Se16 Re9 72.20(6) . . . . ?
Re8 Re10 Se16 Re9 70.09(9) . . . . ?
Re7 Re10 Se16 Re9 0.75(10) . . . . ?
P10 Re10 Se16 Re11 144.2(3) . . . . ?
Se13 Re10 Se16 Re11 51.73(9) . . . . ?
Se9 Re10 Se16 Re11 -43.8(18) . . . . ?
Se11 Re10 Se16 Re11 -124.65(9) . . . . ?
Re8 Re10 Se16 Re11 -2.11(9) . . . . ?
Re9 Re10 Se16 Re11 -72.20(6) . . . . ?
Re7 Re10 Se16 Re11 -71.45(9) . . . . ?
P11 Re11 Se16 Re9 146.3(2) . . . . ?
Se13 Re11 Se16 Re9 -123.80(9) . . . . ?
Se14 Re11 Se16 Re9 -32.5(15) . . . . ?
Se12 Re11 Se16 Re9 52.10(8) . . . . ?
Re12 Re11 Se16 Re9 -1.11(9) . . . . ?
Re10 Re11 Se16 Re9 -72.11(7) . . . . ?
Re8 Re11 Se16 Re9 -70.02(8) . . . . ?
P11 Re11 Se16 Re10 -141.6(2) . . . . ?
Se13 Re11 Se16 Re10 -51.69(9) . . . . ?
Se14 Re11 Se16 Re10 39.6(15) . . . . ?
Se12 Re11 Se16 Re10 124.21(9) . . . . ?
Re12 Re11 Se16 Re10 71.01(8) . . . . ?
Re9 Re11 Se16 Re10 72.11(7) . . . . ?
Re8 Re11 Se16 Re10 2.09(9) . . . . ?
Se15 Re7 P7 C37 111(3) . . . . ?
Se10 Re7 P7 C37 -160(3) . . . . ?
Se9 Re7 P7 C37 20(3) . . . . ?
Se11 Re7 P7 C37 -69(3) . . . . ?
Re9 Re7 P7 C37 -115(3) . . . . ?
Re10 Re7 P7 C37 -26(3) . . . . ?
Re8 Re7 P7 C37 65(3) . . . . ?
Re12 Re7 P7 C37 157(3) . . . . ?
Se15 Re7 P7 C39 -21.9(18) . . . . ?
Se10 Re7 P7 C39 67.1(18) . . . . ?
Se9 Re7 P7 C39 -112.6(18) . . . . ?
Se11 Re7 P7 C39 157.6(18) . . . . ?
Re9 Re7 P7 C39 112.4(18) . . . . ?
Re10 Re7 P7 C39 -159.3(17) . . . . ?
Re8 Re7 P7 C39 -67.6(18) . . . . ?
Re12 Re7 P7 C39 24.2(19) . . . . ?
Se15 Re7 P7 C41 -133(2) . . . . ?
Se10 Re7 P7 C41 -44(2) . . . . ?
Se9 Re7 P7 C41 136(2) . . . . ?
Se11 Re7 P7 C41 46(2) . . . . ?
Re9 Re7 P7 C41 1(2) . . . . ?
Re10 Re7 P7 C41 89(2) . . . . ?
Re8 Re7 P7 C41 -179(2) . . . . ?
Re12 Re7 P7 C41 -87(2) . . . . ?
Se9 Re8 P8 C45 137.5(19) . . . . ?
Se13 Re8 P8 C45 -132.6(19) . . . . ?
Se14 Re8 P8 C45 -43.0(19) . . . . ?
Se15 Re8 P8 C45 47.1(19) . . . . ?
Re12 Re8 P8 C45 3(2) . . . . ?
Re10 Re8 P8 C45 -179.2(19) . . . . ?
Re7 Re8 P8 C45 90.3(19) . . . . ?
Re11 Re8 P8 C45 -85.6(19) . . . . ?
Se9 Re8 P8 C43 -98.7(15) . . . . ?
Se13 Re8 P8 C43 -8.8(15) . . . . ?
Se14 Re8 P8 C43 80.9(15) . . . . ?
Se15 Re8 P8 C43 170.9(15) . . . . ?
Re12 Re8 P8 C43 127.2(15) . . . . ?
Re10 Re8 P8 C43 -55.3(16) . . . . ?
Re7 Re8 P8 C43 -145.9(14) . . . . ?
Re11 Re8 P8 C43 38.3(16) . . . . ?
Se9 Re8 P8 C47 16.3(16) . . . . ?
Se13 Re8 P8 C47 106.2(15) . . . . ?
Se14 Re8 P8 C47 -164.2(15) . . . . ?
Se15 Re8 P8 C47 -74.1(15) . . . . ?
Re12 Re8 P8 C47 -117.8(15) . . . . ?
Re10 Re8 P8 C47 59.6(16) . . . . ?
Re7 Re8 P8 C47 -30.9(16) . . . . ?
Re11 Re8 P8 C47 153.2(15) . . . . ?
Se16 Re9 P9 C49 138.2(14) . . . . ?
Se11 Re9 P9 C49 -132.4(14) . . . . ?
Se12 Re9 P9 C49 48.3(14) . . . . ?
Se10 Re9 P9 C49 -41.7(14) . . . . ?
Re12 Re9 P9 C49 4.7(15) . . . . ?
Re7 Re9 P9 C49 -85.7(14) . . . . ?
Re10 Re9 P9 C49 -178.1(13) . . . . ?
Re11 Re9 P9 C49 92.2(14) . . . . ?
Se16 Re9 P9 C53 18.7(14) . . . . ?
Se11 Re9 P9 C53 108.1(14) . . . . ?
Se12 Re9 P9 C53 -71.2(14) . . . . ?
Se10 Re9 P9 C53 -161.1(14) . . . . ?
Re12 Re9 P9 C53 -114.8(14) . . . . ?
Re7 Re9 P9 C53 154.9(14) . . . . ?
Re10 Re9 P9 C53 62.4(15) . . . . ?
Re11 Re9 P9 C53 -27.3(15) . . . . ?
Se16 Re9 P9 C51 -100.6(17) . . . . ?
Se11 Re9 P9 C51 -11.1(17) . . . . ?
Se12 Re9 P9 C51 169.5(16) . . . . ?
Se10 Re9 P9 C51 79.6(17) . . . . ?
Re12 Re9 P9 C51 125.9(16) . . . . ?
Re7 Re9 P9 C51 35.6(17) . . . . ?
Re10 Re9 P9 C51 -56.9(17) . . . . ?
Re11 Re9 P9 C51 -146.6(16) . . . . ?
Se13 Re10 P10 C57 -131.1(16) . . . . ?
Se9 Re10 P10 C57 -41.1(16) . . . . ?
Se11 Re10 P10 C57 49.2(16) . . . . ?
Se16 Re10 P10 C57 138.3(16) . . . . ?
Re11 Re10 P10 C57 -176.7(15) . . . . ?
Re8 Re10 P10 C57 -85.6(16) . . . . ?
Re9 Re10 P10 C57 93.3(16) . . . . ?
Re7 Re10 P10 C57 4.6(17) . . . . ?
Se13 Re10 P10 C55 106.8(11) . . . . ?
Se9 Re10 P10 C55 -163.2(11) . . . . ?
Se11 Re10 P10 C55 -72.9(11) . . . . ?
Se16 Re10 P10 C55 16.3(12) . . . . ?
Re11 Re10 P10 C55 61.2(12) . . . . ?
Re8 Re10 P10 C55 152.3(11) . . . . ?
Re9 Re10 P10 C55 -28.8(13) . . . . ?
Re7 Re10 P10 C55 -117.5(11) . . . . ?
Se13 Re10 P10 C59 -12.0(19) . . . . ?
Se9 Re10 P10 C59 78.0(19) . . . . ?
Se11 Re10 P10 C59 168.3(19) . . . . ?
Se16 Re10 P10 C59 -102.5(19) . . . . ?
Re11 Re10 P10 C59 -58(2) . . . . ?
Re8 Re10 P10 C59 34(2) . . . . ?
Re9 Re10 P10 C59 -147.6(19) . . . . ?
Re7 Re10 P10 C59 123.7(19) . . . . ?
Se13 Re11 P11 C61 -78.7(13) . . . . ?
Se16 Re11 P11 C61 11.6(13) . . . . ?
Se14 Re11 P11 C61 -168.5(13) . . . . ?
Se12 Re11 P11 C61 101.3(13) . . . . ?
Re12 Re11 P11 C61 147.7(12) . . . . ?
Re10 Re11 P11 C61 -35.0(13) . . . . ?
Re9 Re11 P11 C61 54.7(13) . . . . ?
Re8 Re11 P11 C61 -122.1(13) . . . . ?
Se13 Re11 P11 C63 41.0(14) . . . . ?
Se16 Re11 P11 C63 131.3(14) . . . . ?
Se14 Re11 P11 C63 -48.8(14) . . . . ?
Se12 Re11 P11 C63 -139.0(14) . . . . ?
Re12 Re11 P11 C63 -92.6(14) . . . . ?
Re10 Re11 P11 C63 84.7(14) . . . . ?
Re9 Re11 P11 C63 174.3(13) . . . . ?
Re8 Re11 P11 C63 -2.4(15) . . . . ?
Se13 Re11 P11 C65 164.9(12) . . . . ?
Se16 Re11 P11 C65 -104.7(12) . . . . ?
Se14 Re11 P11 C65 75.2(12) . . . . ?
Se12 Re11 P11 C65 -15.1(12) . . . . ?
Re12 Re11 P11 C65 31.4(12) . . . . ?
Re10 Re11 P11 C65 -151.3(11) . . . . ?
Re9 Re11 P11 C65 -61.7(12) . . . . ?
Re8 Re11 P11 C65 121.6(11) . . . . ?
Se15 Re12 P12 C70 -19.0(17) . . . . ?
Se12 Re12 P12 C70 161.9(17) . . . . ?
Se14 Re12 P12 C70 71.4(17) . . . . ?
Se10 Re12 P12 C70 -108.2(17) . . . . ?
Re11 Re12 P12 C70 115.6(16) . . . . ?
Re8 Re12 P12 C70 28.4(17) . . . . ?
Re9 Re12 P12 C70 -155.4(16) . . . . ?
Re7 Re12 P12 C70 -62.5(17) . . . . ?
Se15 Re12 P12 C69 97.4(13) . . . . ?
Se12 Re12 P12 C69 -81.7(13) . . . . ?
Se14 Re12 P12 C69 -172.2(13) . . . . ?
Se10 Re12 P12 C69 8.2(13) . . . . ?
Re11 Re12 P12 C69 -128.0(13) . . . . ?
Re8 Re12 P12 C69 144.8(13) . . . . ?
Re9 Re12 P12 C69 -39.0(14) . . . . ?
Re7 Re12 P12 C69 53.9(14) . . . . ?
Se15 Re12 P12 C67 -136.7(14) . . . . ?
Se12 Re12 P12 C67 44.2(14) . . . . ?
Se14 Re12 P12 C67 -46.3(14) . . . . ?
Se10 Re12 P12 C67 134.1(14) . . . . ?
Re11 Re12 P12 C67 -2.1(15) . . . . ?
Re8 Re12 P12 C67 -89.3(14) . . . . ?
Re9 Re12 P12 C67 86.9(14) . . . . ?
Re7 Re12 P12 C67 179.8(14) . . . . ?
C39 P7 C37 C38 -172(5) . . . . ?
C41 P7 C37 C38 -69(6) . . . . ?
Re7 P7 C37 C38 52(7) . . . . ?
C37 P7 C39 C40 -50(4) . . . . ?
C41 P7 C39 C40 -156(4) . . . . ?
Re7 P7 C39 C40 86(4) . . . . ?
C37 P7 C41 C42 -43(6) . . . . ?
C39 P7 C41 C42 70(6) . . . . ?
Re7 P7 C41 C42 -168(5) . . . . ?
C45 P8 C43 C44 58(3) . . . . ?
C47 P8 C43 C44 166(3) . . . . ?
Re8 P8 C43 C44 -69(3) . . . . ?
C43 P8 C45 C46 56(5) . . . . ?
C47 P8 C45 C46 -46(5) . . . . ?
Re8 P8 C45 C46 -175(4) . . . . ?
C45 P8 C47 C48 -68(4) . . . . ?
C43 P8 C47 C48 -178(3) . . . . ?
Re8 P8 C47 C48 57(4) . . . . ?
C53 P9 C49 C50 -63(3) . . . . ?
C51 P9 C49 C50 43(3) . . . . ?
Re9 P9 C49 C50 170(2) . . . . ?
C49 P9 C51 C52 61(4) . . . . ?
C53 P9 C51 C52 169(3) . . . . ?
Re9 P9 C51 C52 -64(4) . . . . ?
C49 P9 C53 C54 -67(3) . . . . ?
C51 P9 C53 C54 -176(3) . . . . ?
Re9 P9 C53 C54 57(3) . . . . ?
C57 P10 C55 C56 -60(3) . . . . ?
C59 P10 C55 C56 -169(3) . . . . ?
Re10 P10 C55 C56 64(2) . . . . ?
C55 P10 C57 C58 -46(4) . . . . ?
C59 P10 C57 C58 60(4) . . . . ?
Re10 P10 C57 C58 -174(3) . . . . ?
C57 P10 C59 C60 61(4) . . . . ?
C55 P10 C59 C60 171(3) . . . . ?
Re10 P10 C59 C60 -62(4) . . . . ?
C63 P11 C61 C62 -56(3) . . . . ?
C65 P11 C61 C62 -168(3) . . . . ?
Re11 P11 C61 C62 67(3) . . . . ?
C61 P11 C63 C64 -57(3) . . . . ?
C65 P11 C63 C64 50(4) . . . . ?
Re11 P11 C63 C64 179(3) . . . . ?
C61 P11 C65 C66 171(3) . . . . ?
C63 P11 C65 C66 61(3) . . . . ?
Re11 P11 C65 C66 -65(3) . . . . ?
C68 N4 C67 P12 63(3) . . . . ?
C72 N4 C67 P12 -66(3) . . . . ?
C70 P12 C67 N4 50(3) . . . . ?
C69 P12 C67 N4 -47(3) . . . . ?
Re12 P12 C67 N4 177.5(18) . . . . ?
C72 N4 C68 N5 54(4) . . . . ?
C67 N4 C68 N5 -73(4) . . . . ?
C71 N5 C68 N4 -53(4) . . . . ?
C69 N5 C68 N4 70(4) . . . . ?
C71 N5 C69 P12 68(3) . . . . ?
C68 N5 C69 P12 -58(3) . . . . ?
C70 P12 C69 N5 -55(3) . . . . ?
C67 P12 C69 N5 46(3) . . . . ?
Re12 P12 C69 N5 178.2(18) . . . . ?
C71 N6 C70 P12 -63(4) . . . . ?
C72 N6 C70 P12 60(4) . . . . ?
C69 P12 C70 N6 54(3) . . . . ?
C67 P12 C70 N6 -49(3) . . . . ?
Re12 P12 C70 N6 -176(2) . . . . ?
C69 N5 C71 N6 -73(4) . . . . ?
C68 N5 C71 N6 53(4) . . . . ?
C70 N6 C71 N5 70(4) . . . . ?
C72 N6 C71 N5 -53(4) . . . . ?
C68 N4 C72 N6 -56(4) . . . . ?
C67 N4 C72 N6 72(3) . . . . ?
C70 N6 C72 N4 -69(4) . . . . ?
C71 N6 C72 N4 53(4) . . . . ?
